data_1565061
loop_
_publ_author_name
'Li, Zi-Jian'
'Lei, Min'
'Bao, Hong-liang'
'Yu, Ju'
'Lu, Huangjie'
'Li, Yongxin'
'Zhang, Zhi-Hui'
'Guo, Xiaofeng'
'Qian, Yuan'
'He, Mingyang'
'Wang, Jian-Qiang'
'Liu, Wei'
'Lin, Jian'

_publ_section_title
;
 A Cationic Thorium-Organic Framework with Triple
 Single-Crystal-to-Single-Crystal Transformation Peculiarities for
 Ultrasensitive Anion Recognition
;
_journal_name_full 'Chemical Science'
_journal_paper_doi 10.1039/D1SC03709A
_journal_year 2021
_chemical_formula_moiety 'C312 H192 N8 O72 Th12'
_chemical_formula_sum 'C312 H192 N8 O72 Th12'
_chemical_formula_weight 7989.20
_space_group_crystal_system triclinic
_space_group_IT_number 2
_space_group_name_Hall '-P 1'
_space_group_name_H-M_alt 'P -1'
_atom_sites_solution_hydrogens geom
_atom_sites_solution_primary dual
_audit_creation_date 2021-02-25
_audit_creation_method
;
Olex2 1.2
(compiled 2018.05.29 svn.r3508 for OlexSys, GUI svn.r5506)
;
_audit_update_record
;
2021-07-10 deposited with the CCDC.	2021-10-20 downloaded from the CCDC.
;
_cell_angle_alpha 93.359(10)
_cell_angle_beta 92.771(11)
_cell_angle_gamma 90.421(9)
_cell_formula_units_Z 2
_cell_length_a 24.163(9)
_cell_length_b 26.423(9)
_cell_length_c 36.034(13)
_cell_measurement_reflns_used 9851
_cell_measurement_temperature 120
_cell_measurement_theta_max 17.569
_cell_measurement_theta_min 2.352
_cell_volume 22939(14)
_computing_cell_refinement 'SAINT V8.38A (Bruker, 2018)'
_computing_data_reduction 'SAINT V8.38A (Bruker, 2018)'
_computing_molecular_graphics 'Olex2 (Dolomanov et al., 2009)'
_computing_publication_material 'Olex2 (Dolomanov et al., 2009)'
_computing_structure_refinement 'ShelXL (Sheldrick, 2015)'
_computing_structure_solution 'ShelXT (Sheldrick, 2015)'
_diffrn_ambient_temperature 120.0
_diffrn_measured_fraction_theta_full 0.992
_diffrn_measured_fraction_theta_max 0.992
_diffrn_measurement_device_type 'Bruker APEX-II CCD'
_diffrn_measurement_method '\f and \w scans'
_diffrn_radiation_type MoK\a
_diffrn_radiation_wavelength 0.71073
_diffrn_reflns_av_R_equivalents 0.2230
_diffrn_reflns_av_unetI/netI 0.2503
_diffrn_reflns_Laue_measured_fraction_full 0.992
_diffrn_reflns_Laue_measured_fraction_max 0.992
_diffrn_reflns_limit_h_max 21
_diffrn_reflns_limit_h_min -21
_diffrn_reflns_limit_k_max 24
_diffrn_reflns_limit_k_min -24
_diffrn_reflns_limit_l_max 32
_diffrn_reflns_limit_l_min -32
_diffrn_reflns_number 104257
_diffrn_reflns_point_group_measured_fraction_full 0.992
_diffrn_reflns_point_group_measured_fraction_max 0.992
_diffrn_reflns_theta_full 18.848
_diffrn_reflns_theta_max 18.848
_diffrn_reflns_theta_min 1.857
_diffrn_source_current 1.4
_diffrn_source_power 0.07
_diffrn_source_voltage 50.0
_diffrn_standards_number 0
_exptl_absorpt_coefficient_mu 3.925
_exptl_absorpt_correction_T_max 0.7443
_exptl_absorpt_correction_T_min 0.4351
_exptl_absorpt_correction_type multi-scan
_exptl_absorpt_process_details
'SADABS-2016/2 (Bruker,2016/2) was used for absorption correction. wR2(int) was 0.1356 before and 0.1014 after correction. The Ratio of minimum to maximum transmission is 0.5846. The \l/2 correction factor is Not present.'
_exptl_crystal_colour yellow
_exptl_crystal_colour_primary yellow
_exptl_crystal_density_diffrn 1.157
_exptl_crystal_description block
_exptl_crystal_F_000 7552
_exptl_crystal_size_max 0.2
_exptl_crystal_size_mid 0.14
_exptl_crystal_size_min 0.1
_refine_diff_density_max 4.354
_refine_diff_density_min -2.769
_refine_diff_density_rms 0.289
_refine_ls_extinction_method none
_refine_ls_goodness_of_fit_ref 1.169
_refine_ls_hydrogen_treatment constr
_refine_ls_matrix_type full
_refine_ls_number_parameters 3037
_refine_ls_number_reflns 35787
_refine_ls_number_restraints 7139
_refine_ls_restrained_S_all 1.065
_refine_ls_R_factor_all 0.3032
_refine_ls_R_factor_gt 0.1935
_refine_ls_shift/su_max 0.060
_refine_ls_shift/su_mean 0.002
_refine_ls_structure_factor_coef Fsqd
_refine_ls_weighting_details 'w=1/[\s^2^(Fo^2^)+(0.3400P)^2^] where P=(Fo^2^+2Fc^2^)/3'
_refine_ls_weighting_scheme calc
_refine_ls_wR_factor_gt 0.4924
_refine_ls_wR_factor_ref 0.5742
_reflns_Friedel_coverage 0.000
_reflns_number_gt 13346
_reflns_number_total 35787
_reflns_threshold_expression 'I > 2\s(I)'
_cod_data_source_file d1sc03709a2.cif
_cod_data_source_block Th-SINAP-203_sq
_cod_database_code 1565061
_shelx_shelxl_version_number 2014/7
_shelx_space_group_comment
;
The symmetry employed for this shelxl refinement is uniquely defined
by the following loop, which should always be used as a source of
symmetry information in preference to the above space-group names.
They are only intended as comments.
;
_olex2_refinement_description
;
1. Fixed Uiso
 At 1.2 times of:
  All C(H) groups
2. Restrained distances
 C161-C164
 1.51 with sigma of 0.02
 C1-C2
 1.51 with sigma of 0.02
 O1-C1
 1.25 with sigma of 0.02
 O2-C1
 1.25 with sigma of 0.02
 C157-C158
 1.51 with sigma of 0.02
 O12-C78 = O11-C78
 1.25 with sigma of 0.02
 O2-C1 = O1-C1
 1.25 with sigma of 0.02
 C75-C78
 1.51 with sigma of 0.02
 N7-C248 = N7-C245 = N7-C261
 1.48 with sigma of 0.02
 C242-C239
 1.5 with sigma of 0.02
 C264-C267
 1.51 with sigma of 0.02
 C101-C104
 1.51 with sigma of 0.02
 O15-C104 = O16-C104
 1.25 with sigma of 0.02
 O43-C274 = O44-C274
 1.25 with sigma of 0.02
 C275-C274
 1.51 with sigma of 0.02
 C111-C108
 1.51 with sigma of 0.02
 C41-C40
 1.51 with sigma of 0.02
 C192-C195
 1.51 with sigma of 0.02
 C235-C236
 1.51 with sigma of 0.02
 O38-C235 = O37-C235
 1.25 with sigma of 0.02
 O27-C182 = O28-C182
 1.25 with sigma of 0.02
 C182-C179
 1.51 with sigma of 0.02
 C117-C114
 1.51 with sigma of 0.02
 O6-C39
 1.25 with sigma of 0.02
 O5-C39
 1.25 with sigma of 0.02
 O48-C312 = O47-C312
 1.25 with sigma of 0.02
 C62-C65
 1.51 with sigma of 0.02
 O46-C299 = O45-C299
 1.25 with sigma of 0.02
 O26-C157 = O25-C157
 1.25 with sigma of 0.02
 C221-C218
 1.51 with sigma of 0.02
 O23-C156 = O24-C156
 1.25 with sigma of 0.02
 C156-C153
 1.51 with sigma of 0.02
 C143-C140
 1.51 with sigma of 0.02
 Th11-O3_$1
 2.4 with sigma of 0.02
 Th3-O56 = Th6-O56 = Th2-O56
 2.45 with sigma of 0.02
 Th4-O51 = Th1-O51 = Th5-O51
 2.45 with sigma of 0.02
 Th10-O63 = Th12-O63 = Th9-O63
 2.45 with sigma of 0.02
 Th7-O58 = Th8-O58 = Th12-O58
 2.45 with sigma of 0.02
 Th7-O60 = Th10-O60 = Th11-O60
 2.45 with sigma of 0.02
 Th3-O53 = Th6-O53 = Th4-O53
 2.45 with sigma of 0.02
 Th7-O57 = Th8-O57 = Th11-O57
 2.45 with sigma of 0.02
 N2-C66 = N2-C53 = N2-C50
 1.48 with sigma of 0.02
 C260-C257
 1.51 with sigma of 0.02
 O40-C260 = O39-C260
 1.25 with sigma of 0.02
 C118-C119
 1.51 with sigma of 0.02
 O19-C118 = O20-C118
 1.25 with sigma of 0.02
 C125-C122
 1.51 with sigma of 0.02
 N5-C167 = N5-C170 = N5-C183
 1.48 with sigma of 0.02
 C137-C134
 1.51 with sigma of 0.02
 C150-C147 = C137-C134 = C143-C140 = C156-C153 = C125-C122 = C118-C119
 1.51 with sigma of 0.02
 O20-C118 = O19-C118
 1.25 with sigma of 0.02
 O13-C79 = O14-C79
 1.25 with sigma of 0.02
 Th2-O66
 2.5 with sigma of 0.02
 C26-C23
 1.51 with sigma of 0.02
 O3-C26 = O4-C26
 1.25 with sigma of 0.02
 C231-C234
 1.51 with sigma of 0.02
 O30-C195 = O29-C195
 1.25 with sigma of 0.02
 O30-O29
 2.35 with sigma of 0.02
 O36-C234
 1.25 with sigma of 0.02
 O35-O36
 2.35 with sigma of 0.02
 O35-C234
 1.25 with sigma of 0.02
 O31-C196 = O32-C196
 1.25 with sigma of 0.02
 C309-C312
 1.51 with sigma of 0.02
 O33-C221 = O34-C221
 1.25 with sigma of 0.02
 N3-C89 = N3-C92 = N3-C105
 1.48 with sigma of 0.02
 C196-C197 = C200-C203 = C215-C212 = C221-C218 = C228-C225
 1.51 with sigma of 0.02
 N1-C27 = N1-C11 = N1-C14
 1.48 with sigma of 0.02
 C117-O18
 1.25 with sigma of 0.02
 O21-C143
 1.25 with sigma of 0.02
 N6-C222 = N6-C209 = N6-C206
 1.48 with sigma of 0.02
 C176-C173 = C186-C189 = C195-C192 = C164-C161 = C182-C179 = C79-C80 = C86-C83
 = C95-C98 = C104-C101 = C111-C108 = C117-C114 = C75-C78 = C69-C72 = C59-C56 =
 C62-C65 = C41-C40 = C44-C47 = C254-C251 = C260-C257 = C264-C267 = C273-C270 =
 C242-C239 = C235-C236 = C1-C2 = C8-C5 = C33-C30 = C39-C36 = C26-C23 = C20-C17 =
  C275-C274 = C278-C281 = C290-C293 = C299-C296 = C306-C303 = C312-C309
 1.51 with sigma of 0.02
 N8-C284 = N8-C300 = N8-C287
 1.48 with sigma of 0.02
 Th12_$2-O22
 2.4 with sigma of 0.02
 O41-C273 = O42-C273
 1.25 with sigma of 0.02
 O17-C117
 1.25 with sigma of 0.02
 Th4-O50 \\sim Th6-O50 \\sim O50-Th1
 with sigma of 0.02
 Th3-O55 \\sim Th2-O55 \\sim Th5-O55
 with sigma of 0.02
 Th6-O49 \\sim Th2-O49 \\sim O49-Th1
 with sigma of 0.02
 Th12-O59 \\sim Th10-O59 \\sim Th7-O59
 with sigma of 0.02
 Th4-O54 \\sim Th5-O54 \\sim O54-Th3
 with sigma of 0.02
 C165-C161 \\sim C161-C169
 with sigma of 0.02
 C160-C164 \\sim C164-C162
 with sigma of 0.02
 C244-N7 \\sim N7-C246
 with sigma of 0.02
 C247-C239 \\sim C239-C243
 with sigma of 0.02
 C238-C242 \\sim C242-C240
 with sigma of 0.02
 C266-N7 \\sim N7-C262
 with sigma of 0.02
 C253-N7 \\sim N7-C249
 with sigma of 0.02
 C265-C267 \\sim C267-C263
 with sigma of 0.02
 C272-C264 \\sim C264-C268
 with sigma of 0.02
 C109-C111 \\sim C111-C107
 with sigma of 0.02
 C193-C195 \\sim C195-C191
 with sigma of 0.02
 C60-C56 \\sim C56-C64
 with sigma of 0.02
 C55-C59 \\sim C59-C57
 with sigma of 0.02
 C252-C254 \\sim C254-C250
 with sigma of 0.02
 C259-C251 \\sim C251-C255
 with sigma of 0.02
 Th11-O61 \\sim Th9-O61 \\sim Th8-O61
 with sigma of 0.02
 Th9-O62 \\sim Th12-O62 \\sim Th8-O62
 with sigma of 0.02
 C180-C182 \\sim C182-C178
 with sigma of 0.02
 C115-C117 \\sim C117-C113
 with sigma of 0.02
 C38-C30 \\sim C30-C34
 with sigma of 0.02
 C31-C33 \\sim C33-C29
 with sigma of 0.02
 C37-C39 \\sim C39-C35
 with sigma of 0.02
 C63-C65 \\sim C65-C61
 with sigma of 0.02
 C42-C40 \\sim C40-C46
 with sigma of 0.02
 C181-C173 \\sim C173-C177
 with sigma of 0.02
 C174-C176 \\sim C176-C172
 with sigma of 0.02
 C163-C157 \\sim C157-C159
 with sigma of 0.02
 C217-C221 \\sim C221-C219
 with sigma of 0.02
 C141-C143 \\sim C143-C139
 with sigma of 0.02
 C154-C156 \\sim C156-C152
 with sigma of 0.02
 C237-C235 \\sim C235-C241
 with sigma of 0.02
 C258-C260 \\sim C260-C256
 with sigma of 0.02
 C120-C118 \\sim C118-C124
 with sigma of 0.02
 C166-N5 \\sim N5-C168
 with sigma of 0.02
 C175-N5 \\sim N5-C171
 with sigma of 0.02
 C188-N5 \\sim N5-C184
 with sigma of 0.02
 C81-C79 \\sim C79-C85
 with sigma of 0.02
 C22-C26 \\sim C26-C24
 with sigma of 0.02
 C297-C299 \\sim C299-C295
 with sigma of 0.02
 C289-C293 \\sim C293-C291
 with sigma of 0.02
 C294-C290 \\sim C290-C298
 with sigma of 0.02
 C226-C228 \\sim C228-C224
 with sigma of 0.02
 C233-C225 \\sim C225-C229
 with sigma of 0.02
 C230-C234 \\sim C234-C232
 with sigma of 0.02
 O36-C231 \\sim C231-O35
 with sigma of 0.02
 C310-C312 \\sim C312-C308
 with sigma of 0.02
 C103-C95 \\sim C95-C99
 with sigma of 0.02
 C96-C98 \\sim C98-C94
 with sigma of 0.02
 C208-C200 \\sim C200-C204
 with sigma of 0.02
 C201-C203 \\sim C203-C199
 with sigma of 0.02
 C28-N1 \\sim N1-C32
 with sigma of 0.02
 C210-N6 \\sim N6-C214
 with sigma of 0.02
 C227-N6 \\sim N6-C223
 with sigma of 0.02
 C207-N6 \\sim N6-C205
 with sigma of 0.02
 C283-N8 \\sim N8-C285
 with sigma of 0.02
 C292-N8 \\sim N8-C288
 with sigma of 0.02
 C311-C303 \\sim C303-C307
 with sigma of 0.02
 C304-C306 \\sim C306-C302
 with sigma of 0.02
 C305-N8 \\sim N8-C301
 with sigma of 0.02
3. Restrained planarity
 C236, C237, C238, C239, C240, C241
 with sigma of 0.1
 C42, C41, C46, C45, C44, C43, C47, C50
 with sigma of 0.1
 C42, C41, C46, C45, C44, C43, C40
 with sigma of 0.1
 N7, C251, C250, C249, C248, C253, C252
 with sigma of 0.1
 C215, C216, C217, C218, C219, C220, C221
 with sigma of 0.1
 C236, C237, C238, C239, C240, C241, C235
 with sigma of 0.1
 N4, C136, C131, C132, C133, C134, C135
 with sigma of 0.1
 C20, C23, O3, O4, C26
 with sigma of 0.1
 C295, C294, C293, C298, C297, C296, C290, C287, C299
 with sigma of 0.1
 C293, C296, C290, C289, C288, C287, C292, C291
 with sigma of 0.1
 C101, C100, C99, C98, C103, C102, C95, C92
 with sigma of 0.1
 N1, C19, C18, C17, C16, C15, C14, C20, C23
 with sigma of 0.1
 C203, C204, C205, C206, C207, C208, N6
 with sigma of 0.1
 C277, C278, C279, C280, C275, C276, C284, C281
 with sigma of 0.1
 C278, C275, C282, C283, C284, C285, C286, C281
 with sigma of 0.1
 C290, C289, C288, C287, C292, C291, N8
 with sigma of 0.1
 C282, C283, C284, C285, C286, C281, N8
 with sigma of 0.05
4. Uiso/Uaniso restraints and constraints
All non-hydrogen atoms have similar U: within 2A with sigma of 0.04 and sigma
for terminal atoms of 0.08
Uanis(O9) \\sim Ueq, Uanis(O10) \\sim Ueq: with sigma of 0.001 and sigma for
terminal atoms of 0.002
Uanis(O41) \\sim Ueq, Uanis(O17) \\sim Ueq: with sigma of 0.001 and sigma for
terminal atoms of 0.002
Uanis(O9) = Uanis(O10)
Uanis(O33) = Uanis(O34)
Uanis(O17) = Uanis(O18)
Uanis(O45) = Uanis(O46)
5. Rigid body (RIGU) restrains
 All non-hydrogen atoms
 with sigma for 1-2 distances of 0.004 and sigma for 1-3 distances of 0.004
6.a Aromatic/amide H refined with riding coordinates:
 C237(H237), C238(H238), C240(H240), C241(H241), C171(H171), C175(H175),
 C174(H174), C172(H172), C7(H7), C6(H6), C4(H4), C3(H3), C160(H160), C162(H162),
  C163(H163), C159(H159), C188(H188), C187(H187), C185(H185), C184(H184),
 C262(H262), C263(H263), C265(H265), C266(H266), C246(H246), C244(H244),
 C243(H243), C247(H247), C42(H42), C46(H46), C45(H45), C43(H43), C165(H165),
 C166(H166), C168(H168), C169(H169), C13(H13), C12(H12), C10(H10), C9(H9),
 C87(H87), C88(H88), C90(H90), C91(H91), C277(H277), C279(H279), C280(H280),
 C276(H276), C54(H54), C55(H55), C57(H57), C58(H58), C77(H77), C73(H73),
 C74(H74), C76(H76), C63(H63), C64(H64), C60(H60), C61(H61), C68(H68), C70(H70),
  C71(H71), C67(H67), C51(H51), C52(H52), C48(H48), C49(H49), C282(H282),
 C283(H283), C285(H285), C286(H286), C81(H81), C82(H82), C84(H84), C85(H85),
 C250(H250), C249(H249), C253(H253), C252(H252), C271(H271), C272(H272),
 C268(H268), C269(H269), C31(H31), C32(H32), C28(H28), C29(H29), C37(H37),
 C38(H38), C34(H34), C35(H35), C19(H19), C18(H18), C16(H16), C15(H15),
 C110(H110), C109(H109), C107(H107), C106(H106), C191(H191), C190(H190),
 C194(H194), C193(H193), C100(H100), C99(H99), C103(H103), C102(H102), C96(H96),
  C97(H97), C93(H93), C94(H94), C259(H259), C255(H255), C256(H256), C258(H258),
 C116(H116), C115(H115), C113(H113), C112(H112), C21(H21), C22(H22), C24(H24),
 C25(H25), C301(H301), C302(H302), C304(H304), C305(H305), C295(H295),
 C294(H294), C298(H298), C297(H297), C289(H289), C288(H288), C292(H292),
 C291(H291), C307(H307), C308(H308), C310(H310), C311(H311), C180(H180),
 C178(H178), C177(H177), C181(H181), C204(H204), C205(H205), C207(H207),
 C208(H208), C201(H201), C202(H202), C198(H198), C199(H199), C223(H223),
 C224(H224), C226(H226), C227(H227), C214(H214), C213(H213), C211(H211),
 C210(H210), C233(H233), C229(H229), C230(H230), C232(H232), C216(H216),
 C217(H217), C219(H219), C220(H220), C123(H123), C124(H124), C120(H120),
 C121(H121), C136(H136), C132(H132), C133(H133), C135(H135), C149(H149),
 C148(H148), C146(H146), C145(H145), C151(H151), C155(H155), C154(H154),
 C152(H152), C138(H138), C139(H139), C141(H141), C142(H142), C129(H129),
 C130(H130), C126(H126), C127(H127)
6.b Fitted hexagon refined as free rotating group:
 C236(C237,C238,C239,C240,C241), C171(C170,C175,C174,C173,C172), C7(C6,C5,C4,
 C3,C2), C160(C161,C162,C163,C158,C159), C183(C188,C187,C186,C185,C184),
 C261(C262,C263,C264,C265,C266), C246(C245,C244,C243,C242,C247), C42(C41,C46,
 C45,C44,C43), C165(C166,C167,C168,C169,C164), C8(C13,C12,C11,C10,C9), C87(C88,
 C89,C90,C91,C86), C277(C278,C279,C280,C275,C276), C53(C54,C55,C56,C57,C58),
 C77(C72,C73,C74,C75,C76), C63(C64,C59,C60,C61,C62), C68(C69,C70,C71,C66,C67),
 C51(C52,C47,C48,C49,C50), C282(C283,C284,C285,C286,C281), C80(C81,C82,C83,C84,
 C85), C251(C250,C249,C248,C253,C252), C270(C271,C272,C267,C268,C269), C31(C32,
 C27,C28,C29,C30), C36(C37,C38,C33,C34,C35), C19(C18,C17,C16,C15,C14),
 C105(C110,C109,C108,C107,C106), C192(C191,C190,C189,C194,C193), C101(C100,C99,
 C98,C103,C102), C95(C96,C97,C92,C93,C94), C259(C254,C255,C256,C257,C258),
 C111(C116,C115,C114,C113,C112), C20(C21,C22,C23,C24,C25), C300(C301,C302,C303,
 C304,C305), C295(C294,C293,C298,C297,C296), C290(C289,C288,C287,C292,C291),
 C306(C307,C308,C309,C310,C311), C180(C179,C178,C177,C176,C181), C203(C204,C205,
 C206,C207,C208), C200(C201,C202,C197,C198,C199), C222(C223,C224,C225,C226,
 C227), C214(C213,C212,C211,C210,C209), C233(C228,C229,C230,C231,C232),
 C215(C216,C217,C218,C219,C220), C123(C124,C119,C120,C121,C122), C136(C131,C132,
 C133,C134,C135), C149(C148,C147,C146,C145,C144), C151(C150,C155,C154,C153,
 C152), C138(C139,C140,C141,C142,C137), C128(C129,C130,C125,C126,C127)
;
_olex2_submission_special_instructions 'No special instructions were received'

loop_
_space_group_symop_operation_xyz
'x, y, z'
'-x, -y, -z'

loop_
_atom_site_label
_atom_site_type_symbol
_atom_site_fract_x
_atom_site_fract_y
_atom_site_fract_z
_atom_site_U_iso_or_equiv
_atom_site_adp_type
_atom_site_occupancy
_atom_site_site_symmetry_order
_atom_site_calc_flag
_atom_site_refinement_flags_posn
_atom_site_refinement_flags_adp
_atom_site_refinement_flags_occupancy
_atom_site_disorder_assembly
_atom_site_disorder_group
Th1 Th 0.69632(7) 0.10329(5) 0.54237(4) 0.1014(6) Uani 1 1 d D U . . .
Th3 Th 0.89989(7) 0.19261(6) 0.59633(5) 0.1088(6) Uani 1 1 d D U . . .
Th9 Th 0.19646(7) -0.38630(5) 0.04631(4) 0.0998(6) Uani 1 1 d D U . . .
Th6 Th 0.83703(7) 0.05382(6) 0.58545(5) 0.1135(6) Uani 1 1 d D U . . .
Th4 Th 0.75574(8) 0.15907(6) 0.64056(5) 0.1142(6) Uani 1 1 d D U . . .
Th2 Th 0.83907(8) 0.13656(6) 0.49861(5) 0.1203(6) Uani 1 1 d D U . . .
Th5 Th 0.75956(8) 0.24171(6) 0.55358(5) 0.1225(6) Uani 1 1 d D U . . .
Th11 Th 0.28276(7) -0.37804(6) 0.14175(5) 0.1128(6) Uani 1 1 d D U . . .
Th7 Th 0.39448(7) -0.29069(6) 0.10256(5) 0.1203(6) Uani 1 1 d D U . . .
Th12 Th 0.31004(8) -0.30005(6) 0.00688(5) 0.1227(6) Uani 1 1 d D U . . .
Th10 Th 0.23658(8) -0.25170(6) 0.09732(5) 0.1176(7) Uani 1 1 d D U . . .
Th8 Th 0.35378(8) -0.42528(6) 0.05230(5) 0.1291(7) Uani 1 1 d D U . . .
O49 O 0.7891(3) 0.0831(4) 0.5338(2) 0.114(3) Uani 1 1 d D U . . .
O50 O 0.7403(4) 0.0768(4) 0.6027(2) 0.116(3) Uani 1 1 d D U . . .
O1 O 0.6292(10) 0.1695(3) 0.5195(5) 0.109(3) Uani 1 1 d D U . . .
O25 O 0.8256(5) 0.1936(8) 0.6885(7) 0.117(3) Uani 1 1 d D U . . .
O59 O 0.3179(3) -0.2654(6) 0.0672(2) 0.125(3) Uani 1 1 d D U . . .
O38 O 0.8234(9) 0.2125(5) 0.4622(7) 0.134(3) Uani 1 1 d D U . . .
O55 O 0.8432(3) 0.2024(4) 0.5438(2) 0.125(3) Uani 1 1 d D U . . .
N5 N 1.1138(4) 0.1506(3) 0.9220(2) 0.136(3) Uani 1 1 d D U . . .
O13 O 0.7825(5) -0.0250(9) 0.5635(6) 0.124(4) Uani 1 1 d D U . . .
O14 O 0.7025(7) 0.0088(5) 0.5432(6) 0.117(3) Uani 1 1 d D U . . .
O31 O 0.8994(7) 0.2862(5) 0.5913(6) 0.127(3) Uani 1 1 d D U . . .
O15 O 0.4255(9) -0.3109(6) 0.1685(4) 0.126(3) Uani 1 1 d D U . . .
O43 O 0.1153(10) -0.3330(4) 0.0555(7) 0.109(4) Uani 1 1 d D U . . .
O32 O 0.8202(5) 0.3170(9) 0.5696(6) 0.132(3) Uani 1 1 d D U . . .
O11 O 0.2907(5) -0.1859(8) 0.1234(7) 0.129(4) Uani 1 1 d D U . . .
O44 O 0.1331(8) -0.2570(6) 0.0814(5) 0.122(3) Uani 1 1 d D U . . .
O62 O 0.2838(3) -0.3787(3) 0.0249(4) 0.123(3) Uani 1 1 d D U . . .
C236 C 0.8008(4) 0.2844(3) 0.42935(19) 0.161(3) Uani 1 1 d D U . . .
C237 C 0.8237(5) 0.2643(3) 0.3971(2) 0.150(4) Uani 1 1 d DG U . . .
H237 H 0.8401 0.2317 0.3968 0.180 Uiso 1 1 calc R . . . .
C238 C 0.8226(6) 0.2918(4) 0.3654(2) 0.165(4) Uani 1 1 d DG U . . .
H238 H 0.8383 0.2781 0.3434 0.198 Uiso 1 1 calc R . . . .
C239 C 0.7986(7) 0.3395(4) 0.3659(2) 0.173(3) Uani 1 1 d DG U . . .
C240 C 0.7757(7) 0.3597(4) 0.3981(3) 0.188(4) Uani 1 1 d DG U . . .
H240 H 0.7593 0.3922 0.3985 0.225 Uiso 1 1 calc R . . . .
C241 C 0.7768(5) 0.3321(3) 0.4299(2) 0.189(4) Uani 1 1 d DG U . . .
H241 H 0.7612 0.3459 0.4519 0.226 Uiso 1 1 calc R . . . .
C171 C 1.1333(6) 0.0593(3) 0.9129(2) 0.165(5) Uani 1 1 d D U . . .
H171 H 1.1270 0.0619 0.8868 0.197 Uiso 1 1 calc R . . . .
C170 C 1.1278(9) 0.1017(3) 0.9371(2) 0.153(4) Uani 1 1 d DG U . . .
C175 C 1.1371(9) 0.0978(4) 0.9752(2) 0.166(5) Uani 1 1 d DG U . . .
H175 H 1.1333 0.1268 0.9917 0.199 Uiso 1 1 calc R . . . .
C174 C 1.1517(9) 0.0516(4) 0.9891(2) 0.181(5) Uani 1 1 d DG U . . .
H174 H 1.1580 0.0489 1.0151 0.217 Uiso 1 1 calc R . . . .
C173 C 1.1571(10) 0.0092(4) 0.9649(2) 0.182(4) Uani 1 1 d DG U . . .
C172 C 1.1479(9) 0.0130(4) 0.9268(2) 0.177(5) Uani 1 1 d DG U . . .
H172 H 1.1516 -0.0160 0.9103 0.212 Uiso 1 1 calc R . . . .
C7 C 0.5681(4) 0.2897(5) 0.4908(4) 0.143(4) Uani 1 1 d . U . . .
H7 H 0.5947 0.3139 0.5010 0.172 Uiso 1 1 calc R . . . .
C6 C 0.5219(5) 0.3055(5) 0.4702(5) 0.152(4) Uani 1 1 d G U . . .
H6 H 0.5169 0.3404 0.4664 0.183 Uiso 1 1 calc R . . . .
C5 C 0.4830(7) 0.2700(7) 0.4552(7) 0.148(3) Uani 1 1 d DG U . . .
C4 C 0.4903(7) 0.2188(6) 0.4608(7) 0.143(4) Uani 1 1 d G U . . .
H4 H 0.4637 0.1946 0.4505 0.172 Uiso 1 1 calc R . . . .
C3 C 0.5365(6) 0.2031(5) 0.4813(6) 0.133(4) Uani 1 1 d G U . . .
H3 H 0.5415 0.1681 0.4851 0.159 Uiso 1 1 calc R . . . .
C2 C 0.5754(5) 0.2385(5) 0.4963(5) 0.134(3) Uani 1 1 d DG U . . .
C160 C 0.9210(3) 0.1674(5) 0.7888(2) 0.144(5) Uani 1 1 d D U . . .
H160 H 0.9044 0.1610 0.8114 0.173 Uiso 1 1 calc R . . . .
C161 C 0.9783(3) 0.1678(6) 0.7871(2) 0.149(4) Uani 1 1 d DG U . . .
C162 C 1.0026(3) 0.1773(8) 0.7539(3) 0.146(5) Uani 1 1 d DG U . . .
H162 H 1.0417 0.1775 0.7528 0.175 Uiso 1 1 calc R . . . .
C163 C 0.9694(4) 0.1863(9) 0.7225(3) 0.134(5) Uani 1 1 d DG U . . .
H163 H 0.9860 0.1927 0.6998 0.161 Uiso 1 1 calc R . . . .
C158 C 0.9121(4) 0.1858(9) 0.7241(3) 0.133(3) Uani 1 1 d DG U . . .
C159 C 0.8878(3) 0.1764(6) 0.7573(2) 0.146(4) Uani 1 1 d DG U . . .
H159 H 0.8487 0.1761 0.7584 0.176 Uiso 1 1 calc R . . . .
C183 C 1.1350(4) 0.1990(3) 0.9383(4) 0.124(3) Uani 1 1 d D U . . .
C188 C 1.1903(5) 0.2043(5) 0.9503(6) 0.124(4) Uani 1 1 d DG U . . .
H188 H 1.2137 0.1756 0.9500 0.149 Uiso 1 1 calc R . . . .
C187 C 1.2114(7) 0.2517(6) 0.9629(7) 0.124(5) Uani 1 1 d G U . . .
H187 H 1.2493 0.2553 0.9712 0.148 Uiso 1 1 calc R . . . .
C186 C 1.1772(9) 0.2937(4) 0.9634(7) 0.117(4) Uani 1 1 d DG U . . .
C185 C 1.1218(8) 0.2884(3) 0.9513(6) 0.132(4) Uani 1 1 d G U . . .
H185 H 1.0984 0.3172 0.9516 0.158 Uiso 1 1 calc R . . . .
C184 C 1.1007(6) 0.2411(4) 0.9387(5) 0.134(5) Uani 1 1 d DG U . . .
H184 H 1.0629 0.2375 0.9305 0.160 Uiso 1 1 calc R . . . .
C261 C 0.8517(3) 0.4750(5) 0.2251(2) 0.186(4) Uani 1 1 d D U . . .
C262 C 0.8925(4) 0.5001(6) 0.2478(2) 0.201(4) Uani 1 1 d DG U . . .
H262 H 0.8875 0.5056 0.2737 0.241 Uiso 1 1 calc R . . . .
C263 C 0.9406(5) 0.5171(8) 0.2327(3) 0.197(5) Uani 1 1 d DG U . . .
H263 H 0.9684 0.5343 0.2482 0.236 Uiso 1 1 calc R . . . .
C264 C 0.9478(5) 0.5090(9) 0.1948(3) 0.180(4) Uani 1 1 d DG U . . .
C265 C 0.9070(4) 0.4840(8) 0.1720(2) 0.174(4) Uani 1 1 d DG U . . .
H265 H 0.9120 0.4784 0.1461 0.208 Uiso 1 1 calc R . . . .
C266 C 0.8590(4) 0.4669(6) 0.1872(2) 0.176(4) Uani 1 1 d DG U . . .
H266 H 0.8311 0.4498 0.1716 0.211 Uiso 1 1 calc R . . . .
O2 O 0.6651(5) 0.2460(5) 0.5248(5) 0.124(3) Uani 1 1 d D U . . .
C246 C 0.8414(4) 0.3974(3) 0.2785(2) 0.192(4) Uani 1 1 d D U . . .
H246 H 0.8703 0.3942 0.2616 0.231 Uiso 1 1 calc R . . . .
C245 C 0.8026(5) 0.4357(4) 0.2752(2) 0.190(3) Uani 1 1 d DG U . . .
C244 C 0.7603(5) 0.4403(5) 0.2999(3) 0.187(4) Uani 1 1 d DG U . . .
H244 H 0.7338 0.4665 0.2976 0.224 Uiso 1 1 calc R . . . .
C243 C 0.7567(5) 0.4067(5) 0.3279(3) 0.179(4) Uani 1 1 d DG U . . .
H243 H 0.7277 0.4099 0.3448 0.215 Uiso 1 1 calc R . . . .
C242 C 0.7954(5) 0.3684(5) 0.3313(3) 0.172(3) Uani 1 1 d DG U . . .
C247 C 0.8378(5) 0.3638(4) 0.3066(2) 0.182(4) Uani 1 1 d DG U . . .
H247 H 0.8643 0.3376 0.3089 0.219 Uiso 1 1 calc R . . . .
C42 C 0.6233(4) 0.1044(4) 0.4199(2) 0.131(4) Uani 1 1 d D U . . .
H42 H 0.6090 0.0908 0.4414 0.157 Uiso 1 1 calc R . . . .
C41 C 0.6800(4) 0.1126(5) 0.4182(3) 0.118(3) Uani 1 1 d DG U . . .
C46 C 0.7009(5) 0.1326(6) 0.3868(3) 0.105(3) Uani 1 1 d DG U . . .
H46 H 0.7397 0.1382 0.3856 0.126 Uiso 1 1 calc R . . . .
C45 C 0.6652(6) 0.1443(6) 0.3572(3) 0.100(4) Uani 1 1 d G U . . .
H45 H 0.6795 0.1580 0.3358 0.120 Uiso 1 1 calc R . . . .
C44 C 0.6085(6) 0.1361(5) 0.3590(3) 0.115(3) Uani 1 1 d DG U . . .
C43 C 0.5876(4) 0.1162(5) 0.3904(3) 0.128(4) Uani 1 1 d G U . . .
H43 H 0.5489 0.1106 0.3916 0.153 Uiso 1 1 calc R . . . .
C1 C 0.6282(4) 0.2152(3) 0.5117(5) 0.120(3) Uani 1 1 d D U . . .
C165 C 0.9918(3) 0.1421(5) 0.8530(2) 0.152(4) Uani 1 1 d D U . . .
H165 H 0.9545 0.1304 0.8516 0.183 Uiso 1 1 calc R . . . .
C166 C 1.0245(4) 0.1379(6) 0.8855(2) 0.165(4) Uani 1 1 d DG U . . .
H166 H 1.0094 0.1235 0.9063 0.198 Uiso 1 1 calc R . . . .
C167 C 1.0792(4) 0.1549(7) 0.8874(3) 0.147(3) Uani 1 1 d DG U . . .
C168 C 1.1012(4) 0.1761(7) 0.8569(3) 0.164(4) Uani 1 1 d DG U . . .
H168 H 1.1386 0.1877 0.8582 0.197 Uiso 1 1 calc R . . . .
C169 C 1.0686(4) 0.1802(7) 0.8244(3) 0.163(4) Uani 1 1 d DG U . . .
H169 H 1.0837 0.1947 0.8035 0.196 Uiso 1 1 calc R . . . .
C164 C 1.0139(4) 0.1632(6) 0.8224(2) 0.148(3) Uani 1 1 d DG U . . .
C79 C 0.7329(4) -0.0279(4) 0.5509(5) 0.127(3) Uani 1 1 d D U . . .
C8 C 0.4329(4) 0.2954(5) 0.4392(4) 0.152(3) Uani 1 1 d D U . . .
C13 C 0.4353(7) 0.3437(5) 0.4259(6) 0.148(4) Uani 1 1 d G U . . .
H13 H 0.4689 0.3628 0.4287 0.177 Uiso 1 1 calc R . . . .
C12 C 0.3886(9) 0.3640(7) 0.4086(8) 0.143(4) Uani 1 1 d G U . . .
H12 H 0.3902 0.3970 0.3995 0.171 Uiso 1 1 calc R . . . .
C11 C 0.3395(7) 0.3361(10) 0.4046(8) 0.147(3) Uani 1 1 d DG U . . .
C10 C 0.3371(5) 0.2878(10) 0.4179(7) 0.154(4) Uani 1 1 d G U . . .
H10 H 0.3035 0.2687 0.4152 0.185 Uiso 1 1 calc R . . . .
C9 C 0.3838(5) 0.2675(6) 0.4352(6) 0.155(4) Uani 1 1 d G U . . .
H9 H 0.3822 0.2345 0.4443 0.186 Uiso 1 1 calc R . . . .
C87 C 0.6204(8) -0.2375(4) 0.4729(4) 0.152(4) Uani 1 1 d . U . . .
H87 H 0.5937 -0.2116 0.4767 0.183 Uiso 1 1 calc R . . . .
C88 C 0.6036(8) -0.2855(4) 0.4589(5) 0.147(4) Uani 1 1 d G U . . .
H88 H 0.5654 -0.2926 0.4530 0.176 Uiso 1 1 calc R . . . .
C89 C 0.6426(10) -0.3233(4) 0.4534(7) 0.150(3) Uani 1 1 d DG U . . .
C90 C 0.6984(9) -0.3130(6) 0.4620(7) 0.159(5) Uani 1 1 d G U . . .
H90 H 0.7250 -0.3388 0.4583 0.191 Uiso 1 1 calc R . . . .
C91 C 0.7152(8) -0.2650(6) 0.4761(7) 0.157(5) Uani 1 1 d G U . . .
H91 H 0.7533 -0.2579 0.4819 0.188 Uiso 1 1 calc R . . . .
C86 C 0.6762(8) -0.2272(5) 0.4815(5) 0.152(4) Uani 1 1 d DG U . . .
C157 C 0.8762(4) 0.2047(8) 0.6917(3) 0.121(3) Uani 1 1 d D U . . .
C277 C 0.0081(3) -0.1947(4) 0.01336(17) 0.149(3) Uani 1 1 d . U . . .
H277 H -0.0001 -0.1595 0.0156 0.178 Uiso 1 1 calc R . . . .
C278 C -0.0231(4) -0.2268(4) -0.01161(19) 0.163(3) Uani 1 1 d DG U . . .
C279 C -0.0110(5) -0.2782(4) -0.0149(3) 0.164(4) Uani 1 1 d G U . . .
H279 H -0.0323 -0.3001 -0.0320 0.197 Uiso 1 1 calc R . . . .
C280 C 0.0321(6) -0.2974(4) 0.0067(3) 0.140(3) Uani 1 1 d G U . . .
H280 H 0.0403 -0.3325 0.0044 0.168 Uiso 1 1 calc R . . . .
C275 C 0.0633(5) -0.2653(5) 0.0317(3) 0.124(3) Uani 1 1 d DG U . . .
C276 C 0.0513(4) -0.2139(4) 0.03501(19) 0.133(4) Uani 1 1 d G U . . .
H276 H 0.0726 -0.1920 0.0521 0.160 Uiso 1 1 calc R . . . .
C53 C 0.4569(5) 0.2239(3) 0.2140(3) 0.127(4) Uani 1 1 d D U . . .
C54 C 0.4503(6) 0.2308(3) 0.1761(3) 0.126(4) Uani 1 1 d G U . . .
H54 H 0.4588 0.2040 0.1586 0.151 Uiso 1 1 calc R . . . .
C55 C 0.4313(7) 0.2767(4) 0.1639(3) 0.129(4) Uani 1 1 d DG U . . .
H55 H 0.4268 0.2814 0.1380 0.155 Uiso 1 1 calc R . . . .
C56 C 0.4189(7) 0.3159(4) 0.1895(3) 0.120(4) Uani 1 1 d DG U . . .
C57 C 0.4255(7) 0.3090(4) 0.2274(3) 0.129(4) Uani 1 1 d DG U . . .
H57 H 0.4171 0.3357 0.2450 0.155 Uiso 1 1 calc R . . . .
C58 C 0.4445(6) 0.2630(3) 0.2397(3) 0.131(4) Uani 1 1 d G U . . .
H58 H 0.4490 0.2583 0.2656 0.158 Uiso 1 1 calc R . . . .
C77 C 0.4307(6) -0.0591(3) 0.1690(5) 0.160(5) Uani 1 1 d . U . . .
H77 H 0.4670 -0.0531 0.1798 0.191 Uiso 1 1 calc R . . . .
C72 C 0.3944(7) -0.0190(3) 0.1653(6) 0.157(4) Uani 1 1 d DG U . . .
C73 C 0.3413(7) -0.0278(6) 0.1494(7) 0.158(4) Uani 1 1 d G U . . .
H73 H 0.3165 -0.0004 0.1469 0.190 Uiso 1 1 calc R . . . .
C74 C 0.3247(8) -0.0767(7) 0.1372(8) 0.150(5) Uani 1 1 d G U . . .
H74 H 0.2885 -0.0827 0.1264 0.180 Uiso 1 1 calc R . . . .
C75 C 0.3611(8) -0.1168(5) 0.1409(7) 0.142(4) Uani 1 1 d DG U . . .
C76 C 0.4141(7) -0.1080(3) 0.1568(6) 0.146(4) Uani 1 1 d G U . . .
H76 H 0.4390 -0.1354 0.1593 0.175 Uiso 1 1 calc R . . . .
C63 C 0.3527(4) 0.4456(3) 0.1817(2) 0.126(3) Uani 1 1 d D U . . .
H63 H 0.3277 0.4668 0.1948 0.151 Uiso 1 1 calc R . . . .
C64 C 0.3675(5) 0.3990(3) 0.1950(2) 0.138(3) Uani 1 1 d DG U . . .
H64 H 0.3525 0.3884 0.2172 0.165 Uiso 1 1 calc R . . . .
C59 C 0.4041(6) 0.3681(3) 0.1759(3) 0.122(3) Uani 1 1 d DG U . . .
C60 C 0.4261(6) 0.3837(4) 0.1434(3) 0.125(3) Uani 1 1 d DG U . . .
H60 H 0.4511 0.3626 0.1304 0.150 Uiso 1 1 calc R . . . .
C61 C 0.4113(6) 0.4303(4) 0.1301(3) 0.119(3) Uani 1 1 d DG U . . .
H61 H 0.4263 0.4410 0.1079 0.142 Uiso 1 1 calc R . . . .
C62 C 0.3746(5) 0.4613(3) 0.1492(2) 0.122(3) Uani 1 1 d DG U . . .
N2 N 0.4755(8) 0.1747(4) 0.2277(3) 0.127(3) Uani 1 1 d D U . . .
C68 C 0.3786(7) 0.0710(3) 0.1884(4) 0.140(4) Uani 1 1 d . U . . .
H68 H 0.3398 0.0645 0.1860 0.168 Uiso 1 1 calc R . . . .
C69 C 0.4155(7) 0.0340(4) 0.1767(6) 0.148(4) Uani 1 1 d DG U . . .
C70 C 0.4722(7) 0.0435(6) 0.1802(7) 0.151(5) Uani 1 1 d G U . . .
H70 H 0.4974 0.0182 0.1722 0.181 Uiso 1 1 calc R . . . .
C71 C 0.4920(7) 0.0900(7) 0.1955(7) 0.150(4) Uani 1 1 d G U . . .
H71 H 0.5308 0.0966 0.1979 0.180 Uiso 1 1 calc R . . . .
C66 C 0.4551(9) 0.1271(6) 0.2073(7) 0.138(3) Uani 1 1 d DG U . . .
C67 C 0.3984(8) 0.1175(4) 0.2037(6) 0.137(4) Uani 1 1 d G U . . .
H67 H 0.3732 0.1428 0.2117 0.164 Uiso 1 1 calc R . . . .
C51 C 0.5423(5) 0.2075(5) 0.2779(3) 0.111(3) Uani 1 1 d . U . . .
H51 H 0.5446 0.2387 0.2662 0.133 Uiso 1 1 calc R . . . .
C52 C 0.5787(6) 0.1980(6) 0.3077(4) 0.105(3) Uani 1 1 d G U . . .
H52 H 0.6059 0.2226 0.3163 0.127 Uiso 1 1 calc R . . . .
C47 C 0.5754(9) 0.1523(7) 0.3248(4) 0.114(3) Uani 1 1 d DG U . . .
C48 C 0.5357(10) 0.1162(6) 0.3121(5) 0.129(3) Uani 1 1 d G U . . .
H48 H 0.5335 0.0850 0.3238 0.154 Uiso 1 1 calc R . . . .
C49 C 0.4993(8) 0.1258(6) 0.2824(5) 0.132(3) Uani 1 1 d G U . . .
H49 H 0.4722 0.1011 0.2737 0.158 Uiso 1 1 calc R . . . .
C50 C 0.5026(6) 0.1714(6) 0.2653(4) 0.122(3) Uani 1 1 d DG U . . .
C282 C -0.0642(3) -0.1563(3) -0.05390(18) 0.171(4) Uani 1 1 d . U . . .
H282 H -0.0314 -0.1362 -0.0520 0.205 Uiso 1 1 calc R . . . .
C283 C -0.1109(4) -0.1399(3) -0.0737(2) 0.169(4) Uani 1 1 d DG U . . .
H283 H -0.1098 -0.1086 -0.0854 0.203 Uiso 1 1 calc R . . . .
C284 C -0.1589(4) -0.1694(4) -0.0766(3) 0.169(3) Uani 1 1 d DG U . . .
C285 C -0.1604(4) -0.2152(4) -0.0596(3) 0.173(4) Uani 1 1 d DG U . . .
H285 H -0.1933 -0.2354 -0.0615 0.207 Uiso 1 1 calc R . . . .
C286 C -0.1138(4) -0.2316(4) -0.0397(3) 0.172(4) Uani 1 1 d G U . . .
H286 H -0.1148 -0.2629 -0.0281 0.207 Uiso 1 1 calc R . . . .
C281 C -0.0657(4) -0.2022(4) -0.0369(2) 0.173(3) Uani 1 1 d DG U . . .
C80 C 0.7166(5) -0.0803(3) 0.5338(4) 0.142(3) Uani 1 1 d D U . . .
C81 C 0.6712(7) -0.0859(5) 0.5086(5) 0.148(4) Uani 1 1 d DG U . . .
H81 H 0.6500 -0.0572 0.5025 0.178 Uiso 1 1 calc R . . . .
C82 C 0.6570(10) -0.1335(7) 0.4923(7) 0.156(4) Uani 1 1 d G U . . .
H82 H 0.6260 -0.1373 0.4751 0.187 Uiso 1 1 calc R . . . .
C83 C 0.6881(11) -0.1756(5) 0.5013(7) 0.153(3) Uani 1 1 d DG U . . .
C84 C 0.7334(9) -0.1700(4) 0.5265(6) 0.145(4) Uani 1 1 d G U . . .
H84 H 0.7547 -0.1987 0.5326 0.174 Uiso 1 1 calc R . . . .
C85 C 0.7477(7) -0.1224(4) 0.5427(5) 0.145(4) Uani 1 1 d DG U . . .
H85 H 0.7786 -0.1186 0.5600 0.174 Uiso 1 1 calc R . . . .
N7 N 0.7980(3) 0.4628(4) 0.2404(2) 0.182(3) Uani 1 1 d D U . . .
C251 C 0.6541(4) 0.5228(3) 0.1872(3) 0.223(4) Uani 1 1 d D U . . .
C250 C 0.6541(4) 0.4729(3) 0.1973(3) 0.228(4) Uani 1 1 d DG U . . .
H250 H 0.6220 0.4522 0.1923 0.274 Uiso 1 1 calc R . . . .
C249 C 0.7011(4) 0.4532(3) 0.2148(3) 0.223(4) Uani 1 1 d DG U . . .
H249 H 0.7011 0.4191 0.2218 0.268 Uiso 1 1 calc R . . . .
C248 C 0.7481(4) 0.4835(4) 0.2222(3) 0.204(3) Uani 1 1 d DG U . . .
C253 C 0.7481(4) 0.5335(4) 0.2120(3) 0.219(4) Uani 1 1 d DG U . . .
H253 H 0.7802 0.5542 0.2170 0.263 Uiso 1 1 calc R . . . .
C252 C 0.7011(4) 0.5531(3) 0.1945(3) 0.221(4) Uani 1 1 d DG U . . .
H252 H 0.7011 0.5873 0.1876 0.265 Uiso 1 1 calc R . . . .
C270 C 1.1032(3) 0.5484(5) 0.1503(2) 0.118(3) Uani 1 1 d D U . . .
C271 C 1.0550(3) 0.5469(7) 0.1275(2) 0.145(5) Uani 1 1 d G U . . .
H271 H 1.0564 0.5546 0.1022 0.175 Uiso 1 1 calc R . . . .
C272 C 1.0048(3) 0.5341(8) 0.1419(3) 0.159(4) Uani 1 1 d DG U . . .
H272 H 0.9718 0.5330 0.1264 0.190 Uiso 1 1 calc R . . . .
C267 C 1.0027(4) 0.5228(9) 0.1790(3) 0.165(4) Uani 1 1 d DG U . . .
C268 C 1.0509(4) 0.5243(9) 0.2018(3) 0.145(5) Uani 1 1 d DG U . . .
H268 H 1.0495 0.5166 0.2271 0.174 Uiso 1 1 calc R . . . .
C269 C 1.1012(4) 0.5371(7) 0.1874(3) 0.125(4) Uani 1 1 d G U . . .
H269 H 1.1341 0.5382 0.2029 0.150 Uiso 1 1 calc R . . . .
C31 C 0.1811(4) 0.3347(4) 0.4645(2) 0.173(4) Uani 1 1 d D U . . .
H31 H 0.1750 0.3416 0.4901 0.208 Uiso 1 1 calc R . . . .
C32 C 0.2292(5) 0.3524(7) 0.4496(3) 0.163(4) Uani 1 1 d DG U . . .
H32 H 0.2558 0.3713 0.4650 0.195 Uiso 1 1 calc R . . . .
C27 C 0.2382(5) 0.3424(8) 0.4121(3) 0.157(3) Uani 1 1 d DG U . . .
C28 C 0.1992(5) 0.3147(7) 0.3894(2) 0.186(4) Uani 1 1 d DG U . . .
H28 H 0.2054 0.3078 0.3638 0.223 Uiso 1 1 calc R . . . .
C29 C 0.1512(6) 0.2970(7) 0.4043(3) 0.188(4) Uani 1 1 d DG U . . .
H29 H 0.1246 0.2781 0.3888 0.226 Uiso 1 1 calc R . . . .
C30 C 0.1422(5) 0.3070(6) 0.4418(2) 0.179(3) Uani 1 1 d DG U . . .
C36 C 0.0203(4) 0.2195(4) 0.4928(2) 0.169(3) Uani 1 1 d D U . . .
C37 C 0.0537(6) 0.2541(5) 0.5143(2) 0.191(4) Uani 1 1 d DG U . . .
H37 H 0.0497 0.2579 0.5405 0.229 Uiso 1 1 calc R . . . .
C38 C 0.0928(9) 0.2829(8) 0.4977(3) 0.206(4) Uani 1 1 d DG U . . .
H38 H 0.1156 0.3065 0.5124 0.247 Uiso 1 1 calc R . . . .
C33 C 0.0985(9) 0.2772(9) 0.4595(3) 0.188(3) Uani 1 1 d DG U . . .
C34 C 0.0652(6) 0.2427(7) 0.4379(2) 0.188(4) Uani 1 1 d DG U . . .
H34 H 0.0691 0.2388 0.4118 0.226 Uiso 1 1 calc R . . . .
C35 C 0.0261(5) 0.2138(5) 0.4546(2) 0.181(4) Uani 1 1 d DG U . . .
H35 H 0.0033 0.1902 0.4398 0.217 Uiso 1 1 calc R . . . .
O12 O 0.3785(6) -0.1985(6) 0.1321(8) 0.139(4) Uani 1 1 d D U . . .
C78 C 0.3378(4) -0.1698(3) 0.1330(9) 0.139(4) Uani 1 1 d D U . . .
C274 C 0.1078(5) -0.2858(4) 0.0571(3) 0.114(3) Uani 1 1 d D U . . .
N1 N 0.2880(3) 0.3623(4) 0.3958(3) 0.148(3) Uani 1 1 d D U . . .
C19 C 0.3062(5) 0.3979(4) 0.3341(3) 0.184(4) Uani 1 1 d . U . . .
H19 H 0.3204 0.3662 0.3253 0.221 Uiso 1 1 calc R . . . .
C18 C 0.3043(5) 0.4384(4) 0.3112(4) 0.192(4) Uani 1 1 d G U . . .
H18 H 0.3172 0.4343 0.2867 0.231 Uiso 1 1 calc R . . . .
C17 C 0.2837(6) 0.4848(4) 0.3240(5) 0.188(4) Uani 1 1 d DG U . . .
C16 C 0.2649(6) 0.4907(4) 0.3599(5) 0.197(4) Uani 1 1 d G U . . .
H16 H 0.2507 0.5224 0.3686 0.236 Uiso 1 1 calc R . . . .
C15 C 0.2668(6) 0.4502(5) 0.3828(4) 0.186(4) Uani 1 1 d G U . . .
H15 H 0.2539 0.4542 0.4073 0.223 Uiso 1 1 calc R . . . .
C14 C 0.2874(5) 0.4038(4) 0.3700(3) 0.166(3) Uani 1 1 d DG U . . .
C39 C -0.0255(5) 0.1917(6) 0.5104(3) 0.150(3) Uani 1 1 d D U . . .
C105 C 0.6317(7) -0.4196(3) 0.4506(3) 0.139(4) Uani 1 1 d D U . . .
C110 C 0.6287(9) -0.4110(3) 0.4888(3) 0.148(5) Uani 1 1 d G U . . .
H110 H 0.6191 -0.3784 0.4990 0.178 Uiso 1 1 calc R . . . .
C109 C 0.6399(11) -0.4500(4) 0.5123(3) 0.153(5) Uani 1 1 d DG U . . .
H109 H 0.6379 -0.4441 0.5384 0.183 Uiso 1 1 calc R . . . .
C108 C 0.6541(12) -0.4976(4) 0.4974(3) 0.162(4) Uani 1 1 d DG U . . .
C107 C 0.6570(12) -0.5062(4) 0.4591(3) 0.165(5) Uani 1 1 d DG U . . .
H107 H 0.6666 -0.5388 0.4490 0.198 Uiso 1 1 calc R . . . .
C106 C 0.6458(9) -0.4672(3) 0.4357(3) 0.157(5) Uani 1 1 d G U . . .
H106 H 0.6478 -0.4731 0.4095 0.188 Uiso 1 1 calc R . . . .
C192 C 1.2332(4) 0.4451(3) 0.9954(4) 0.113(4) Uani 1 1 d D U . . .
C191 C 1.1771(4) 0.4328(4) 0.9942(6) 0.114(5) Uani 1 1 d DG U . . .
H191 H 1.1506 0.4583 0.9995 0.136 Uiso 1 1 calc R . . . .
C190 C 1.1597(7) 0.3831(5) 0.9853(7) 0.112(5) Uani 1 1 d G U . . .
H190 H 1.1213 0.3747 0.9845 0.135 Uiso 1 1 calc R . . . .
C189 C 1.1983(9) 0.3457(4) 0.9776(7) 0.121(4) Uani 1 1 d DG U . . .
C194 C 1.2544(8) 0.3580(3) 0.9788(7) 0.136(5) Uani 1 1 d G U . . .
H194 H 1.2809 0.3325 0.9735 0.164 Uiso 1 1 calc R . . . .
C193 C 1.2719(5) 0.4077(4) 0.9877(6) 0.131(5) Uani 1 1 d DG U . . .
H193 H 1.3102 0.4161 0.9885 0.157 Uiso 1 1 calc R . . . .
C101 C 0.4421(4) -0.3485(4) 0.2262(2) 0.135(3) Uani 1 1 d D U . . .
C100 C 0.4203(4) -0.3748(4) 0.2546(2) 0.137(4) Uani 1 1 d G U . . .
H100 H 0.3841 -0.3891 0.2514 0.165 Uiso 1 1 calc R . . . .
C99 C 0.4515(5) -0.3801(5) 0.2875(2) 0.149(4) Uani 1 1 d DG U . . .
H99 H 0.4366 -0.3981 0.3069 0.178 Uiso 1 1 calc R . . . .
C98 C 0.5045(4) -0.3592(5) 0.2921(3) 0.151(3) Uani 1 1 d DG U . . .
C103 C 0.5263(4) -0.3329(5) 0.2638(3) 0.158(4) Uani 1 1 d DG U . . .
H103 H 0.5625 -0.3186 0.2669 0.190 Uiso 1 1 calc R . . . .
C102 C 0.4951(4) -0.3275(4) 0.2308(2) 0.152(4) Uani 1 1 d G U . . .
H102 H 0.5100 -0.3096 0.2115 0.183 Uiso 1 1 calc R . . . .
O16 O 0.3622(6) -0.3632(7) 0.1886(7) 0.121(3) Uani 1 1 d D U . . .
N3 N 0.6277(9) -0.3711(4) 0.4320(3) 0.138(3) Uani 1 1 d D U . . .
C95 C 0.5394(4) -0.3673(4) 0.3272(2) 0.150(3) Uani 1 1 d D U . . .
C96 C 0.5842(5) -0.3352(6) 0.3373(4) 0.141(3) Uani 1 1 d DG U . . .
H96 H 0.5951 -0.3104 0.3211 0.170 Uiso 1 1 calc R . . . .
C97 C 0.6131(7) -0.3396(8) 0.3713(5) 0.133(3) Uani 1 1 d G U . . .
H97 H 0.6437 -0.3177 0.3782 0.159 Uiso 1 1 calc R . . . .
C92 C 0.5972(9) -0.3760(9) 0.3951(4) 0.138(3) Uani 1 1 d DG U . . .
C93 C 0.5524(9) -0.4080(7) 0.3850(4) 0.157(3) Uani 1 1 d G U . . .
H93 H 0.5416 -0.4329 0.4013 0.188 Uiso 1 1 calc R . . . .
C94 C 0.5236(6) -0.4037(5) 0.3511(3) 0.165(4) Uani 1 1 d DG U . . .
H94 H 0.4930 -0.4256 0.3441 0.199 Uiso 1 1 calc R . . . .
C259 C 0.5932(4) 0.5942(3) 0.1698(3) 0.226(4) Uani 1 1 d D U . . .
H259 H 0.6118 0.6150 0.1890 0.271 Uiso 1 1 calc R . . . .
C254 C 0.6056(4) 0.5430(3) 0.1655(3) 0.224(3) Uani 1 1 d DG U . . .
C255 C 0.5784(6) 0.5126(3) 0.1375(4) 0.230(4) Uani 1 1 d DG U . . .
H255 H 0.5868 0.4775 0.1345 0.276 Uiso 1 1 calc R . . . .
C256 C 0.5389(8) 0.5334(4) 0.1137(4) 0.221(4) Uani 1 1 d DG U . . .
H256 H 0.5203 0.5126 0.0945 0.265 Uiso 1 1 calc R . . . .
C257 C 0.5265(7) 0.5846(4) 0.1180(5) 0.221(3) Uani 1 1 d DG U . . .
C258 C 0.5537(5) 0.6150(3) 0.1461(4) 0.227(4) Uani 1 1 d DG U . . .
H258 H 0.5452 0.6501 0.1490 0.273 Uiso 1 1 calc R . . . .
O7 O 0.6969(11) 0.0767(9) 0.4752(7) 0.117(3) Uani 1 1 d . U . . .
O8 O 0.7748(11) 0.1003(9) 0.4481(7) 0.124(3) Uani 1 1 d . U . . .
C111 C 0.6595(6) -0.5417(3) 0.5224(2) 0.165(3) Uani 1 1 d D U . . .
C116 C 0.6227(6) -0.5488(4) 0.5502(3) 0.178(3) Uani 1 1 d G U . . .
H116 H 0.5929 -0.5260 0.5537 0.213 Uiso 1 1 calc R . . . .
C115 C 0.6296(6) -0.5893(5) 0.5729(3) 0.177(4) Uani 1 1 d DG U . . .
H115 H 0.6044 -0.5941 0.5919 0.213 Uiso 1 1 calc R . . . .
C114 C 0.6732(7) -0.6226(5) 0.5678(4) 0.170(3) Uani 1 1 d DG U . . .
C113 C 0.7099(6) -0.6155(4) 0.5401(4) 0.177(3) Uani 1 1 d DG U . . .
H113 H 0.7397 -0.6383 0.5366 0.212 Uiso 1 1 calc R . . . .
C112 C 0.7031(6) -0.5750(4) 0.5174(3) 0.178(4) Uani 1 1 d G U . . .
H112 H 0.7282 -0.5701 0.4984 0.214 Uiso 1 1 calc R . . . .
O9 O 0.3207(11) 0.5373(10) 0.1520(7) 0.1147(4) Uani 1 1 d . U . . .
O56 O 0.8952(6) 0.1146(4) 0.5549(3) 0.118(3) Uani 1 1 d D U . . .
O63 O 0.2211(5) -0.2981(4) 0.0357(3) 0.117(3) Uani 1 1 d D U . . .
O10 O 0.3719(11) 0.5193(10) 0.1001(7) 0.1147(4) Uani 1 1 d . U . . .
O52 O 0.7419(11) 0.1665(9) 0.5074(7) 0.118(3) Uani 1 1 d . U . . .
O54 O 0.8085(3) 0.2251(4) 0.6126(3) 0.121(3) Uani 1 1 d D U . . .
O42 O 1.1929(6) 0.5770(7) 0.1546(4) 0.105(4) Uani 1 1 d D U . . .
O41 O 1.1479(10) 0.5679(8) 0.0966(3) 0.0978(5) Uani 1 1 d D U . . .
O26 O 0.9044(7) 0.2148(8) 0.6643(4) 0.122(3) Uani 1 1 d D U . . .
O30 O 1.3041(4) 0.5019(7) 1.0160(7) 0.098(6) Uani 1 1 d D U . . .
O53 O 0.8464(4) 0.1310(4) 0.6257(4) 0.121(3) Uani 1 1 d D U . . .
O64 O 0.2286(11) -0.3363(8) 0.0984(7) 0.114(3) Uani 1 1 d . U . . .
O40 O 0.4634(9) 0.6507(5) 0.0919(9) 0.199(6) Uani 1 1 d D U . . .
O39 O 0.4595(9) 0.5770(7) 0.0695(5) 0.201(5) Uani 1 1 d D U . . .
C273 C 1.1548(5) 0.5630(9) 0.1310(3) 0.102(3) Uani 1 1 d D U . . .
O51 O 0.7081(6) 0.1783(4) 0.5836(3) 0.122(3) Uani 1 1 d D U . . .
O58 O 0.3865(6) -0.3396(4) 0.0414(3) 0.126(3) Uani 1 1 d D U . . .
C20 C 0.2805(4) 0.5338(3) 0.3041(3) 0.187(4) Uani 1 1 d D U . . .
C21 C 0.2624(4) 0.5249(3) 0.2671(3) 0.189(5) Uani 1 1 d G U . . .
H21 H 0.2535 0.4914 0.2576 0.227 Uiso 1 1 calc R . . . .
C22 C 0.2575(4) 0.5650(4) 0.2439(2) 0.186(5) Uani 1 1 d DG U . . .
H22 H 0.2451 0.5590 0.2186 0.223 Uiso 1 1 calc R . . . .
C23 C 0.2706(4) 0.6141(3) 0.2578(3) 0.186(4) Uani 1 1 d DG U . . .
C24 C 0.2887(4) 0.6230(3) 0.2948(3) 0.192(5) Uani 1 1 d DG U . . .
H24 H 0.2977 0.6565 0.3043 0.230 Uiso 1 1 calc R . . . .
C25 C 0.2936(4) 0.5828(3) 0.3180(3) 0.191(5) Uani 1 1 d G U . . .
H25 H 0.3060 0.5889 0.3433 0.229 Uiso 1 1 calc R . . . .
C104 C 0.4070(4) -0.3389(6) 0.1916(3) 0.126(3) Uani 1 1 d D U . . .
O29 O 1.2124(4) 0.5275(5) 1.0120(7) 0.094(5) Uani 1 1 d D U . . .
O27 O 1.2276(12) -0.1834(11) 1.0510(4) 0.219(6) Uani 1 1 d D U . . .
C65 C 0.3530(7) 0.5088(4) 0.1321(4) 0.108(3) Uani 1 1 d D U . . .
C40 C 0.7190(5) 0.0977(7) 0.4495(3) 0.119(3) Uani 1 1 d D U . . .
O37 O 0.7773(8) 0.2722(8) 0.4911(4) 0.136(3) Uani 1 1 d D U . . .
C260 C 0.4868(5) 0.6082(3) 0.0906(3) 0.207(3) Uani 1 1 d D U . . .
O28 O 1.2623(9) -0.2097(6) 0.9927(5) 0.192(5) Uani 1 1 d D U . . .
O3 O 0.2458(6) 0.6514(8) 0.1997(3) 0.179(6) Uani 1 1 d D U . . .
O4 O 0.2818(7) 0.6976(5) 0.2488(6) 0.191(6) Uani 1 1 d D U . . .
C300 C -0.2645(3) -0.1553(6) -0.0769(2) 0.189(5) Uani 1 1 d D U . . .
C301 C -0.3134(4) -0.1580(8) -0.0989(2) 0.198(6) Uani 1 1 d DG U . . .
H301 H -0.3123 -0.1567 -0.1252 0.238 Uiso 1 1 calc R . . . .
C302 C -0.3639(4) -0.1627(10) -0.0825(3) 0.197(6) Uani 1 1 d DG U . . .
H302 H -0.3973 -0.1645 -0.0976 0.237 Uiso 1 1 calc R . . . .
C303 C -0.3655(4) -0.1647(11) -0.0441(3) 0.179(4) Uani 1 1 d DG U . . .
C304 C -0.3166(4) -0.1620(11) -0.0221(2) 0.176(6) Uani 1 1 d DG U . . .
H304 H -0.3177 -0.1634 0.0041 0.211 Uiso 1 1 calc R . . . .
C305 C -0.2661(4) -0.1573(8) -0.0385(2) 0.180(6) Uani 1 1 d DG U . . .
H305 H -0.2327 -0.1555 -0.0235 0.216 Uiso 1 1 calc R . . . .
C295 C -0.2222(3) 0.0339(3) -0.2579(2) 0.158(4) Uani 1 1 d D U . . .
H295 H -0.2391 0.0662 -0.2586 0.190 Uiso 1 1 calc R . . . .
C294 C -0.2215(3) 0.0081(3) -0.2254(2) 0.160(4) Uani 1 1 d DG U . . .
H294 H -0.2380 0.0227 -0.2039 0.192 Uiso 1 1 calc R . . . .
C293 C -0.1968(4) -0.0392(3) -0.2243(3) 0.169(3) Uani 1 1 d DG U . . .
C298 C -0.1727(4) -0.0606(3) -0.2557(3) 0.171(4) Uani 1 1 d DG U . . .
H298 H -0.1558 -0.0929 -0.2549 0.205 Uiso 1 1 calc R . . . .
C297 C -0.1734(4) -0.0347(3) -0.2882(3) 0.170(4) Uani 1 1 d DG U . . .
H297 H -0.1569 -0.0493 -0.3097 0.204 Uiso 1 1 calc R . . . .
C296 C -0.1981(4) 0.0126(3) -0.2893(2) 0.163(3) Uani 1 1 d DG U . . .
C290 C -0.1957(3) -0.0666(3) -0.1897(2) 0.182(4) Uani 1 1 d D U . . .
C289 C -0.2106(5) -0.0426(3) -0.1564(2) 0.185(5) Uani 1 1 d DG U . . .
H289 H -0.2194 -0.0076 -0.1553 0.222 Uiso 1 1 calc R . . . .
C288 C -0.2126(7) -0.0698(4) -0.1246(2) 0.185(5) Uani 1 1 d DG U . . .
H288 H -0.2227 -0.0533 -0.1018 0.223 Uiso 1 1 calc R . . . .
C287 C -0.1997(8) -0.1210(4) -0.1261(3) 0.182(4) Uani 1 1 d DG U . . .
C292 C -0.1848(7) -0.1451(3) -0.1595(3) 0.186(5) Uani 1 1 d DG U . . .
H292 H -0.1760 -0.1801 -0.1605 0.223 Uiso 1 1 calc R . . . .
C291 C -0.1828(5) -0.1179(3) -0.1913(3) 0.187(5) Uani 1 1 d DG U . . .
H291 H -0.1726 -0.1343 -0.2140 0.224 Uiso 1 1 calc R . . . .
N8 N -0.2094(4) -0.1511(4) -0.0948(2) 0.181(3) Uani 1 1 d D U . . .
C306 C -0.4204(3) -0.1768(6) -0.0265(2) 0.180(4) Uani 1 1 d D U . . .
C307 C -0.4661(4) -0.1925(7) -0.0493(2) 0.181(4) Uani 1 1 d DG U . . .
H307 H -0.4659 -0.1890 -0.0754 0.217 Uiso 1 1 calc R . . . .
C308 C -0.5121(5) -0.2134(10) -0.0340(3) 0.192(4) Uani 1 1 d DG U . . .
H308 H -0.5433 -0.2242 -0.0496 0.231 Uiso 1 1 calc R . . . .
C309 C -0.5124(6) -0.2186(11) 0.0042(3) 0.196(4) Uani 1 1 d DG U . . .
C310 C -0.4667(5) -0.2029(9) 0.0270(3) 0.208(4) Uani 1 1 d DG U . . .
H310 H -0.4669 -0.2064 0.0531 0.250 Uiso 1 1 calc R . . . .
C311 C -0.4207(4) -0.1820(7) 0.0116(2) 0.201(4) Uani 1 1 d DG U . . .
H311 H -0.3895 -0.1712 0.0272 0.241 Uiso 1 1 calc R . . . .
C180 C 1.1914(5) -0.0979(3) 1.0281(2) 0.192(4) Uani 1 1 d D U . . .
H180 H 1.1860 -0.1062 1.0529 0.230 Uiso 1 1 calc R . . . .
C179 C 1.2177(7) -0.1319(4) 1.0040(2) 0.208(3) Uani 1 1 d DG U . . .
C178 C 1.2257(7) -0.1197(5) 0.9676(3) 0.221(4) Uani 1 1 d DG U . . .
H178 H 1.2437 -0.1429 0.9512 0.265 Uiso 1 1 calc R . . . .
C177 C 1.2072(8) -0.0736(4) 0.9553(2) 0.216(4) Uani 1 1 d DG U . . .
H177 H 1.2126 -0.0654 0.9304 0.259 Uiso 1 1 calc R . . . .
C176 C 1.1809(8) -0.0397(4) 0.9793(3) 0.195(3) Uani 1 1 d DG U . . .
C181 C 1.1729(6) -0.0518(3) 1.0157(2) 0.190(4) Uani 1 1 d DG U . . .
H181 H 1.1549 -0.0286 1.0321 0.228 Uiso 1 1 calc R . . . .
O48 O -0.5595(13) -0.2358(9) 0.0564(3) 0.155(6) Uani 1 1 d D U . . .
C195 C 1.2523(3) 0.4976(3) 1.0091(7) 0.099(4) Uani 1 1 d D U . . .
C312 C -0.5655(4) -0.2346(9) 0.0215(2) 0.171(4) Uani 1 1 d D U . . .
C235 C 0.8046(6) 0.2562(3) 0.4644(2) 0.147(3) Uani 1 1 d D U . . .
C26 C 0.2638(7) 0.6575(3) 0.2328(2) 0.184(4) Uani 1 1 d D U . . .
O61 O 0.2661(3) -0.4315(6) 0.0837(2) 0.115(3) Uani 1 1 d D U . . .
O60 O 0.3106(4) -0.2883(4) 0.1379(4) 0.121(3) Uani 1 1 d D U . . .
O18 O 0.7134(8) -0.7018(5) 0.5925(7) 0.1107(10) Uani 1 1 d D U . . .
O17 O 0.6540(7) -0.6635(9) 0.6229(4) 0.1107(10) Uani 1 1 d D U . . .
C117 C 0.6866(5) -0.6610(4) 0.5969(3) 0.134(3) Uani 1 1 d D U . . .
C182 C 1.2401(7) -0.1813(4) 1.0176(2) 0.217(4) Uani 1 1 d D U . . .
O5 O -0.0314(13) 0.2101(9) 0.5428(4) 0.166(5) Uani 1 1 d D U . . .
O6 O -0.0660(6) 0.1718(7) 0.4918(6) 0.123(4) Uani 1 1 d D U . . .
O46 O -0.1823(10) 0.0163(7) -0.3531(4) 0.143(3) Uani 1 1 d D U . . .
O47 O -0.6078(6) -0.2442(8) -0.0001(5) 0.160(5) Uani 1 1 d D U . . .
O45 O -0.2210(9) 0.0830(5) -0.3250(6) 0.143(3) Uani 1 1 d D U . . .
C299 C -0.2002(7) 0.0399(4) -0.3249(3) 0.153(3) Uani 1 1 d D U . . .
O70 O 0.3928(12) -0.5064(8) 0.0227(8) 0.133(6) Uani 1 1 d . U . . .
O71 O 0.1035(11) -0.4463(9) 0.0189(7) 0.114(5) Uani 1 1 d . U . . .
O65 O 0.6028(11) 0.0522(9) 0.5187(7) 0.122(5) Uani 1 1 d . U . . .
O67 O 0.9985(11) 0.2285(9) 0.6231(7) 0.128(5) Uani 1 1 d . U . . .
O69 O 0.4908(12) -0.2417(10) 0.1291(8) 0.142(5) Uani 1 1 d . U . . .
O72 O 0.1868(12) -0.1682(10) 0.0992(9) 0.151(6) Uani 1 1 d . U . . .
C203 C 0.9314(4) 0.5227(3) 0.6484(3) 0.210(4) Uani 1 1 d D U . . .
C204 C 0.9811(4) 0.5289(4) 0.6693(4) 0.213(4) Uani 1 1 d DG U . . .
H204 H 1.0064 0.5016 0.6705 0.256 Uiso 1 1 calc R . . . .
C205 C 0.9939(5) 0.5751(4) 0.6884(5) 0.223(4) Uani 1 1 d DG U . . .
H205 H 1.0279 0.5793 0.7026 0.268 Uiso 1 1 calc R . . . .
C206 C 0.9570(5) 0.6151(4) 0.6866(4) 0.209(3) Uani 1 1 d DG U . . .
C207 C 0.9073(5) 0.6089(3) 0.6657(4) 0.209(4) Uani 1 1 d DG U . . .
H207 H 0.8820 0.6362 0.6645 0.251 Uiso 1 1 calc R . . . .
C208 C 0.8944(4) 0.5627(3) 0.6466(4) 0.207(4) Uani 1 1 d DG U . . .
H208 H 0.8604 0.5585 0.6324 0.249 Uiso 1 1 calc R . . . .
C200 C 0.9153(4) 0.4708(3) 0.6324(4) 0.192(4) Uani 1 1 d D U . . .
C201 C 0.8637(5) 0.4620(5) 0.6143(6) 0.185(4) Uani 1 1 d DG U . . .
H201 H 0.8378 0.4888 0.6129 0.222 Uiso 1 1 calc R . . . .
C202 C 0.8500(9) 0.4141(7) 0.5984(8) 0.173(4) Uani 1 1 d G U . . .
H202 H 0.8148 0.4081 0.5860 0.207 Uiso 1 1 calc R . . . .
C197 C 0.8880(11) 0.3750(5) 0.6005(7) 0.173(4) Uani 1 1 d DG U . . .
C198 C 0.9395(9) 0.3837(4) 0.6186(7) 0.191(4) Uani 1 1 d G U . . .
H198 H 0.9655 0.3570 0.6201 0.229 Uiso 1 1 calc R . . . .
C199 C 0.9532(5) 0.4316(4) 0.6346(6) 0.193(5) Uani 1 1 d DG U . . .
H199 H 0.9884 0.4376 0.6470 0.232 Uiso 1 1 calc R . . . .
C196 C 0.8692(5) 0.3233(4) 0.5838(6) 0.142(3) Uani 1 1 d D U . . .
N6 N 0.9696(4) 0.6633(3) 0.7087(3) 0.207(3) Uani 1 1 d D U . . .
C222 C 0.9680(4) 0.7123(3) 0.6907(3) 0.217(3) Uani 1 1 d D U . . .
C223 C 1.0024(4) 0.7206(4) 0.6618(3) 0.233(4) Uani 1 1 d DG U . . .
H223 H 1.0285 0.6957 0.6545 0.280 Uiso 1 1 calc R . . . .
C224 C 0.9987(5) 0.7655(4) 0.6435(4) 0.232(4) Uani 1 1 d DG U . . .
H224 H 1.0222 0.7711 0.6238 0.279 Uiso 1 1 calc R . . . .
C225 C 0.9605(5) 0.8020(4) 0.6541(4) 0.237(3) Uani 1 1 d DG U . . .
C226 C 0.9261(5) 0.7937(4) 0.6830(4) 0.240(4) Uani 1 1 d DG U . . .
H226 H 0.9000 0.8186 0.6903 0.288 Uiso 1 1 calc R . . . .
C227 C 0.9298(4) 0.7489(4) 0.7013(3) 0.228(4) Uani 1 1 d DG U . . .
H227 H 0.9063 0.7432 0.7210 0.274 Uiso 1 1 calc R . . . .
C214 C 1.0406(5) 0.7007(5) 0.7551(3) 0.191(4) Uani 1 1 d D U . . .
H214 H 1.0475 0.7264 0.7385 0.229 Uiso 1 1 calc R . . . .
C213 C 1.0700(6) 0.7007(6) 0.7892(3) 0.186(4) Uani 1 1 d G U . . .
H213 H 1.0970 0.7264 0.7959 0.223 Uiso 1 1 calc R . . . .
C212 C 1.0599(9) 0.6632(7) 0.8136(3) 0.185(3) Uani 1 1 d DG U . . .
C211 C 1.0204(10) 0.6256(7) 0.8038(4) 0.205(4) Uani 1 1 d G U . . .
H211 H 1.0135 0.6000 0.8204 0.246 Uiso 1 1 calc R . . . .
C210 C 0.9910(9) 0.6257(6) 0.7697(4) 0.201(4) Uani 1 1 d DG U . . .
H210 H 0.9639 0.6000 0.7630 0.242 Uiso 1 1 calc R . . . .
C209 C 1.0011(6) 0.6632(5) 0.7454(3) 0.201(3) Uani 1 1 d DG U . . .
C233 C 0.9040(3) 0.8703(4) 0.6248(3) 0.251(4) Uani 1 1 d D U . . .
H233 H 0.8721 0.8573 0.6355 0.301 Uiso 1 1 calc R . . . .
C228 C 0.9559(3) 0.8508(4) 0.6337(4) 0.246(3) Uani 1 1 d DG U . . .
C229 C 1.0027(3) 0.8698(5) 0.6181(4) 0.249(4) Uani 1 1 d DG U . . .
H229 H 1.0381 0.8564 0.6242 0.299 Uiso 1 1 calc R . . . .
C230 C 0.9976(4) 0.9083(7) 0.5936(6) 0.252(4) Uani 1 1 d DG U . . .
H230 H 1.0295 0.9213 0.5829 0.302 Uiso 1 1 calc R . . . .
C231 C 0.9457(4) 0.9279(8) 0.5847(7) 0.258(3) Uani 1 1 d DG U . . .
C232 C 0.8989(3) 0.9089(6) 0.6003(5) 0.255(4) Uani 1 1 d DG U . . .
H232 H 0.8635 0.9223 0.5942 0.307 Uiso 1 1 calc R . . . .
C215 C 1.0941(4) 0.6604(5) 0.8493(2) 0.174(3) Uani 1 1 d D U . . .
C216 C 1.0709(4) 0.6420(6) 0.8805(3) 0.174(4) Uani 1 1 d G U . . .
H216 H 1.0334 0.6310 0.8792 0.209 Uiso 1 1 calc R . . . .
C217 C 1.1028(5) 0.6399(7) 0.9135(3) 0.152(4) Uani 1 1 d DG U . . .
H217 H 1.0869 0.6274 0.9348 0.182 Uiso 1 1 calc R . . . .
C218 C 1.1577(5) 0.6561(7) 0.9154(3) 0.150(3) Uani 1 1 d DG U . . .
C219 C 1.1809(4) 0.6744(7) 0.8842(3) 0.162(4) Uani 1 1 d DG U . . .
H219 H 1.2185 0.6855 0.8855 0.195 Uiso 1 1 calc R . . . .
C220 C 1.1491(5) 0.6766(6) 0.8511(3) 0.168(4) Uani 1 1 d G U . . .
H220 H 1.1649 0.6891 0.8298 0.202 Uiso 1 1 calc R . . . .
O33 O 1.1726(9) 0.6307(7) 0.9767(4) 0.134(3) Uani 1 1 d D U . . .
O34 O 1.2366(6) 0.6775(7) 0.9564(7) 0.134(3) Uani 1 1 d D U . . .
C123 C 1.1007(3) 0.0750(4) 0.6891(3) 0.132(4) Uani 1 1 d . U . . .
H123 H 1.1296 0.0971 0.6991 0.158 Uiso 1 1 calc R . . . .
C124 C 1.0568(4) 0.0940(4) 0.6679(4) 0.133(4) Uani 1 1 d DG U . . .
H124 H 1.0557 0.1290 0.6634 0.159 Uiso 1 1 calc R . . . .
C119 C 1.0145(6) 0.0617(4) 0.6534(6) 0.131(3) Uani 1 1 d DG U . . .
C120 C 1.0161(6) 0.0104(4) 0.6600(6) 0.147(4) Uani 1 1 d DG U . . .
H120 H 0.9871 -0.0117 0.6500 0.177 Uiso 1 1 calc R . . . .
C121 C 1.0599(5) -0.0086(4) 0.6811(5) 0.151(4) Uani 1 1 d G U . . .
H121 H 1.0610 -0.0437 0.6856 0.181 Uiso 1 1 calc R . . . .
C122 C 1.1022(4) 0.0237(4) 0.6957(3) 0.143(3) Uani 1 1 d DG U . . .
N4 N 1.3097(8) -0.0547(7) 0.7497(6) 0.145(3) Uani 1 1 d . U . . .
C136 C 1.3626(6) -0.1239(4) 0.7728(3) 0.161(3) Uani 1 1 d . U . . .
H136 H 1.3863 -0.1197 0.7529 0.193 Uiso 1 1 calc R . . . .
C131 C 1.3170(6) -0.0927(4) 0.7770(3) 0.154(3) Uani 1 1 d G U . . .
C132 C 1.2823(7) -0.0988(6) 0.8061(5) 0.167(3) Uani 1 1 d G U . . .
H132 H 1.2512 -0.0775 0.8090 0.201 Uiso 1 1 calc R . . . .
C133 C 1.2932(9) -0.1362(7) 0.8310(4) 0.179(3) Uani 1 1 d G U . . .
H133 H 1.2695 -0.1404 0.8509 0.215 Uiso 1 1 calc R . . . .
C134 C 1.3388(9) -0.1674(6) 0.8268(4) 0.188(3) Uani 1 1 d DG U . . .
C135 C 1.3735(7) -0.1613(4) 0.7977(4) 0.172(3) Uani 1 1 d G U . . .
H135 H 1.4046 -0.1826 0.7948 0.206 Uiso 1 1 calc R . . . .
C149 C 1.4072(6) -0.0132(5) 0.7520(4) 0.124(4) Uani 1 1 d . U . . .
H149 H 1.4138 -0.0169 0.7779 0.149 Uiso 1 1 calc R . . . .
C148 C 1.4471(6) 0.0095(8) 0.7317(5) 0.122(4) Uani 1 1 d G U . . .
H148 H 1.4809 0.0214 0.7438 0.146 Uiso 1 1 calc R . . . .
C147 C 1.4374(9) 0.0148(9) 0.6938(5) 0.137(3) Uani 1 1 d DG U . . .
C146 C 1.3879(10) -0.0026(9) 0.6762(4) 0.145(4) Uani 1 1 d G U . . .
H146 H 1.3812 0.0010 0.6503 0.174 Uiso 1 1 calc R . . . .
C145 C 1.3480(8) -0.0253(10) 0.6965(5) 0.137(4) Uani 1 1 d G U . . .
H145 H 1.3141 -0.0372 0.6844 0.165 Uiso 1 1 calc R . . . .
C144 C 1.3577(6) -0.0306(8) 0.7344(5) 0.134(3) Uani 1 1 d G U . . .
C151 C 1.4910(4) 0.0302(4) 0.6374(3) 0.144(4) Uani 1 1 d . U . . .
H151 H 1.4666 0.0074 0.6232 0.173 Uiso 1 1 calc R . . . .
C150 C 1.4818(4) 0.0424(5) 0.6746(3) 0.136(3) Uani 1 1 d DG U . . .
C155 C 1.5175(6) 0.0757(6) 0.6954(3) 0.150(3) Uani 1 1 d G U . . .
H155 H 1.5113 0.0841 0.7209 0.180 Uiso 1 1 calc R . . . .
C154 C 1.5624(7) 0.0969(7) 0.6790(3) 0.159(4) Uani 1 1 d DG U . . .
H154 H 1.5868 0.1197 0.6932 0.191 Uiso 1 1 calc R . . . .
C153 C 1.5716(6) 0.0847(7) 0.6418(3) 0.153(3) Uani 1 1 d DG U . . .
C152 C 1.5359(4) 0.0514(5) 0.6210(3) 0.141(3) Uani 1 1 d DG U . . .
H152 H 1.5422 0.0430 0.5955 0.169 Uiso 1 1 calc R . . . .
C221 C 1.1918(4) 0.6543(5) 0.9514(2) 0.135(3) Uani 1 1 d D U . . .
C138 C 1.3149(5) -0.2187(3) 0.8803(2) 0.207(4) Uani 1 1 d . U . . .
H138 H 1.2793 -0.2037 0.8796 0.248 Uiso 1 1 calc R . . . .
C139 C 1.3272(5) -0.2558(5) 0.9052(3) 0.209(4) Uani 1 1 d DG U . . .
H139 H 1.3000 -0.2660 0.9215 0.250 Uiso 1 1 calc R . . . .
C140 C 1.3793(6) -0.2778(6) 0.9063(5) 0.204(3) Uani 1 1 d DG U . . .
C141 C 1.4190(5) -0.2627(5) 0.8824(4) 0.199(4) Uani 1 1 d DG U . . .
H141 H 1.4546 -0.2778 0.8832 0.239 Uiso 1 1 calc R . . . .
C142 C 1.4067(5) -0.2257(5) 0.8575(3) 0.195(4) Uani 1 1 d G U . . .
H142 H 1.4339 -0.2154 0.8413 0.234 Uiso 1 1 calc R . . . .
C137 C 1.3546(5) -0.2037(5) 0.8565(3) 0.200(3) Uani 1 1 d DG U . . .
C128 C 1.2529(4) -0.0327(6) 0.7439(4) 0.156(4) Uani 1 1 d . U . . .
C129 C 1.2481(7) 0.0181(6) 0.7364(6) 0.156(4) Uani 1 1 d G U . . .
H129 H 1.2795 0.0400 0.7399 0.187 Uiso 1 1 calc R . . . .
C130 C 1.1975(9) 0.0369(8) 0.7238(8) 0.155(4) Uani 1 1 d G U . . .
H130 H 1.1942 0.0716 0.7187 0.186 Uiso 1 1 calc R . . . .
C125 C 1.1515(7) 0.0048(10) 0.7187(7) 0.151(3) Uani 1 1 d DG U . . .
C126 C 1.1563(5) -0.0460(9) 0.7261(6) 0.155(4) Uani 1 1 d G U . . .
H126 H 1.1249 -0.0680 0.7226 0.186 Uiso 1 1 calc R . . . .
C127 C 1.2069(6) -0.0648(6) 0.7387(6) 0.169(5) Uani 1 1 d G U . . .
H127 H 1.2101 -0.0996 0.7439 0.203 Uiso 1 1 calc R . . . .
O20 O 0.9654(11) 0.1290(3) 0.6245(6) 0.125(3) Uani 1 1 d D U . . .
O19 O 0.9339(6) 0.0484(5) 0.6165(6) 0.127(3) Uani 1 1 d D U . . .
C118 C 0.9672(4) 0.0823(3) 0.6299(4) 0.124(3) Uani 1 1 d D U . . .
C143 C 1.3936(4) -0.3163(4) 0.9346(3) 0.204(3) Uani 1 1 d D U . . .
C234 C 0.9407(4) 0.9678(5) 0.5551(4) 0.260(4) Uani 1 1 d D U . . .
O36 O 0.9872(4) 0.9780(7) 0.5400(4) 0.265(6) Uani 1 1 d D U . . .
O24 O 1.6237(12) 0.0999(10) 0.5889(3) 0.155(6) Uani 1 1 d D U . . .
O23 O 1.6576(7) 0.1327(8) 0.6435(6) 0.159(4) Uani 1 1 d D U . . .
C156 C 1.6199(4) 0.1087(5) 0.6236(2) 0.150(3) Uani 1 1 d D U . . .
O21 O 1.4355(6) -0.3438(7) 0.9327(8) 0.215(5) Uani 1 1 d D U . . .
O22 O 1.3637(8) -0.3290(9) 0.9555(4) 0.196(4) Uani 1 1 d D U . . .
O35 O 0.8949(4) 0.9919(5) 0.5519(6) 0.255(6) Uani 1 1 d D U . . .
O57 O 0.3661(5) -0.3763(4) 0.1094(3) 0.131(3) Uani 1 1 d D U . . .
O68 O 0.7158(10) 0.1712(8) 0.7077(7) 0.109(5) Uani 1 1 d . U . . .
O66 O 0.8793(9) 0.1274(11) 0.4356(3) 0.145(5) Uani 1 1 d D U . . .

loop_
_atom_site_aniso_label
_atom_site_aniso_U_11
_atom_site_aniso_U_22
_atom_site_aniso_U_33
_atom_site_aniso_U_23
_atom_site_aniso_U_13
_atom_site_aniso_U_12
Th1 0.0978(12) 0.0885(9) 0.1163(11) 0.0482(8) -0.0594(9) -0.0239(8)
Th3 0.1033(12) 0.0952(9) 0.1263(12) 0.0494(8) -0.0583(10) -0.0245(9)
Th9 0.1136(13) 0.0669(8) 0.1168(11) 0.0384(7) -0.0550(10) -0.0052(8)
Th6 0.1142(13) 0.0913(10) 0.1326(12) 0.0437(9) -0.0621(10) -0.0135(9)
Th4 0.1211(13) 0.0858(9) 0.1330(12) 0.0441(8) -0.0656(10) -0.0108(9)
Th2 0.1097(13) 0.1204(11) 0.1289(12) 0.0504(9) -0.0606(10) -0.0250(10)
Th5 0.1238(13) 0.0930(9) 0.1477(13) 0.0530(9) -0.0759(10) -0.0252(9)
Th11 0.1134(13) 0.0880(9) 0.1343(12) 0.0446(8) -0.0662(10) -0.0113(9)
Th7 0.1163(13) 0.0934(9) 0.1499(13) 0.0597(8) -0.0679(11) -0.0217(9)
Th12 0.1267(14) 0.0967(10) 0.1443(12) 0.0630(8) -0.0630(11) -0.0189(10)
Th10 0.1274(14) 0.0686(9) 0.1522(14) 0.0313(9) -0.0698(11) -0.0077(9)
Th8 0.1268(15) 0.0864(9) 0.1740(14) 0.0602(9) -0.0577(12) -0.0007(10)
O49 0.113(4) 0.100(5) 0.126(5) 0.046(3) -0.060(3) -0.019(3)
O50 0.116(5) 0.103(5) 0.127(5) 0.048(4) -0.065(4) -0.017(4)
O1 0.110(5) 0.097(4) 0.120(7) 0.047(3) -0.059(4) -0.024(3)
O25 0.120(4) 0.090(8) 0.137(5) 0.045(5) -0.067(3) -0.020(4)
O59 0.133(5) 0.089(5) 0.152(5) 0.053(4) -0.069(3) -0.010(4)
O38 0.136(7) 0.126(4) 0.138(6) 0.060(3) -0.067(4) -0.027(3)
O55 0.128(5) 0.104(5) 0.141(4) 0.055(3) -0.072(3) -0.022(3)
N5 0.159(6) 0.062(4) 0.180(5) 0.046(3) -0.103(4) 0.005(3)
O13 0.126(4) 0.102(5) 0.140(8) 0.043(4) -0.065(4) -0.022(3)
O14 0.118(5) 0.099(4) 0.131(7) 0.045(3) -0.058(4) -0.023(3)
O31 0.132(5) 0.099(4) 0.147(8) 0.058(3) -0.074(4) -0.029(3)
O15 0.122(6) 0.102(5) 0.153(4) 0.055(3) -0.066(3) -0.013(4)
O43 0.120(5) 0.074(4) 0.131(9) 0.042(3) -0.062(4) -0.013(3)
O32 0.138(4) 0.101(5) 0.152(7) 0.054(4) -0.079(4) -0.029(3)
O11 0.138(4) 0.083(5) 0.163(8) 0.039(4) -0.073(4) -0.016(3)
O44 0.130(5) 0.077(5) 0.155(6) 0.036(4) -0.066(4) -0.006(4)
O62 0.127(5) 0.089(5) 0.153(6) 0.052(4) -0.056(4) -0.005(4)
C236 0.176(8) 0.145(5) 0.163(4) 0.075(3) -0.053(4) -0.010(4)
C237 0.146(9) 0.147(6) 0.158(4) 0.069(4) -0.064(4) -0.022(5)
C238 0.164(10) 0.165(5) 0.167(5) 0.082(4) -0.056(5) -0.006(5)
C239 0.180(8) 0.168(5) 0.176(4) 0.091(3) -0.040(4) 0.003(4)
C240 0.223(10) 0.167(6) 0.181(5) 0.099(4) -0.025(4) 0.017(6)
C241 0.234(10) 0.160(5) 0.177(6) 0.091(4) -0.024(5) 0.020(5)
C171 0.195(13) 0.071(4) 0.220(6) 0.051(4) -0.121(6) 0.007(4)
C170 0.179(10) 0.067(4) 0.207(4) 0.058(3) -0.118(4) 0.001(4)
C175 0.200(13) 0.081(5) 0.210(5) 0.061(4) -0.122(5) -0.014(5)
C174 0.216(13) 0.085(5) 0.235(6) 0.071(4) -0.132(6) -0.014(4)
C173 0.206(10) 0.083(4) 0.249(5) 0.063(3) -0.130(4) -0.018(4)
C172 0.200(13) 0.074(5) 0.249(5) 0.060(4) -0.125(5) 0.005(5)
C7 0.129(6) 0.102(5) 0.193(8) 0.060(4) -0.100(5) -0.032(4)
C6 0.139(5) 0.101(5) 0.212(8) 0.061(5) -0.111(4) -0.031(4)
C5 0.136(4) 0.101(4) 0.201(8) 0.064(4) -0.107(4) -0.032(3)
C4 0.133(6) 0.102(5) 0.191(8) 0.061(4) -0.106(5) -0.034(4)
C3 0.127(5) 0.099(5) 0.168(8) 0.063(5) -0.092(4) -0.031(4)
C2 0.125(4) 0.101(4) 0.172(7) 0.057(4) -0.089(4) -0.030(3)
C160 0.135(4) 0.141(13) 0.154(5) 0.074(5) -0.087(3) -0.036(4)
C161 0.135(4) 0.140(11) 0.168(4) 0.074(4) -0.088(3) -0.035(4)
C162 0.135(6) 0.133(12) 0.168(4) 0.070(4) -0.088(3) -0.035(5)
C163 0.127(4) 0.113(12) 0.160(5) 0.066(5) -0.080(3) -0.033(4)
C158 0.128(4) 0.120(9) 0.148(4) 0.068(4) -0.079(3) -0.032(4)
C159 0.128(6) 0.161(11) 0.150(4) 0.078(4) -0.080(3) -0.032(5)
C183 0.131(4) 0.061(4) 0.176(8) 0.043(4) -0.088(4) 0.013(3)
C188 0.132(5) 0.056(5) 0.178(10) 0.020(5) -0.086(4) 0.022(3)
C187 0.120(5) 0.056(4) 0.188(12) 0.015(4) -0.080(5) 0.024(3)
C186 0.115(4) 0.053(4) 0.176(9) 0.019(4) -0.075(4) 0.021(3)
C185 0.121(5) 0.062(5) 0.206(11) 0.030(5) -0.083(4) 0.016(3)
C184 0.129(6) 0.060(4) 0.205(12) 0.037(4) -0.095(5) 0.013(3)
C261 0.141(4) 0.227(8) 0.198(5) 0.122(4) -0.031(3) -0.006(4)
C262 0.144(5) 0.276(9) 0.191(6) 0.107(5) -0.017(4) -0.025(5)
C263 0.145(6) 0.275(11) 0.176(5) 0.094(5) -0.018(4) -0.032(5)
C264 0.135(4) 0.238(9) 0.175(5) 0.101(4) -0.020(3) -0.027(4)
C265 0.138(5) 0.207(9) 0.183(6) 0.112(5) -0.033(4) -0.019(5)
C266 0.133(6) 0.205(11) 0.198(5) 0.123(5) -0.032(4) -0.008(5)
O2 0.123(4) 0.103(5) 0.142(7) 0.049(4) -0.075(4) -0.026(3)
C246 0.156(7) 0.226(6) 0.205(6) 0.128(4) -0.026(5) 0.023(4)
C245 0.149(5) 0.219(6) 0.213(5) 0.136(4) -0.021(4) 0.017(4)
C244 0.151(6) 0.207(7) 0.213(5) 0.134(4) -0.018(4) 0.014(5)
C243 0.156(7) 0.190(5) 0.200(6) 0.120(4) -0.024(5) 0.008(4)
C242 0.155(6) 0.185(5) 0.183(5) 0.103(3) -0.039(4) 0.005(4)
C247 0.159(6) 0.208(7) 0.187(5) 0.111(4) -0.036(4) 0.014(5)
C42 0.111(4) 0.133(10) 0.146(5) 0.059(5) -0.069(3) -0.027(4)
C41 0.112(4) 0.109(7) 0.131(4) 0.048(4) -0.067(3) -0.026(4)
C46 0.108(5) 0.078(8) 0.125(4) 0.032(4) -0.068(3) -0.023(5)
C45 0.106(4) 0.064(9) 0.125(5) 0.028(5) -0.071(3) -0.028(4)
C44 0.105(4) 0.094(7) 0.143(4) 0.045(4) -0.073(3) -0.027(4)
C43 0.111(5) 0.122(8) 0.148(4) 0.058(4) -0.072(3) -0.030(5)
C1 0.123(4) 0.100(4) 0.133(7) 0.053(3) -0.074(4) -0.026(3)
C165 0.152(6) 0.127(9) 0.175(4) 0.069(4) -0.096(4) -0.025(5)
C166 0.167(5) 0.138(10) 0.185(5) 0.070(5) -0.106(4) -0.022(4)
C167 0.160(4) 0.091(7) 0.185(4) 0.057(4) -0.104(3) -0.007(4)
C168 0.163(6) 0.134(9) 0.190(4) 0.073(4) -0.111(4) -0.023(5)
C169 0.150(5) 0.147(10) 0.189(5) 0.081(5) -0.105(4) -0.033(4)
C164 0.147(4) 0.120(8) 0.174(4) 0.067(4) -0.098(3) -0.024(4)
C79 0.128(4) 0.096(4) 0.154(8) 0.042(4) -0.072(4) -0.023(3)
C8 0.138(4) 0.108(4) 0.205(8) 0.066(4) -0.106(4) -0.030(3)
C13 0.139(5) 0.106(5) 0.194(8) 0.062(4) -0.100(5) -0.026(4)
C12 0.137(4) 0.103(6) 0.185(9) 0.067(5) -0.092(4) -0.026(4)
C11 0.142(4) 0.112(4) 0.185(8) 0.072(4) -0.094(4) -0.033(3)
C10 0.139(5) 0.114(5) 0.206(8) 0.081(4) -0.106(5) -0.038(4)
C9 0.142(4) 0.109(6) 0.210(9) 0.074(5) -0.111(4) -0.035(4)
C87 0.161(5) 0.094(5) 0.192(11) 0.023(5) -0.117(5) -0.016(4)
C88 0.159(6) 0.093(4) 0.179(11) 0.025(4) -0.111(5) -0.017(4)
C89 0.158(5) 0.093(4) 0.189(8) 0.023(4) -0.110(4) -0.018(3)
C90 0.158(5) 0.091(5) 0.217(11) 0.020(5) -0.115(5) -0.017(4)
C91 0.160(6) 0.091(5) 0.209(11) 0.024(4) -0.121(5) -0.017(4)
C86 0.160(4) 0.092(4) 0.194(8) 0.032(4) -0.120(4) -0.014(3)
C157 0.122(4) 0.103(8) 0.135(4) 0.052(4) -0.070(3) -0.025(4)
C277 0.152(6) 0.103(6) 0.189(6) 0.061(4) -0.077(4) -0.011(4)
C278 0.172(5) 0.115(4) 0.199(6) 0.058(4) -0.091(4) -0.017(3)
C279 0.175(6) 0.116(5) 0.197(8) 0.055(4) -0.099(5) -0.014(4)
C280 0.152(6) 0.097(6) 0.167(6) 0.053(4) -0.075(4) -0.021(4)
C275 0.130(5) 0.090(4) 0.151(5) 0.055(3) -0.060(4) -0.014(3)
C276 0.140(6) 0.093(4) 0.165(7) 0.053(4) -0.063(5) -0.011(4)
C53 0.144(9) 0.063(4) 0.165(4) 0.029(3) -0.097(4) -0.018(4)
C54 0.136(11) 0.069(5) 0.166(4) 0.030(3) -0.096(4) -0.016(5)
C55 0.141(10) 0.078(4) 0.163(5) 0.035(3) -0.083(5) -0.005(4)
C56 0.118(9) 0.075(4) 0.163(4) 0.033(3) -0.076(4) -0.021(4)
C57 0.152(11) 0.066(5) 0.164(4) 0.034(3) -0.078(4) -0.016(5)
C58 0.158(10) 0.064(4) 0.165(5) 0.031(3) -0.092(5) -0.017(4)
C77 0.154(6) 0.072(4) 0.243(12) 0.028(4) -0.102(6) -0.012(4)
C72 0.155(5) 0.068(4) 0.238(9) 0.022(4) -0.108(4) -0.013(3)
C73 0.155(5) 0.081(5) 0.230(10) 0.023(5) -0.103(5) -0.015(4)
C74 0.147(6) 0.080(4) 0.215(12) 0.027(4) -0.097(6) -0.016(4)
C75 0.144(4) 0.083(4) 0.194(10) 0.036(4) -0.084(4) -0.016(3)
C76 0.146(5) 0.070(5) 0.213(10) 0.035(5) -0.093(5) -0.014(4)
C63 0.128(8) 0.101(5) 0.148(5) 0.032(3) -0.023(4) -0.003(4)
C64 0.139(6) 0.100(4) 0.174(6) 0.041(4) -0.034(5) -0.004(4)
C59 0.116(6) 0.085(4) 0.162(4) 0.037(3) -0.049(4) -0.013(3)
C60 0.119(8) 0.090(5) 0.164(5) 0.035(3) -0.046(4) -0.009(4)
C61 0.116(6) 0.091(4) 0.148(6) 0.028(4) -0.027(4) -0.002(4)
C62 0.122(6) 0.100(4) 0.145(4) 0.024(3) -0.023(4) -0.004(3)
N2 0.143(6) 0.064(4) 0.167(4) 0.030(3) -0.100(4) -0.017(3)
C68 0.156(5) 0.061(4) 0.194(10) 0.034(4) -0.111(5) -0.011(4)
C69 0.154(4) 0.064(4) 0.216(10) 0.027(4) -0.110(4) -0.011(3)
C70 0.155(5) 0.069(5) 0.218(11) 0.014(5) -0.109(4) -0.012(4)
C71 0.150(6) 0.072(5) 0.218(10) 0.011(4) -0.105(5) -0.013(4)
C66 0.151(4) 0.064(4) 0.189(7) 0.024(4) -0.107(4) -0.013(3)
C67 0.150(5) 0.061(5) 0.192(11) 0.033(5) -0.109(4) -0.012(3)
C51 0.117(5) 0.069(5) 0.141(5) 0.029(4) -0.080(4) -0.018(4)
C52 0.105(6) 0.072(5) 0.134(5) 0.032(3) -0.073(4) -0.023(4)
C47 0.111(5) 0.079(4) 0.146(4) 0.038(3) -0.080(3) -0.028(3)
C48 0.124(5) 0.081(5) 0.175(6) 0.047(4) -0.100(4) -0.035(4)
C49 0.133(7) 0.076(5) 0.179(5) 0.042(4) -0.106(4) -0.029(4)
C50 0.125(6) 0.069(4) 0.165(4) 0.034(3) -0.093(4) -0.020(4)
C282 0.170(6) 0.133(5) 0.207(7) 0.075(4) -0.078(5) -0.015(4)
C283 0.167(5) 0.147(6) 0.193(9) 0.083(5) -0.067(4) -0.012(4)
C284 0.172(4) 0.158(5) 0.179(7) 0.094(4) -0.074(4) -0.021(3)
C285 0.173(6) 0.161(5) 0.184(7) 0.097(4) -0.087(5) -0.029(4)
C286 0.177(5) 0.147(6) 0.191(8) 0.084(5) -0.097(4) -0.027(4)
C281 0.173(5) 0.135(5) 0.209(6) 0.076(4) -0.090(4) -0.020(3)
C80 0.149(5) 0.098(4) 0.174(6) 0.041(3) -0.089(4) -0.023(3)
C81 0.157(6) 0.097(5) 0.184(7) 0.040(4) -0.098(5) -0.021(4)
C82 0.161(7) 0.095(4) 0.203(9) 0.036(4) -0.112(6) -0.016(4)
C83 0.162(5) 0.093(4) 0.194(6) 0.032(4) -0.115(4) -0.016(3)
C84 0.151(6) 0.098(5) 0.179(7) 0.034(4) -0.100(5) -0.021(4)
C85 0.156(7) 0.096(4) 0.175(8) 0.036(4) -0.098(6) -0.021(4)
N7 0.137(4) 0.209(6) 0.211(5) 0.135(4) -0.028(3) 0.004(4)
C251 0.164(5) 0.220(5) 0.295(8) 0.158(4) -0.057(4) 0.002(4)
C250 0.157(6) 0.224(5) 0.315(10) 0.165(5) -0.064(6) 0.001(4)
C249 0.153(5) 0.226(6) 0.302(10) 0.172(6) -0.057(5) -0.004(4)
C248 0.146(5) 0.224(5) 0.255(8) 0.157(4) -0.041(4) 0.000(3)
C253 0.161(6) 0.226(5) 0.281(9) 0.163(5) -0.052(6) -0.001(4)
C252 0.165(5) 0.222(7) 0.288(10) 0.159(6) -0.057(5) 0.001(4)
C270 0.128(4) 0.115(9) 0.109(4) 0.016(4) -0.007(3) -0.031(4)
C271 0.137(4) 0.163(12) 0.137(6) 0.047(5) -0.022(3) -0.047(4)
C272 0.137(5) 0.190(11) 0.152(5) 0.071(4) -0.021(4) -0.044(5)
C267 0.135(4) 0.209(10) 0.156(4) 0.079(4) -0.020(3) -0.031(4)
C268 0.127(4) 0.178(12) 0.136(6) 0.056(5) -0.005(3) -0.017(4)
C269 0.125(5) 0.139(11) 0.113(4) 0.027(4) -0.006(3) -0.021(5)
C31 0.163(5) 0.190(8) 0.162(6) 0.055(5) -0.079(4) -0.074(4)
C32 0.153(6) 0.169(10) 0.163(5) 0.065(4) -0.084(4) -0.061(5)
C27 0.148(4) 0.160(7) 0.161(4) 0.071(4) -0.087(3) -0.044(4)
C28 0.165(5) 0.225(8) 0.164(6) 0.051(5) -0.073(4) -0.080(5)
C29 0.166(6) 0.229(10) 0.164(5) 0.042(5) -0.071(4) -0.086(5)
C30 0.161(5) 0.209(7) 0.162(4) 0.048(4) -0.073(3) -0.080(4)
C36 0.164(5) 0.162(6) 0.176(4) 0.025(4) -0.044(3) -0.059(4)
C37 0.202(6) 0.193(6) 0.174(6) 0.026(5) -0.044(4) -0.093(5)
C38 0.215(7) 0.226(8) 0.170(5) 0.031(4) -0.050(4) -0.115(6)
C33 0.179(5) 0.213(6) 0.167(5) 0.035(4) -0.059(4) -0.091(4)
C34 0.171(6) 0.217(6) 0.171(6) 0.027(5) -0.050(4) -0.090(5)
C35 0.169(7) 0.193(8) 0.176(5) 0.021(4) -0.043(4) -0.077(5)
O12 0.143(4) 0.089(4) 0.180(9) 0.044(4) -0.072(4) -0.017(3)
C78 0.142(4) 0.086(4) 0.183(11) 0.034(4) -0.078(4) -0.017(3)
C274 0.125(5) 0.075(4) 0.140(5) 0.043(3) -0.055(4) -0.014(3)
N1 0.141(4) 0.131(5) 0.169(5) 0.080(4) -0.085(3) -0.027(3)
C19 0.210(11) 0.157(6) 0.191(5) 0.103(4) -0.047(4) 0.011(5)
C18 0.229(11) 0.160(5) 0.194(6) 0.109(4) -0.041(6) 0.015(4)
C17 0.219(9) 0.160(4) 0.191(5) 0.107(3) -0.046(4) 0.013(4)
C16 0.240(11) 0.160(6) 0.197(5) 0.109(4) -0.037(5) 0.019(5)
C15 0.217(11) 0.154(5) 0.192(6) 0.102(4) -0.044(6) 0.009(4)
C14 0.167(8) 0.148(4) 0.186(4) 0.097(3) -0.061(4) -0.005(4)
C39 0.147(5) 0.117(7) 0.183(4) 0.029(4) -0.042(3) -0.030(4)
C105 0.177(11) 0.087(4) 0.146(4) 0.022(3) -0.076(4) -0.015(4)
C110 0.191(14) 0.098(5) 0.150(4) 0.023(3) -0.074(4) 0.008(5)
C109 0.201(12) 0.108(4) 0.145(6) 0.026(3) -0.053(5) 0.029(4)
C108 0.226(10) 0.109(4) 0.149(4) 0.032(3) -0.023(4) 0.028(4)
C107 0.247(14) 0.099(5) 0.149(4) 0.033(3) -0.022(4) 0.012(5)
C106 0.227(12) 0.089(4) 0.151(6) 0.029(3) -0.048(5) -0.012(4)
C192 0.096(4) 0.058(4) 0.179(10) -0.002(4) -0.047(4) 0.013(3)
C191 0.095(4) 0.053(4) 0.187(14) 0.012(5) -0.048(4) 0.016(3)
C190 0.110(5) 0.051(4) 0.171(12) 0.020(4) -0.063(5) 0.017(3)
C189 0.112(4) 0.056(4) 0.190(10) 0.011(4) -0.066(4) 0.021(3)
C194 0.113(5) 0.063(5) 0.223(14) -0.015(5) -0.060(4) 0.018(3)
C193 0.101(5) 0.065(4) 0.218(13) -0.017(4) -0.049(5) 0.019(3)
C101 0.128(4) 0.121(7) 0.154(4) 0.061(4) -0.081(3) -0.033(4)
C100 0.130(6) 0.128(8) 0.151(4) 0.059(4) -0.087(4) -0.042(5)
C99 0.135(5) 0.150(9) 0.157(5) 0.069(5) -0.092(4) -0.056(4)
C98 0.135(5) 0.146(7) 0.167(4) 0.064(4) -0.092(3) -0.055(4)
C103 0.138(6) 0.162(8) 0.173(5) 0.075(4) -0.092(4) -0.054(5)
C102 0.134(5) 0.153(9) 0.167(5) 0.070(5) -0.087(4) -0.047(4)
O16 0.119(4) 0.092(6) 0.149(5) 0.050(4) -0.071(3) -0.013(4)
N3 0.153(7) 0.090(4) 0.162(4) 0.032(3) -0.093(4) -0.027(3)
C95 0.145(5) 0.130(6) 0.169(4) 0.058(3) -0.095(3) -0.050(4)
C96 0.134(6) 0.115(7) 0.170(5) 0.050(4) -0.090(4) -0.038(4)
C97 0.133(7) 0.093(6) 0.167(4) 0.040(4) -0.086(4) -0.026(5)
C92 0.148(5) 0.096(5) 0.163(4) 0.039(3) -0.091(3) -0.040(4)
C93 0.170(6) 0.124(7) 0.169(5) 0.053(4) -0.104(4) -0.064(5)
C94 0.175(7) 0.143(6) 0.173(5) 0.063(4) -0.106(4) -0.074(5)
C259 0.182(8) 0.219(5) 0.287(8) 0.152(5) -0.053(6) 0.010(4)
C254 0.170(6) 0.218(5) 0.292(6) 0.151(4) -0.059(5) 0.007(4)
C255 0.181(7) 0.218(7) 0.300(6) 0.150(5) -0.066(5) 0.013(5)
C256 0.173(8) 0.212(5) 0.286(8) 0.148(4) -0.055(6) 0.014(4)
C257 0.181(6) 0.213(5) 0.278(6) 0.150(4) -0.043(5) 0.014(4)
C258 0.188(7) 0.220(7) 0.283(6) 0.147(5) -0.052(5) 0.015(5)
O7 0.112(5) 0.107(6) 0.130(4) 0.047(3) -0.064(3) -0.024(4)
O8 0.115(4) 0.116(7) 0.138(6) 0.047(5) -0.064(3) -0.025(4)
C111 0.222(6) 0.121(5) 0.155(5) 0.041(3) 0.008(4) 0.049(4)
C116 0.233(7) 0.137(6) 0.169(5) 0.048(4) 0.019(4) 0.055(5)
C115 0.222(6) 0.145(5) 0.173(7) 0.055(4) 0.040(5) 0.066(4)
C114 0.216(5) 0.142(5) 0.161(5) 0.054(3) 0.044(4) 0.057(4)
C113 0.228(7) 0.142(6) 0.174(5) 0.072(4) 0.056(4) 0.071(5)
C112 0.239(6) 0.137(5) 0.169(7) 0.067(4) 0.035(5) 0.061(4)
O9 0.1147(6) 0.1146(6) 0.1148(6) 0.0070(4) 0.0054(4) 0.0012(4)
O56 0.118(5) 0.098(5) 0.134(5) 0.050(4) -0.068(4) -0.022(4)
O63 0.128(5) 0.078(5) 0.144(5) 0.049(4) -0.067(4) -0.013(4)
O10 0.1147(6) 0.1146(6) 0.1148(6) 0.0070(4) 0.0054(4) 0.0012(4)
O52 0.115(5) 0.101(4) 0.135(5) 0.052(3) -0.066(3) -0.026(3)
O54 0.119(5) 0.098(5) 0.144(5) 0.049(3) -0.068(3) -0.021(4)
O42 0.137(5) 0.068(10) 0.111(6) 0.025(5) -0.018(4) -0.028(5)
O41 0.0978(8) 0.0976(8) 0.0979(8) 0.0060(6) 0.0046(6) 0.0008(6)
O26 0.125(5) 0.100(6) 0.137(4) 0.053(3) -0.068(3) -0.024(4)
O30 0.079(4) 0.068(9) 0.141(14) -0.011(9) -0.036(4) 0.013(4)
O53 0.124(5) 0.097(5) 0.139(5) 0.047(3) -0.061(3) -0.020(3)
O64 0.127(5) 0.074(4) 0.137(5) 0.041(3) -0.067(4) -0.006(3)
O40 0.177(10) 0.198(5) 0.238(14) 0.160(5) 0.014(9) 0.016(5)
O39 0.161(9) 0.193(7) 0.260(8) 0.147(5) -0.025(7) 0.025(6)
C273 0.126(4) 0.078(9) 0.101(4) 0.008(3) -0.006(3) -0.022(4)
O51 0.127(5) 0.103(5) 0.134(5) 0.047(3) -0.067(4) -0.021(4)
O58 0.130(6) 0.090(6) 0.157(6) 0.056(4) -0.064(4) -0.014(4)
C20 0.209(11) 0.161(4) 0.195(5) 0.110(3) -0.061(5) 0.002(4)
C21 0.221(13) 0.157(6) 0.195(5) 0.116(4) -0.064(5) -0.011(5)
C22 0.206(14) 0.158(4) 0.197(6) 0.120(4) -0.078(6) -0.024(4)
C23 0.194(11) 0.159(4) 0.208(5) 0.119(3) -0.090(4) -0.017(4)
C24 0.203(13) 0.164(6) 0.211(5) 0.114(4) -0.092(5) -0.009(6)
C25 0.209(14) 0.162(5) 0.205(6) 0.110(4) -0.077(6) 0.006(5)
C104 0.124(4) 0.105(5) 0.147(4) 0.053(3) -0.073(3) -0.022(4)
O29 0.068(5) 0.048(5) 0.161(15) 0.003(5) -0.038(5) 0.002(4)
O27 0.245(14) 0.110(11) 0.296(5) 0.081(5) -0.121(5) -0.031(10)
C65 0.112(6) 0.100(4) 0.113(4) 0.012(3) 0.000(3) 0.003(4)
C40 0.113(4) 0.113(7) 0.129(4) 0.047(4) -0.064(3) -0.024(4)
O37 0.140(6) 0.116(6) 0.151(4) 0.061(3) -0.067(3) -0.025(4)
C260 0.171(6) 0.201(5) 0.260(6) 0.145(4) -0.028(5) 0.018(4)
O28 0.219(10) 0.066(7) 0.289(7) 0.094(5) -0.120(6) -0.043(6)
O3 0.177(12) 0.150(11) 0.215(5) 0.127(5) -0.093(5) -0.022(9)
O4 0.187(14) 0.164(6) 0.223(9) 0.115(5) -0.086(8) -0.023(5)
C300 0.177(4) 0.208(12) 0.186(5) 0.112(4) -0.068(3) -0.019(4)
C301 0.177(5) 0.230(16) 0.191(6) 0.115(6) -0.070(4) -0.024(5)
C302 0.181(5) 0.217(15) 0.198(5) 0.113(5) -0.065(4) -0.023(5)
C303 0.177(4) 0.168(11) 0.197(4) 0.110(4) -0.066(3) -0.028(4)
C304 0.176(4) 0.164(15) 0.191(6) 0.109(6) -0.065(4) -0.028(4)
C305 0.177(5) 0.183(15) 0.184(5) 0.110(5) -0.068(4) -0.028(5)
C295 0.225(9) 0.117(6) 0.132(4) 0.072(4) -0.084(4) -0.011(5)
C294 0.211(9) 0.132(5) 0.137(5) 0.081(4) -0.083(5) -0.008(5)
C293 0.215(8) 0.138(5) 0.157(4) 0.092(3) -0.068(4) -0.001(4)
C298 0.226(9) 0.128(6) 0.161(4) 0.093(4) -0.062(4) -0.003(6)
C297 0.243(9) 0.113(5) 0.155(5) 0.084(4) -0.063(5) -0.004(5)
C296 0.242(8) 0.109(5) 0.138(4) 0.076(3) -0.074(4) -0.006(4)
C290 0.223(10) 0.162(4) 0.167(4) 0.107(3) -0.059(4) 0.011(4)
C289 0.218(12) 0.171(6) 0.170(4) 0.101(4) -0.058(4) 0.004(6)
C288 0.208(13) 0.180(5) 0.174(6) 0.108(4) -0.056(5) 0.006(5)
C287 0.193(9) 0.179(5) 0.179(4) 0.109(3) -0.060(4) 0.001(4)
C292 0.216(12) 0.172(6) 0.176(4) 0.116(4) -0.059(4) 0.015(6)
C291 0.230(13) 0.162(5) 0.173(5) 0.109(4) -0.058(5) 0.012(5)
N8 0.177(4) 0.189(6) 0.181(5) 0.113(4) -0.070(3) -0.015(4)
C306 0.177(4) 0.163(10) 0.201(4) 0.103(4) -0.062(3) -0.031(4)
C307 0.176(5) 0.168(10) 0.203(6) 0.103(5) -0.059(4) -0.034(5)
C308 0.182(6) 0.201(10) 0.197(5) 0.104(5) -0.063(4) -0.050(5)
C309 0.187(4) 0.205(9) 0.198(4) 0.104(4) -0.064(3) -0.070(4)
C310 0.192(5) 0.234(10) 0.201(6) 0.108(5) -0.068(4) -0.077(5)
C311 0.189(6) 0.213(11) 0.204(5) 0.106(5) -0.064(4) -0.067(6)
C180 0.184(9) 0.088(5) 0.294(6) 0.071(4) -0.146(5) -0.045(5)
C179 0.219(8) 0.094(5) 0.303(5) 0.074(3) -0.130(4) -0.034(4)
C178 0.251(11) 0.097(6) 0.308(5) 0.077(4) -0.117(5) -0.010(5)
C177 0.246(9) 0.095(5) 0.301(6) 0.073(4) -0.117(5) -0.010(5)
C176 0.208(8) 0.086(5) 0.284(5) 0.072(3) -0.136(4) -0.023(4)
C181 0.188(10) 0.091(5) 0.283(5) 0.071(4) -0.143(5) -0.040(5)
O48 0.167(11) 0.110(12) 0.190(5) 0.098(4) -0.064(4) -0.037(10)
C195 0.081(4) 0.057(4) 0.156(10) 0.003(4) -0.036(4) 0.013(3)
C312 0.179(5) 0.145(10) 0.191(4) 0.100(4) -0.066(3) -0.050(5)
C235 0.157(7) 0.128(4) 0.157(4) 0.062(3) -0.057(4) -0.019(4)
C26 0.181(10) 0.160(5) 0.214(5) 0.123(3) -0.094(4) -0.018(4)
O61 0.126(6) 0.075(5) 0.140(6) 0.047(4) -0.073(4) -0.004(4)
O60 0.130(5) 0.081(5) 0.149(5) 0.051(4) -0.066(4) -0.013(3)
O18 0.1112(15) 0.1099(15) 0.1109(15) 0.0079(12) 0.0040(12) 0.0021(12)
O17 0.1112(15) 0.1099(15) 0.1109(15) 0.0079(12) 0.0040(12) 0.0021(12)
C117 0.154(5) 0.116(4) 0.140(5) 0.031(3) 0.036(4) 0.027(4)
C182 0.241(8) 0.104(5) 0.300(5) 0.080(4) -0.121(4) -0.022(5)
O5 0.165(11) 0.141(11) 0.189(5) 0.018(5) -0.034(5) -0.050(8)
O6 0.129(6) 0.052(8) 0.186(7) 0.030(6) -0.043(5) 0.004(5)
O46 0.224(8) 0.078(4) 0.125(5) 0.064(3) -0.083(4) -0.019(4)
O47 0.183(6) 0.107(11) 0.193(7) 0.112(6) -0.068(5) -0.057(6)
O45 0.224(8) 0.078(4) 0.125(5) 0.064(3) -0.083(4) -0.019(4)
C299 0.239(8) 0.088(4) 0.130(4) 0.063(3) -0.080(4) -0.011(4)
O70 0.132(11) 0.077(7) 0.194(13) 0.071(6) -0.030(9) 0.004(6)
O71 0.138(8) 0.093(8) 0.110(12) 0.041(7) -0.047(7) -0.025(6)
O65 0.112(6) 0.103(7) 0.148(10) 0.041(6) -0.061(5) -0.024(5)
O67 0.125(6) 0.112(8) 0.144(10) 0.048(6) -0.066(5) -0.024(5)
O69 0.134(6) 0.122(9) 0.165(12) 0.049(7) -0.067(6) -0.028(5)
O72 0.137(8) 0.083(6) 0.226(15) 0.023(6) -0.083(7) -0.003(5)
C203 0.254(5) 0.102(4) 0.258(8) 0.045(4) -0.177(5) -0.041(3)
C204 0.259(6) 0.100(6) 0.266(8) 0.055(5) -0.185(5) -0.047(4)
C205 0.279(7) 0.106(5) 0.270(10) 0.052(5) -0.189(6) -0.049(4)
C206 0.280(6) 0.105(5) 0.231(7) 0.066(4) -0.172(5) -0.047(4)
C207 0.279(6) 0.106(6) 0.230(8) 0.055(5) -0.171(5) -0.041(4)
C208 0.261(7) 0.106(5) 0.240(10) 0.048(5) -0.173(6) -0.037(4)
C200 0.221(5) 0.101(4) 0.242(8) 0.049(4) -0.159(5) -0.040(3)
C201 0.217(6) 0.098(5) 0.228(9) 0.038(5) -0.150(5) -0.031(4)
C202 0.195(6) 0.095(5) 0.218(11) 0.042(4) -0.142(6) -0.027(4)
C197 0.186(5) 0.095(4) 0.227(8) 0.048(4) -0.133(4) -0.031(3)
C198 0.198(6) 0.102(5) 0.261(9) 0.049(5) -0.152(5) -0.036(4)
C199 0.216(6) 0.102(5) 0.249(11) 0.052(5) -0.155(6) -0.043(4)
C196 0.144(4) 0.094(4) 0.183(8) 0.054(4) -0.094(4) -0.032(3)
N6 0.288(8) 0.108(4) 0.213(5) 0.071(3) -0.163(4) -0.057(4)
C222 0.318(6) 0.108(5) 0.215(6) 0.072(4) -0.150(4) -0.044(4)
C223 0.342(8) 0.112(6) 0.241(6) 0.087(4) -0.126(5) -0.022(5)
C224 0.346(8) 0.109(5) 0.238(8) 0.085(4) -0.123(6) -0.015(4)
C225 0.353(6) 0.116(5) 0.237(6) 0.082(4) -0.127(4) -0.007(4)
C226 0.356(8) 0.124(6) 0.234(6) 0.079(4) -0.126(5) -0.016(5)
C227 0.334(7) 0.120(5) 0.222(8) 0.074(4) -0.145(6) -0.028(4)
C214 0.265(7) 0.118(7) 0.183(6) 0.079(4) -0.142(5) -0.077(5)
C213 0.249(8) 0.123(6) 0.180(5) 0.077(4) -0.133(4) -0.075(5)
C212 0.233(6) 0.131(6) 0.186(4) 0.085(4) -0.132(4) -0.073(4)
C211 0.253(7) 0.140(7) 0.214(6) 0.096(4) -0.152(5) -0.085(5)
C210 0.258(8) 0.124(6) 0.215(5) 0.091(4) -0.156(5) -0.077(5)
C209 0.268(6) 0.117(5) 0.208(5) 0.084(4) -0.154(4) -0.076(4)
C233 0.364(6) 0.141(7) 0.246(8) 0.102(5) -0.110(5) 0.017(5)
C228 0.361(5) 0.123(5) 0.251(7) 0.091(4) -0.113(4) 0.008(4)
C229 0.363(6) 0.113(7) 0.268(7) 0.086(5) -0.103(5) 0.011(5)
C230 0.369(6) 0.117(7) 0.269(8) 0.086(5) -0.090(5) 0.026(5)
C231 0.370(5) 0.135(6) 0.270(6) 0.099(4) -0.084(4) 0.032(4)
C232 0.365(6) 0.145(7) 0.258(7) 0.111(5) -0.095(5) 0.032(5)
C215 0.211(5) 0.133(8) 0.175(4) 0.080(4) -0.115(3) -0.063(4)
C216 0.193(6) 0.148(10) 0.177(4) 0.091(4) -0.122(4) -0.052(6)
C217 0.170(5) 0.117(10) 0.165(5) 0.079(5) -0.107(4) -0.033(4)
C218 0.170(4) 0.123(8) 0.153(4) 0.067(4) -0.102(3) -0.034(4)
C219 0.194(6) 0.133(10) 0.154(4) 0.061(4) -0.098(4) -0.053(5)
C220 0.211(5) 0.126(11) 0.162(5) 0.065(5) -0.109(4) -0.060(5)
O33 0.146(5) 0.106(6) 0.146(5) 0.061(4) -0.091(3) -0.012(4)
O34 0.146(5) 0.106(6) 0.146(5) 0.061(4) -0.091(3) -0.012(4)
C123 0.114(6) 0.124(4) 0.159(8) 0.090(4) -0.071(5) -0.031(4)
C124 0.118(5) 0.125(5) 0.155(7) 0.071(4) -0.074(4) -0.024(4)
C119 0.111(4) 0.124(4) 0.156(6) 0.060(4) -0.066(4) -0.021(3)
C120 0.114(6) 0.129(4) 0.197(8) 0.070(4) -0.081(5) -0.023(4)
C121 0.111(5) 0.133(6) 0.208(8) 0.083(5) -0.082(4) -0.033(4)
C122 0.112(4) 0.125(4) 0.192(7) 0.093(4) -0.081(4) -0.036(3)
N4 0.129(4) 0.144(5) 0.163(5) 0.096(4) -0.071(3) -0.032(3)
C136 0.157(6) 0.162(5) 0.171(6) 0.125(4) -0.041(4) -0.012(4)
C131 0.147(5) 0.151(5) 0.168(5) 0.103(3) -0.059(3) -0.023(4)
C132 0.161(6) 0.170(6) 0.177(5) 0.111(4) -0.046(4) -0.021(5)
C133 0.173(6) 0.186(6) 0.187(6) 0.126(4) -0.037(5) -0.012(4)
C134 0.186(5) 0.200(5) 0.192(5) 0.144(4) -0.020(4) -0.001(4)
C135 0.171(7) 0.173(6) 0.182(5) 0.136(4) -0.032(4) -0.005(5)
C149 0.119(4) 0.097(8) 0.157(5) 0.081(5) -0.064(3) -0.007(4)
C148 0.120(6) 0.088(8) 0.158(4) 0.078(4) -0.062(3) -0.005(5)
C147 0.125(4) 0.126(7) 0.160(4) 0.085(4) -0.064(3) -0.016(4)
C146 0.130(5) 0.146(8) 0.161(6) 0.090(5) -0.066(4) -0.025(4)
C145 0.122(6) 0.131(9) 0.161(4) 0.091(4) -0.069(3) -0.017(5)
C144 0.127(4) 0.119(7) 0.160(4) 0.091(4) -0.069(3) -0.020(4)
C151 0.128(6) 0.144(8) 0.161(5) 0.086(4) -0.067(4) -0.016(5)
C150 0.122(5) 0.128(6) 0.160(4) 0.091(3) -0.069(3) -0.013(4)
C155 0.132(5) 0.153(7) 0.166(6) 0.080(5) -0.067(4) -0.025(4)
C154 0.139(6) 0.163(8) 0.175(5) 0.076(4) -0.061(4) -0.033(5)
C153 0.133(5) 0.154(6) 0.173(4) 0.081(4) -0.065(3) -0.016(4)
C152 0.125(5) 0.136(7) 0.163(6) 0.093(4) -0.068(4) -0.008(4)
C221 0.151(5) 0.107(6) 0.145(4) 0.058(4) -0.090(3) -0.017(4)
C138 0.190(6) 0.243(7) 0.203(6) 0.172(4) -0.024(4) -0.005(5)
C139 0.189(6) 0.246(6) 0.205(7) 0.176(5) -0.031(5) -0.012(4)
C140 0.185(5) 0.228(5) 0.215(5) 0.176(4) -0.031(4) -0.021(4)
C141 0.186(6) 0.210(6) 0.215(6) 0.168(4) -0.027(4) -0.017(5)
C142 0.185(6) 0.205(6) 0.210(7) 0.162(5) -0.022(4) -0.010(4)
C137 0.191(5) 0.218(6) 0.205(5) 0.160(4) -0.021(4) -0.003(4)
C128 0.128(4) 0.138(4) 0.205(10) 0.101(4) -0.076(4) -0.035(3)
C129 0.117(5) 0.135(5) 0.216(11) 0.102(4) -0.092(5) -0.041(4)
C130 0.116(4) 0.127(6) 0.222(11) 0.106(5) -0.095(4) -0.045(4)
C125 0.116(4) 0.121(4) 0.216(8) 0.103(4) -0.091(4) -0.042(3)
C126 0.122(5) 0.122(5) 0.224(10) 0.106(4) -0.083(5) -0.040(4)
C127 0.127(4) 0.137(6) 0.244(12) 0.107(5) -0.086(4) -0.036(4)
O20 0.122(6) 0.110(4) 0.140(7) 0.050(3) -0.068(5) -0.018(3)
O19 0.116(5) 0.111(5) 0.152(7) 0.047(4) -0.069(4) -0.018(3)
C118 0.114(5) 0.112(4) 0.144(7) 0.050(3) -0.063(4) -0.018(3)
C143 0.189(5) 0.226(6) 0.212(5) 0.175(4) -0.037(4) -0.028(4)
C234 0.384(5) 0.134(7) 0.265(7) 0.096(5) -0.058(4) 0.053(4)
O36 0.398(7) 0.094(13) 0.307(11) 0.078(9) -0.031(6) 0.056(6)
O24 0.137(11) 0.152(13) 0.177(5) 0.082(4) -0.066(4) 0.003(10)
O23 0.134(6) 0.162(9) 0.181(7) 0.075(6) -0.057(5) -0.014(5)
C156 0.132(5) 0.144(7) 0.177(4) 0.084(4) -0.063(3) -0.010(4)
O21 0.200(6) 0.250(8) 0.209(13) 0.172(7) -0.040(5) -0.010(5)
O22 0.190(6) 0.208(10) 0.205(6) 0.169(5) -0.039(4) -0.033(5)
O35 0.387(6) 0.145(9) 0.237(15) 0.096(8) -0.050(6) 0.059(5)
O57 0.134(6) 0.097(5) 0.162(5) 0.054(4) -0.061(4) -0.014(4)
O68 0.113(8) 0.071(11) 0.138(6) 0.037(6) -0.064(5) -0.049(7)
O66 0.124(8) 0.155(11) 0.153(7) 0.042(6) -0.058(5) -0.036(7)

loop_
_atom_type_symbol
_atom_type_description
_atom_type_scat_dispersion_real
_atom_type_scat_dispersion_imag
_atom_type_scat_source
C C 0.0033 0.0016 'International Tables Vol C Tables 4.2.6.8 and 6.1.1.4'
H H 0.0000 0.0000 'International Tables Vol C Tables 4.2.6.8 and 6.1.1.4'
N N 0.0061 0.0033 'International Tables Vol C Tables 4.2.6.8 and 6.1.1.4'
O O 0.0106 0.0060 'International Tables Vol C Tables 4.2.6.8 and 6.1.1.4'
Th Th -7.2400 8.8979 'International Tables Vol C Tables 4.2.6.8 and 6.1.1.4'

loop_
_geom_angle_atom_site_label_1
_geom_angle_atom_site_label_2
_geom_angle_atom_site_label_3
_geom_angle
_geom_angle_site_symmetry_1
_geom_angle_site_symmetry_3
_geom_angle_publ_flag
Th6 Th1 Th4 59.57(4) . . ?
Th6 Th1 Th5 88.21(5) . . ?
Th5 Th1 Th4 59.65(4) . . ?
O49 Th1 Th6 32.2(2) . . ?
O49 Th1 Th4 83.2(2) . . ?
O49 Th1 Th5 81.6(3) . . ?
O49 Th1 O50 70.7(3) . . ?
O49 Th1 O1 136.1(6) . . ?
O49 Th1 O14 73.6(5) . . ?
O49 Th1 O7 76.7(6) . . ?
O49 Th1 O52 68.5(6) . . ?
O49 Th1 O51 100.0(5) . . ?
O49 Th1 O65 130.1(6) . . ?
O49 Th1 O24 141.6(6) . 1_455 ?
O50 Th1 Th6 38.6(2) . . ?
O50 Th1 Th4 38.1(2) . . ?
O50 Th1 Th5 94.1(3) . . ?
O50 Th1 O1 138.8(5) . . ?
O50 Th1 O65 115.2(6) . . ?
O1 Th1 Th6 155.7(4) . . ?
O1 Th1 Th4 105.1(4) . . ?
O1 Th1 Th5 67.5(4) . . ?
O1 Th1 O65 74.1(7) . . ?
O14 Th1 Th6 65.4(4) . . ?
O14 Th1 Th4 106.7(5) . . ?
O14 Th1 Th5 153.2(4) . . ?
O14 Th1 O50 68.6(5) . . ?
O14 Th1 O1 138.8(6) . . ?
O14 Th1 O65 65.0(7) . . ?
O7 Th1 Th6 104.9(6) . . ?
O7 Th1 Th4 157.4(6) . . ?
O7 Th1 Th5 106.6(5) . . ?
O7 Th1 O50 138.1(6) . . ?
O7 Th1 O1 83.1(7) . . ?
O7 Th1 O14 77.5(8) . . ?
O7 Th1 O65 68.3(8) . . ?
O7 Th1 O24 132.6(8) . 1_455 ?
O52 Th1 Th6 93.3(6) . . ?
O52 Th1 Th4 94.7(6) . . ?
O52 Th1 Th5 38.4(6) . . ?
O52 Th1 O50 120.0(6) . . ?
O52 Th1 O1 67.9(8) . . ?
O52 Th1 O14 133.5(8) . . ?
O52 Th1 O7 68.5(8) . . ?
O52 Th1 O65 124.6(8) . . ?
O52 Th1 O24 138.5(9) . 1_455 ?
O51 Th1 Th6 88.1(3) . . ?
O51 Th1 Th4 34.4(3) . . ?
O51 Th1 Th5 35.2(3) . . ?
O51 Th1 O50 72.4(3) . . ?
O51 Th1 O1 72.2(5) . . ?
O51 Th1 O14 140.4(6) . . ?
O51 Th1 O7 140.3(6) . . ?
O51 Th1 O52 73.5(6) . . ?
O51 Th1 O65 129.7(7) . . ?
O51 Th1 O24 73.0(7) . 1_455 ?
O65 Th1 Th6 130.3(5) . . ?
O65 Th1 Th4 134.0(6) . . ?
O65 Th1 Th5 141.5(5) . . ?
O24 Th1 Th6 109.5(5) 1_455 . ?
O24 Th1 Th4 70.0(5) 1_455 . ?
O24 Th1 Th5 106.1(6) 1_455 . ?
O24 Th1 O50 71.2(6) 1_455 . ?
O24 Th1 O1 78.9(8) 1_455 . ?
O24 Th1 O14 88.0(8) 1_455 . ?
O24 Th1 O65 64.7(8) 1_455 . ?
Th6 Th3 Th2 59.54(4) . . ?
Th5 Th3 Th6 88.37(5) . . ?
Th5 Th3 Th2 59.26(5) . . ?
O55 Th3 Th6 81.9(3) . . ?
O55 Th3 Th2 31.2(2) . . ?
O55 Th3 Th5 32.1(2) . . ?
O55 Th3 O31 77.1(5) . . ?
O55 Th3 O56 68.3(4) . . ?
O55 Th3 O54 68.7(3) . . ?
O55 Th3 O26 140.6(5) . . ?
O55 Th3 O53 99.5(4) . . ?
O55 Th3 O5 74.9(6) . 1_655 ?
O55 Th3 O67 136.3(6) . . ?
O55 Th3 O20 140.6(5) . . ?
O31 Th3 Th6 155.5(4) . . ?
O31 Th3 Th2 104.8(5) . . ?
O31 Th3 Th5 67.1(4) . . ?
O31 Th3 O5 74.8(7) . 1_655 ?
O31 Th3 O67 72.6(7) . . ?
O31 Th3 O20 135.8(6) . . ?
O56 Th3 Th6 36.8(3) . . ?
O56 Th3 Th2 37.3(3) . . ?
O56 Th3 Th5 92.2(3) . . ?
O56 Th3 O31 138.8(6) . . ?
O56 Th3 O26 137.2(5) . . ?
O56 Th3 O5 75.2(6) . 1_655 ?
O56 Th3 O67 119.5(7) . . ?
O56 Th3 O20 72.5(5) . . ?
O54 Th3 Th6 89.6(3) . . ?
O54 Th3 Th2 91.3(2) . . ?
O54 Th3 Th5 36.9(2) . . ?
O54 Th3 O31 71.0(5) . . ?
O54 Th3 O56 113.6(4) . . ?
O54 Th3 O26 72.6(5) . . ?
O54 Th3 O5 134.3(6) . 1_655 ?
O54 Th3 O67 126.6(6) . . ?
O54 Th3 O20 133.7(6) . . ?
O26 Th3 Th6 105.0(5) . . ?
O26 Th3 Th2 158.5(4) . . ?
O26 Th3 Th5 108.6(4) . . ?
O26 Th3 O31 83.9(7) . . ?
O26 Th3 O5 132.5(6) . 1_655 ?
O26 Th3 O67 65.9(7) . . ?
O26 Th3 O20 74.5(7) . . ?
O53 Th3 Th6 35.4(3) . . ?
O53 Th3 Th2 89.0(3) . . ?
O53 Th3 Th5 87.2(3) . . ?
O53 Th3 O31 137.0(6) . . ?
O53 Th3 O56 72.2(4) . . ?
O53 Th3 O54 68.0(4) . . ?
O53 Th3 O26 71.9(5) . . ?
O53 Th3 O5 146.6(6) . 1_655 ?
O53 Th3 O67 124.1(6) . . ?
O53 Th3 O20 71.3(6) . . ?
O5 Th3 Th6 111.9(5) 1_655 . ?
O5 Th3 Th2 69.0(5) 1_655 . ?
O5 Th3 Th5 101.4(6) 1_655 . ?
O5 Th3 O67 67.4(8) 1_655 . ?
O67 Th3 Th6 131.9(5) . . ?
O67 Th3 Th2 135.4(6) . . ?
O67 Th3 Th5 139.7(5) . . ?
O20 Th3 Th6 68.6(4) . . ?
O20 Th3 Th2 109.4(4) . . ?
O20 Th3 Th5 156.4(5) . . ?
O20 Th3 O5 92.0(8) . 1_655 ?
O20 Th3 O67 63.5(7) . . ?
Th11 Th9 Th8 58.90(5) . . ?
Th12 Th9 Th11 87.99(5) . . ?
Th12 Th9 Th8 59.53(5) . . ?
O43 Th9 Th11 106.0(5) . . ?
O43 Th9 Th12 106.6(4) . . ?
O43 Th9 Th8 157.6(4) . . ?
O43 Th9 O63 71.0(5) . . ?
O43 Th9 O41 78.5(7) . 1_445 ?
O43 Th9 O29 134.3(5) . 1_444 ?
O43 Th9 O61 139.1(6) . . ?
O43 Th9 O71 74.2(7) . . ?
O43 Th9 O33 81.8(7) . 1_444 ?
O62 Th9 Th11 80.5(3) . . ?
O62 Th9 Th12 31.51(19) . . ?
O62 Th9 Th8 31.3(2) . . ?
O62 Th9 O43 138.1(5) . . ?
O62 Th9 O63 67.5(3) . . ?
O62 Th9 O41 138.5(6) . 1_445 ?
O62 Th9 O64 86.6(7) . . ?
O62 Th9 O29 76.3(4) . 1_444 ?
O62 Th9 O61 67.7(3) . . ?
O62 Th9 O71 131.5(6) . . ?
O62 Th9 O33 79.6(5) . 1_444 ?
O63 Th9 Th11 90.7(3) . . ?
O63 Th9 Th12 36.3(3) . . ?
O63 Th9 Th8 91.6(3) . . ?
O63 Th9 O41 136.1(5) . 1_445 ?
O63 Th9 O29 134.7(5) . 1_444 ?
O63 Th9 O61 114.8(4) . . ?
O63 Th9 O71 130.4(5) . . ?
O63 Th9 O33 71.1(5) . 1_444 ?
O41 Th9 Th11 68.0(4) 1_445 . ?
O41 Th9 Th12 155.8(4) 1_445 . ?
O41 Th9 Th8 107.2(5) 1_445 . ?
O41 Th9 O29 89.1(7) 1_445 1_444 ?
O41 Th9 O71 65.9(6) 1_445 . ?
O41 Th9 O33 134.9(6) 1_445 1_444 ?
O64 Th9 Th11 32.3(5) . . ?
O64 Th9 Th12 76.8(6) . . ?
O64 Th9 Th8 79.3(6) . . ?
O64 Th9 O43 80.3(8) . . ?
O64 Th9 O63 63.7(6) . . ?
O64 Th9 O41 80.9(7) . 1_445 ?
O64 Th9 O29 141.2(7) . 1_444 ?
O64 Th9 O61 68.8(6) . . ?
O64 Th9 O71 141.3(8) . . ?
O64 Th9 O33 134.6(7) . 1_444 ?
O29 Th9 Th11 109.6(4) 1_444 . ?
O29 Th9 Th12 102.4(4) 1_444 . ?
O29 Th9 Th8 68.1(2) 1_444 . ?
O29 Th9 O71 60.7(6) 1_444 . ?
O29 Th9 O33 76.6(6) 1_444 1_444 ?
O61 Th9 Th11 37.3(3) . . ?
O61 Th9 Th12 92.1(3) . . ?
O61 Th9 Th8 36.7(2) . . ?
O61 Th9 O41 70.9(6) . 1_445 ?
O61 Th9 O29 72.5(5) . 1_444 ?
O61 Th9 O71 114.7(6) . . ?
O61 Th9 O33 139.1(5) . 1_444 ?
O71 Th9 Th11 132.8(5) . . ?
O71 Th9 Th12 138.3(5) . . ?
O71 Th9 Th8 128.1(5) . . ?
O33 Th9 Th11 157.0(4) 1_444 . ?
O33 Th9 Th12 69.0(4) 1_444 . ?
O33 Th9 Th8 106.4(5) 1_444 . ?
O33 Th9 O71 69.9(6) 1_444 . ?
Th1 Th6 Th3 91.55(5) . . ?
Th4 Th6 Th1 60.45(5) . . ?
Th4 Th6 Th3 61.36(5) . . ?
Th4 Th6 Th2 90.92(5) . . ?
Th2 Th6 Th1 60.79(4) . . ?
Th2 Th6 Th3 60.24(4) . . ?
O49 Th6 Th1 32.5(2) . . ?
O49 Th6 Th3 84.3(3) . . ?
O49 Th6 Th4 84.2(3) . . ?
O49 Th6 Th2 32.3(2) . . ?
O49 Th6 O50 71.0(3) . . ?
O49 Th6 O13 79.9(5) . . ?
O49 Th6 O56 70.0(3) . . ?
O49 Th6 O53 101.3(4) . . ?
O49 Th6 O46 139.5(6) . 1_656 ?
O49 Th6 O19 142.7(5) . . ?
O49 Th6 O35 97.3(5) . 1_545 ?
O50 Th6 Th1 38.5(2) . . ?
O50 Th6 Th3 96.8(3) . . ?
O50 Th6 Th4 38.8(2) . . ?
O50 Th6 Th2 95.9(2) . . ?
O50 Th6 O13 77.8(5) . . ?
O50 Th6 O46 71.0(5) . 1_656 ?
O50 Th6 O19 139.0(5) . . ?
O13 Th6 Th1 74.9(4) . . ?
O13 Th6 Th3 164.2(5) . . ?
O13 Th6 Th4 116.2(4) . . ?
O13 Th6 Th2 105.2(5) . . ?
O13 Th6 O46 78.7(7) . 1_656 ?
O13 Th6 O19 121.3(5) . . ?
O56 Th6 Th1 94.7(3) . . ?
O56 Th6 Th3 36.9(2) . . ?
O56 Th6 Th4 94.4(3) . . ?
O56 Th6 Th2 37.8(3) . . ?
O56 Th6 O50 120.6(4) . . ?
O56 Th6 O13 134.5(6) . . ?
O56 Th6 O46 144.7(5) . 1_656 ?
O56 Th6 O19 74.0(5) . . ?
O53 Th6 Th1 89.9(3) . . ?
O53 Th6 Th3 34.8(3) . . ?
O53 Th6 Th4 35.4(3) . . ?
O53 Th6 Th2 89.1(3) . . ?
O53 Th6 O50 74.1(3) . . ?
O53 Th6 O13 149.6(5) . . ?
O53 Th6 O56 71.7(4) . . ?
O53 Th6 O46 81.4(5) . 1_656 ?
O53 Th6 O19 75.8(4) . . ?
O53 Th6 O35 140.0(4) . 1_545 ?
O46 Th6 Th1 108.0(5) 1_656 . ?
O46 Th6 Th3 113.8(4) 1_656 . ?
O46 Th6 Th4 75.0(4) 1_656 . ?
O46 Th6 Th2 165.6(4) 1_656 . ?
O46 Th6 O19 77.5(7) 1_656 . ?
O19 Th6 Th1 163.8(3) . . ?
O19 Th6 Th3 72.4(3) . . ?
O19 Th6 Th4 108.1(4) . . ?
O19 Th6 Th2 110.8(4) . . ?
O35 Th6 Th1 122.6(4) 1_545 . ?
O35 Th6 Th3 114.4(3) 1_545 . ?
O35 Th6 Th4 175.4(3) 1_545 . ?
O35 Th6 Th2 88.1(4) 1_545 . ?
O35 Th6 O50 145.8(4) 1_545 . ?
O35 Th6 O13 68.4(5) 1_545 . ?
O35 Th6 O56 82.1(4) 1_545 . ?
O35 Th6 O46 106.2(6) 1_545 1_656 ?
O35 Th6 O19 68.2(5) 1_545 . ?
Th1 Th4 Th3 90.33(5) . . ?
Th6 Th4 Th1 59.97(4) . . ?
Th6 Th4 Th3 59.72(5) . . ?
Th6 Th4 Th5 88.68(6) . . ?
Th5 Th4 Th1 60.08(5) . . ?
Th5 Th4 Th3 59.10(4) . . ?
O50 Th4 Th1 38.2(2) . . ?
O50 Th4 Th3 95.3(2) . . ?
O50 Th4 Th6 38.9(2) . . ?
O50 Th4 Th5 94.5(2) . . ?
O50 Th4 O68 120.0(5) . . ?
O25 Th4 Th1 158.0(5) . . ?
O25 Th4 Th3 68.0(5) . . ?
O25 Th4 Th6 103.3(4) . . ?
O25 Th4 Th5 108.5(5) . . ?
O25 Th4 O50 136.1(5) . . ?
O25 Th4 O68 67.1(7) . . ?
O54 Th4 Th1 92.3(2) . . ?
O54 Th4 Th3 35.2(2) . . ?
O54 Th4 Th6 90.5(3) . . ?
O54 Th4 Th5 36.6(2) . . ?
O54 Th4 O50 117.0(4) . . ?
O54 Th4 O25 72.5(5) . . ?
O54 Th4 O45 135.5(6) . 1_656 ?
O54 Th4 O23 137.8(5) . 1_455 ?
O54 Th4 O68 122.9(5) . . ?
O53 Th4 Th1 90.0(3) . . ?
O53 Th4 Th3 33.1(3) . . ?
O53 Th4 Th6 36.1(3) . . ?
O53 Th4 Th5 87.0(3) . . ?
O53 Th4 O50 74.9(3) . . ?
O53 Th4 O25 69.8(5) . . ?
O53 Th4 O54 68.3(3) . . ?
O53 Th4 O45 70.6(6) . 1_656 ?
O53 Th4 O23 144.5(5) . 1_455 ?
O53 Th4 O68 127.1(6) . . ?
O51 Th4 Th1 34.8(3) . . ?
O51 Th4 Th3 89.3(4) . . ?
O51 Th4 Th6 88.9(3) . . ?
O51 Th4 Th5 35.3(3) . . ?
O51 Th4 O50 72.8(3) . . ?
O51 Th4 O25 142.4(6) . . ?
O51 Th4 O54 72.0(4) . . ?
O51 Th4 O53 107.3(5) . . ?
O51 Th4 O45 137.9(5) . 1_656 ?
O51 Th4 O23 71.8(6) . 1_455 ?
O51 Th4 O68 125.6(6) . . ?
O45 Th4 Th1 104.1(5) 1_656 . ?
O45 Th4 Th3 102.6(5) 1_656 . ?
O45 Th4 Th6 64.6(5) 1_656 . ?
O45 Th4 Th5 153.2(5) 1_656 . ?
O45 Th4 O50 66.1(5) 1_656 . ?
O45 Th4 O25 78.1(7) 1_656 . ?
O45 Th4 O23 86.6(7) 1_656 1_455 ?
O45 Th4 O68 71.7(7) 1_656 . ?
O23 Th4 Th1 69.1(5) 1_455 . ?
O23 Th4 Th3 159.1(5) 1_455 . ?
O23 Th4 Th6 109.7(5) 1_455 . ?
O23 Th4 Th5 105.1(5) 1_455 . ?
O23 Th4 O50 71.1(5) 1_455 . ?
O23 Th4 O25 132.8(7) 1_455 . ?
O23 Th4 O68 65.7(7) 1_455 . ?
O68 Th4 Th1 134.7(5) . . ?
O68 Th4 Th3 134.9(5) . . ?
O68 Th4 Th6 136.3(5) . . ?
O68 Th4 Th5 135.0(5) . . ?
Th3 Th2 Th1 90.92(5) . . ?
Th6 Th2 Th1 59.73(4) . . ?
Th6 Th2 Th3 60.22(5) . . ?
Th5 Th2 Th1 60.19(5) . . ?
Th5 Th2 Th3 59.94(5) . . ?
Th5 Th2 Th6 89.14(6) . . ?
O49 Th2 Th1 31.6(2) . . ?
O49 Th2 Th3 84.2(2) . . ?
O49 Th2 Th6 32.25(19) . . ?
O49 Th2 Th5 83.0(3) . . ?
O49 Th2 O38 138.8(6) . . ?
O49 Th2 O8 82.0(6) . . ?
O49 Th2 O56 69.6(3) . . ?
O49 Th2 O52 67.5(6) . . ?
O49 Th2 O6 142.6(5) . 1_655 ?
O49 Th2 O66 134.2(7) . . ?
O38 Th2 Th1 107.2(5) . . ?
O38 Th2 Th3 103.9(5) . . ?
O38 Th2 Th6 156.9(5) . . ?
O38 Th2 Th5 67.9(5) . . ?
O38 Th2 O56 137.1(6) . . ?
O38 Th2 O52 71.5(7) . . ?
O38 Th2 O6 75.7(7) . 1_655 ?
O38 Th2 O66 67.6(8) . . ?
O55 Th2 Th1 84.2(3) . . ?
O55 Th2 Th3 31.2(2) . . ?
O55 Th2 Th6 82.6(3) . . ?
O55 Th2 Th5 32.7(2) . . ?
O55 Th2 O49 94.3(4) . . ?
O55 Th2 O38 76.9(6) . . ?
O55 Th2 O8 139.5(7) . . ?
O55 Th2 O56 68.1(3) . . ?
O55 Th2 O52 72.3(6) . . ?
O55 Th2 O6 78.3(5) . 1_655 ?
O55 Th2 O66 131.5(7) . . ?
O8 Th2 Th1 71.6(6) . . ?
O8 Th2 Th3 162.4(6) . . ?
O8 Th2 Th6 110.3(6) . . ?
O8 Th2 Th5 107.4(6) . . ?
O8 Th2 O38 79.9(7) . . ?
O8 Th2 O56 142.9(6) . . ?
O8 Th2 O52 69.0(8) . . ?
O8 Th2 O6 126.9(8) . 1_655 ?
O8 Th2 O66 65.1(8) . . ?
O56 Th2 Th1 93.4(3) . . ?
O56 Th2 Th3 37.0(2) . . ?
O56 Th2 Th6 37.4(3) . . ?
O56 Th2 Th5 92.6(3) . . ?
O56 Th2 O52 117.6(6) . . ?
O56 Th2 O6 73.7(5) . 1_655 ?
O56 Th2 O66 120.2(6) . . ?
O52 Th2 Th1 36.0(5) . . ?
O52 Th2 Th3 95.6(5) . . ?
O52 Th2 Th6 92.4(5) . . ?
O52 Th2 Th5 39.8(5) . . ?
O52 Th2 O66 122.2(7) . . ?
O6 Th2 Th1 161.1(4) 1_655 . ?
O6 Th2 Th3 70.4(4) 1_655 . ?
O6 Th2 Th6 110.5(4) 1_655 . ?
O6 Th2 Th5 105.8(4) 1_655 . ?
O6 Th2 O52 139.8(7) 1_655 . ?
O6 Th2 O66 62.0(7) 1_655 . ?
O66 Th2 Th1 136.7(5) . . ?
O66 Th2 Th3 132.4(5) . . ?
O66 Th2 Th6 135.3(6) . . ?
O66 Th2 Th5 135.5(6) . . ?
Th3 Th5 Th1 91.87(5) . . ?
Th3 Th5 Th4 61.55(5) . . ?
Th4 Th5 Th1 60.27(4) . . ?
Th2 Th5 Th1 60.97(5) . . ?
Th2 Th5 Th3 60.80(5) . . ?
Th2 Th5 Th4 91.25(5) . . ?
O55 Th5 Th1 84.9(3) . . ?
O55 Th5 Th3 32.1(2) . . ?
O55 Th5 Th4 84.7(3) . . ?
O55 Th5 Th2 32.6(2) . . ?
O55 Th5 O32 82.9(5) . . ?
O55 Th5 O2 140.2(4) . . ?
O55 Th5 O52 71.8(6) . . ?
O55 Th5 O54 68.8(3) . . ?
O55 Th5 O51 102.7(4) . . ?
O55 Th5 O37 80.8(5) . . ?
O55 Th5 O18 144.7(6) . 1_565 ?
O32 Th5 Th1 164.5(4) . . ?
O32 Th5 Th3 72.7(4) . . ?
O32 Th5 Th4 108.9(5) . . ?
O32 Th5 Th2 110.9(4) . . ?
O32 Th5 O52 144.3(8) . . ?
O32 Th5 O37 77.9(7) . . ?
O2 Th5 Th1 71.4(3) . . ?
O2 Th5 Th3 163.3(3) . . ?
O2 Th5 Th4 108.9(4) . . ?
O2 Th5 Th2 108.0(4) . . ?
O2 Th5 O32 124.0(5) . . ?
O2 Th5 O52 70.1(7) . . ?
O2 Th5 O37 77.8(6) . . ?
O52 Th5 Th1 36.7(6) . . ?
O52 Th5 Th3 95.9(6) . . ?
O52 Th5 Th4 93.7(5) . . ?
O52 Th5 Th2 39.3(6) . . ?
O54 Th5 Th1 92.5(3) . . ?
O54 Th5 Th3 37.1(2) . . ?
O54 Th5 Th4 36.6(2) . . ?
O54 Th5 Th2 92.9(3) . . ?
O54 Th5 O32 74.2(5) . . ?
O54 Th5 O2 141.3(5) . . ?
O54 Th5 O52 117.0(6) . . ?
O54 Th5 O37 140.7(5) . . ?
O51 Th5 Th1 35.2(3) . . ?
O51 Th5 Th3 91.2(3) . . ?
O51 Th5 Th4 34.9(3) . . ?
O51 Th5 Th2 90.7(3) . . ?
O51 Th5 O32 140.1(6) . . ?
O51 Th5 O2 75.9(5) . . ?
O51 Th5 O52 71.7(6) . . ?
O51 Th5 O54 71.5(4) . . ?
O51 Th5 O37 141.9(5) . . ?
O37 Th5 Th1 109.6(5) . . ?
O37 Th5 Th3 107.8(4) . . ?
O37 Th5 Th4 163.1(5) . . ?
O37 Th5 Th2 71.9(5) . . ?
O37 Th5 O52 73.7(7) . . ?
O18 Th5 Th1 115.4(4) 1_565 . ?
O18 Th5 Th3 114.6(5) 1_565 . ?
O18 Th5 Th4 81.7(5) 1_565 . ?
O18 Th5 Th2 173.0(5) 1_565 . ?
O18 Th5 O32 71.1(6) 1_565 . ?
O18 Th5 O2 75.2(7) 1_565 . ?
O18 Th5 O52 141.3(8) 1_565 . ?
O18 Th5 O54 81.1(6) 1_565 . ?
O18 Th5 O51 83.9(5) 1_565 . ?
O18 Th5 O37 115.1(7) 1_565 . ?
Th9 Th11 Th10 61.13(4) . . ?
Th7 Th11 Th9 91.80(5) . . ?
Th7 Th11 Th10 60.64(5) . . ?
Th8 Th11 Th9 60.76(5) . . ?
Th8 Th11 Th7 61.71(5) . . ?
Th8 Th11 Th10 91.89(5) . . ?
O16 Th11 Th9 160.7(5) . . ?
O16 Th11 Th7 69.8(5) . . ?
O16 Th11 Th10 111.6(4) . . ?
O16 Th11 Th8 103.5(5) . . ?
O16 Th11 O42 124.2(6) . 1_445 ?
O9 Th11 Th9 107.9(6) 1_545 . ?
O9 Th11 Th7 110.7(6) 1_545 . ?
O9 Th11 Th10 164.0(6) 1_545 . ?
O9 Th11 Th8 72.1(6) 1_545 . ?
O9 Th11 O16 74.7(7) 1_545 . ?
O9 Th11 O42 81.6(8) 1_545 1_445 ?
O9 Th11 O61 72.0(7) 1_545 . ?
O9 Th11 O60 142.2(7) 1_545 . ?
O42 Th11 Th9 74.8(3) 1_445 . ?
O42 Th11 Th7 164.4(4) 1_445 . ?
O42 Th11 Th10 105.0(4) 1_445 . ?
O42 Th11 Th8 116.0(4) 1_445 . ?
O64 Th11 Th9 32.4(6) . . ?
O64 Th11 Th7 79.6(6) . . ?
O64 Th11 Th10 30.0(5) . . ?
O64 Th11 Th8 81.0(6) . . ?
O64 Th11 O16 141.4(7) . . ?
O64 Th11 O9 140.4(8) . 1_545 ?
O64 Th11 O42 84.7(7) . 1_445 ?
O64 Th11 O3 102.6(8) . 1_545 ?
O64 Th11 O61 68.9(6) . . ?
O64 Th11 O60 67.1(6) . . ?
O64 Th11 O57 96.5(7) . . ?
O3 Th11 Th9 123.7(3) 1_545 . ?
O3 Th11 Th7 116.0(5) 1_545 . ?
O3 Th11 Th10 90.1(5) 1_545 . ?
O3 Th11 Th8 175.5(3) 1_545 . ?
O3 Th11 O16 72.0(6) 1_545 . ?
O3 Th11 O9 106.0(8) 1_545 1_545 ?
O3 Th11 O42 67.4(6) 1_545 1_445 ?
O3 Th11 O61 145.7(5) 1_545 . ?
O3 Th11 O60 84.1(6) 1_545 . ?
O61 Th11 Th9 37.2(3) . . ?
O61 Th11 Th7 95.6(3) . . ?
O61 Th11 Th10 94.6(3) . . ?
O61 Th11 Th8 38.1(2) . . ?
O61 Th11 O16 135.6(5) . . ?
O61 Th11 O42 78.7(4) . 1_445 ?
O61 Th11 O60 119.1(5) . . ?
O60 Th11 Th9 94.9(3) . . ?
O60 Th11 Th7 37.1(3) . . ?
O60 Th11 Th10 37.8(3) . . ?
O60 Th11 Th8 94.9(3) . . ?
O60 Th11 O16 74.3(5) . . ?
O60 Th11 O42 134.4(5) . 1_445 ?
O57 Th11 Th9 89.9(3) . . ?
O57 Th11 Th7 35.1(3) . . ?
O57 Th11 Th10 89.7(3) . . ?
O57 Th11 Th8 35.3(3) . . ?
O57 Th11 O16 71.7(6) . . ?
O57 Th11 O9 78.1(7) . 1_545 ?
O57 Th11 O42 149.3(5) . 1_445 ?
O57 Th11 O3 140.7(5) . 1_545 ?
O57 Th11 O61 73.4(3) . . ?
O57 Th11 O60 72.2(4) . . ?
Th11 Th7 Th12 88.45(5) . . ?
Th11 Th7 Th10 59.98(5) . . ?
Th12 Th7 Th10 60.02(5) . . ?
O59 Th7 Th11 81.3(3) . . ?
O59 Th7 Th12 32.1(2) . . ?
O59 Th7 Th10 31.25(19) . . ?
O59 Th7 O15 142.1(5) . . ?
O59 Th7 O12 78.4(6) . . ?
O59 Th7 O58 69.0(4) . . ?
O59 Th7 O48 78.9(7) . 1_655 ?
O59 Th7 O60 68.0(4) . . ?
O59 Th7 O69 133.0(7) . . ?
O59 Th7 O57 98.1(5) . . ?
O15 Th7 Th11 71.3(4) . . ?
O15 Th7 Th12 159.1(4) . . ?
O15 Th7 Th10 110.8(5) . . ?
O15 Th7 O12 84.7(7) . . ?
O15 Th7 O48 130.4(7) . 1_655 ?
O15 Th7 O69 65.8(7) . . ?
O12 Th7 Th11 106.4(5) . . ?
O12 Th7 Th12 106.3(5) . . ?
O12 Th7 Th10 67.4(3) . . ?
O12 Th7 O69 66.4(7) . . ?
O40 Th7 Th11 99.9(5) 1_545 . ?
O40 Th7 Th12 101.4(7) 1_545 . ?
O40 Th7 Th10 150.7(5) 1_545 . ?
O40 Th7 O59 133.3(8) 1_545 . ?
O40 Th7 O15 78.2(9) 1_545 . ?
O40 Th7 O12 141.9(6) 1_545 . ?
O40 Th7 O58 64.4(8) 1_545 . ?
O40 Th7 O48 87.3(9) 1_545 1_655 ?
O40 Th7 O60 135.2(6) 1_545 . ?
O40 Th7 O69 75.5(8) 1_545 . ?
O40 Th7 O57 66.2(6) 1_545 . ?
O58 Th7 Th11 90.6(3) . . ?
O58 Th7 Th12 37.3(3) . . ?
O58 Th7 Th10 92.9(3) . . ?
O58 Th7 O15 134.9(5) . . ?
O58 Th7 O12 140.4(6) . . ?
O58 Th7 O48 74.0(5) . 1_655 ?
O58 Th7 O69 122.7(7) . . ?
O48 Th7 Th11 158.3(5) 1_655 . ?
O48 Th7 Th12 70.0(5) 1_655 . ?
O48 Th7 Th10 104.8(6) 1_655 . ?
O48 Th7 O12 78.3(7) 1_655 . ?
O48 Th7 O69 64.6(8) 1_655 . ?
O60 Th7 Th11 37.7(2) . . ?
O60 Th7 Th12 92.7(3) . . ?
O60 Th7 Th10 37.1(3) . . ?
O60 Th7 O15 74.3(6) . . ?
O60 Th7 O12 69.3(5) . . ?
O60 Th7 O58 115.5(4) . . ?
O60 Th7 O48 137.2(7) . 1_655 ?
O60 Th7 O69 121.8(7) . . ?
O69 Th7 Th11 136.9(6) . . ?
O69 Th7 Th12 134.7(6) . . ?
O69 Th7 Th10 133.8(6) . . ?
O57 Th7 Th11 34.9(3) . . ?
O57 Th7 Th12 86.7(3) . . ?
O57 Th7 Th10 88.9(3) . . ?
O57 Th7 O15 73.9(5) . . ?
O57 Th7 O12 140.0(6) . . ?
O57 Th7 O58 68.7(4) . . ?
O57 Th7 O48 140.8(5) . 1_655 ?
O57 Th7 O60 72.5(4) . . ?
O57 Th7 O69 128.8(6) . . ?
Th9 Th12 Th10 61.10(5) . . ?
Th7 Th12 Th9 91.75(5) . . ?
Th7 Th12 Th10 60.54(5) . . ?
Th8 Th12 Th9 60.48(5) . . ?
Th8 Th12 Th7 61.34(4) . . ?
Th8 Th12 Th10 91.26(5) . . ?
O59 Th12 Th9 83.7(3) . . ?
O59 Th12 Th7 32.3(2) . . ?
O59 Th12 Th10 31.54(19) . . ?
O59 Th12 Th8 84.1(4) . . ?
O59 Th12 O62 93.4(5) . . ?
O59 Th12 O63 68.4(3) . . ?
O59 Th12 O58 69.8(4) . . ?
O59 Th12 O28 83.5(5) . 1_454 ?
O59 Th12 O47 82.2(5) . 1_655 ?
O59 Th12 O34 139.9(5) . 1_444 ?
O59 Th12 O22 142.7(5) . 1_454 ?
O62 Th12 Th9 31.3(2) . . ?
O62 Th12 Th7 84.1(3) . . ?
O62 Th12 Th10 83.2(3) . . ?
O62 Th12 Th8 32.4(2) . . ?
O62 Th12 O63 67.7(3) . . ?
O62 Th12 O58 69.2(3) . . ?
O62 Th12 O28 138.5(5) . 1_454 ?
O62 Th12 O47 143.2(5) . 1_655 ?
O62 Th12 O34 80.6(5) . 1_444 ?
O62 Th12 O22 97.4(6) . 1_454 ?
O63 Th12 Th9 36.8(2) . . ?
O63 Th12 Th7 93.4(3) . . ?
O63 Th12 Th10 37.2(3) . . ?
O63 Th12 Th8 92.9(3) . . ?
O63 Th12 O58 116.4(4) . . ?
O63 Th12 O28 72.7(5) . 1_454 ?
O63 Th12 O47 139.9(5) . 1_655 ?
O63 Th12 O34 72.7(5) . 1_444 ?
O58 Th12 Th9 93.7(3) . . ?
O58 Th12 Th7 37.9(3) . . ?
O58 Th12 Th10 94.0(3) . . ?
O58 Th12 Th8 37.2(3) . . ?
O58 Th12 O28 143.9(5) . 1_454 ?
O58 Th12 O47 75.0(5) . 1_655 ?
O58 Th12 O34 139.9(5) . 1_444 ?
O28 Th12 Th9 107.6(5) 1_454 . ?
O28 Th12 Th7 110.8(4) 1_454 . ?
O28 Th12 Th10 72.7(3) 1_454 . ?
O28 Th12 Th8 163.7(4) 1_454 . ?
O47 Th12 Th9 164.3(4) 1_655 . ?
O47 Th12 Th7 72.6(4) 1_655 . ?
O47 Th12 Th10 108.1(5) 1_655 . ?
O47 Th12 Th8 111.0(4) 1_655 . ?
O47 Th12 O28 77.6(6) 1_655 1_454 ?
O47 Th12 O34 125.0(6) 1_655 1_444 ?
O34 Th12 Th9 70.6(5) 1_444 . ?
O34 Th12 Th7 162.4(5) 1_444 . ?
O34 Th12 Th10 108.5(5) 1_444 . ?
O34 Th12 Th8 107.7(4) 1_444 . ?
O34 Th12 O28 75.9(6) 1_444 1_454 ?
O22 Th12 Th9 121.7(6) 1_454 . ?
O22 Th12 Th7 113.6(5) 1_454 . ?
O22 Th12 Th10 174.1(5) 1_454 . ?
O22 Th12 Th8 86.3(5) 1_454 . ?
O22 Th12 O63 148.2(6) 1_454 . ?
O22 Th12 O58 80.8(5) 1_454 . ?
O22 Th12 O28 110.0(6) 1_454 1_454 ?
O22 Th12 O47 68.0(7) 1_454 1_655 ?
O22 Th12 O34 77.3(7) 1_454 1_444 ?
Th11 Th10 Th9 59.40(4) . . ?
Th11 Th10 Th7 59.37(4) . . ?
Th11 Th10 Th12 87.77(5) . . ?
Th7 Th10 Th9 90.05(5) . . ?
Th12 Th10 Th9 59.30(4) . . ?
Th12 Th10 Th7 59.44(5) . . ?
O59 Th10 Th9 82.0(4) . . ?
O59 Th10 Th11 80.9(4) . . ?
O59 Th10 Th7 31.4(2) . . ?
O59 Th10 Th12 31.4(2) . . ?
O59 Th10 O44 137.7(4) . . ?
O59 Th10 O63 67.4(4) . . ?
O59 Th10 O27 80.9(7) . 1_454 ?
O59 Th10 O60 67.3(4) . . ?
O59 Th10 O72 123.3(8) . . ?
O11 Th10 Th9 159.4(4) . . ?
O11 Th10 Th11 109.1(5) . . ?
O11 Th10 Th7 69.5(4) . . ?
O11 Th10 Th12 105.7(6) . . ?
O11 Th10 O59 79.0(6) . . ?
O11 Th10 O44 130.7(6) . . ?
O11 Th10 O63 138.0(7) . . ?
O11 Th10 O27 75.5(8) . 1_454 ?
O11 Th10 O60 72.2(5) . . ?
O11 Th10 O72 67.1(8) . . ?
O44 Th10 Th9 69.7(4) . . ?
O44 Th10 Th11 108.5(4) . . ?
O44 Th10 Th7 159.7(4) . . ?
O44 Th10 Th12 106.4(4) . . ?
O63 Th10 Th9 35.8(3) . . ?
O63 Th10 Th11 90.3(3) . . ?
O63 Th10 Th7 91.5(3) . . ?
O63 Th10 Th12 36.3(3) . . ?
O63 Th10 O44 71.3(5) . . ?
O63 Th10 O27 74.9(6) . 1_454 ?
O63 Th10 O60 114.0(4) . . ?
O63 Th10 O72 111.1(8) . . ?
O64 Th10 Th9 29.7(6) . . ?
O64 Th10 Th11 31.1(6) . . ?
O64 Th10 Th7 79.3(7) . . ?
O64 Th10 Th12 77.2(7) . . ?
O64 Th10 O59 87.1(8) . . ?
O64 Th10 O11 140.1(8) . . ?
O64 Th10 O44 83.4(7) . . ?
O64 Th10 O63 64.4(7) . . ?
O64 Th10 O27 139.1(8) . 1_454 ?
O64 Th10 O60 67.9(7) . . ?
O64 Th10 O72 146.3(9) . . ?
O27 Th10 Th9 109.5(5) 1_454 . ?
O27 Th10 Th11 159.9(6) 1_454 . ?
O27 Th10 Th7 106.6(7) 1_454 . ?
O27 Th10 Th12 72.2(5) 1_454 . ?
O27 Th10 O44 80.0(8) 1_454 . ?
O60 Th10 Th9 93.0(3) . . ?
O60 Th10 Th11 37.5(2) . . ?
O60 Th10 Th7 36.3(3) . . ?
O60 Th10 Th12 91.4(3) . . ?
O60 Th10 O44 142.0(5) . . ?
O60 Th10 O27 138.0(7) . 1_454 ?
O60 Th10 O72 133.6(7) . . ?
O72 Th10 Th9 131.5(7) . . ?
O72 Th10 Th11 152.0(7) . . ?
O72 Th10 Th7 134.1(7) . . ?
O72 Th10 Th12 120.1(7) . . ?
O72 Th10 O44 64.6(7) . . ?
O72 Th10 O27 48.1(9) . 1_454 ?
Th9 Th8 Th7 90.35(5) . . ?
Th11 Th8 Th9 60.34(5) . . ?
Th11 Th8 Th7 59.59(5) . . ?
Th11 Th8 Th12 89.08(5) . . ?
Th12 Th8 Th9 59.99(4) . . ?
Th12 Th8 Th7 59.42(5) . . ?
O62 Th8 Th9 31.0(2) . . ?
O62 Th8 Th11 81.6(3) . . ?
O62 Th8 Th7 82.3(3) . . ?
O62 Th8 Th12 32.22(19) . . ?
O62 Th8 O10 142.3(7) . 1_545 ?
O62 Th8 O30 82.6(4) . 1_444 ?
O62 Th8 O39 142.1(5) . 1_545 ?
O62 Th8 O58 69.1(4) . . ?
O62 Th8 O61 67.5(4) . . ?
O62 Th8 O70 124.1(7) . . ?
O62 Th8 O57 98.6(4) . . ?
O10 Th8 Th9 111.4(7) 1_545 . ?
O10 Th8 Th11 69.6(6) 1_545 . ?
O10 Th8 Th7 102.2(6) 1_545 . ?
O10 Th8 Th12 157.6(6) 1_545 . ?
O10 Th8 O30 87.7(8) 1_545 1_444 ?
O10 Th8 O39 71.5(8) 1_545 1_545 ?
O10 Th8 O58 133.4(7) 1_545 . ?
O10 Th8 O61 74.9(7) 1_545 . ?
O10 Th8 O70 72.5(9) 1_545 . ?
O10 Th8 O57 71.6(7) 1_545 . ?
O30 Th8 Th9 74.7(3) 1_444 . ?
O30 Th8 Th11 114.4(4) 1_444 . ?
O30 Th8 Th7 164.4(3) 1_444 . ?
O30 Th8 Th12 107.9(5) 1_444 . ?
O30 Th8 O39 124.2(5) 1_444 1_545 ?
O30 Th8 O70 50.4(7) 1_444 . ?
O39 Th8 Th9 161.0(4) 1_545 . ?
O39 Th8 Th11 105.8(4) 1_545 . ?
O39 Th8 Th7 70.9(4) 1_545 . ?
O39 Th8 Th12 109.9(4) 1_545 . ?
O58 Th8 Th9 93.2(3) . . ?
O58 Th8 Th11 92.0(3) . . ?
O58 Th8 Th7 36.4(3) . . ?
O58 Th8 Th12 37.2(3) . . ?
O58 Th8 O30 138.1(6) . 1_444 ?
O58 Th8 O39 73.4(5) . 1_545 ?
O58 Th8 O61 116.5(5) . . ?
O58 Th8 O70 124.6(7) . . ?
O61 Th8 Th9 36.8(3) . . ?
O61 Th8 Th11 38.3(3) . . ?
O61 Th8 Th7 93.8(3) . . ?
O61 Th8 Th12 92.7(3) . . ?
O61 Th8 O30 77.0(5) . 1_444 ?
O61 Th8 O39 138.6(5) . 1_545 ?
O61 Th8 O70 117.7(7) . . ?
O70 Th8 Th9 125.1(6) . . ?
O70 Th8 Th11 139.7(6) . . ?
O70 Th8 Th7 144.0(6) . . ?
O70 Th8 Th12 129.8(6) . . ?
O70 Th8 O39 73.9(7) . 1_545 ?
O57 Th8 Th9 89.6(3) . . ?
O57 Th8 Th11 35.4(3) . . ?
O57 Th8 Th7 33.2(3) . . ?
O57 Th8 Th12 87.2(3) . . ?
O57 Th8 O30 147.6(6) . 1_444 ?
O57 Th8 O39 73.3(5) . 1_545 ?
O57 Th8 O58 69.6(4) . . ?
O57 Th8 O61 73.8(4) . . ?
O57 Th8 O70 137.2(7) . . ?
Th6 O49 Th1 115.3(3) . . ?
Th6 O49 Th2 115.4(3) . . ?
Th2 O49 Th1 117.0(4) . . ?
Th1 O50 Th6 102.9(3) . . ?
Th4 O50 Th1 103.7(4) . . ?
Th4 O50 Th6 102.3(4) . . ?
C1 O1 Th1 140.5(16) . . ?
C157 O25 Th4 139.5(16) . . ?
Th12 O59 Th7 115.6(5) . . ?
Th12 O59 Th10 117.0(4) . . ?
Th10 O59 Th7 117.4(4) . . ?
C235 O38 Th2 142.6(17) . . ?
Th3 O55 Th5 115.8(3) . . ?
Th2 O55 Th3 117.5(4) . . ?
Th2 O55 Th5 114.7(3) . . ?
C170 N5 C167 122.7(10) . . ?
C183 N5 C170 123.7(9) . . ?
C183 N5 C167 113.5(10) . . ?
C79 O13 Th6 127.6(15) . . ?
C79 O14 Th1 145.5(12) . . ?
C196 O31 Th3 143.9(13) . . ?
C104 O15 Th7 133.9(13) . . ?
C274 O43 Th9 133.7(16) . . ?
C196 O32 Th5 134.1(15) . . ?
C78 O11 Th10 147.7(15) . . ?
C274 O44 Th10 128.0(14) . . ?
Th9 O62 Th12 117.2(3) . . ?
Th9 O62 Th8 117.8(4) . . ?
Th12 O62 Th8 115.4(3) . . ?
C237 C236 C241 120.0 . . ?
C237 C236 C235 120.3(5) . . ?
C241 C236 C235 119.6(5) . . ?
C236 C237 H237 120.0 . . ?
C238 C237 C236 120.0 . . ?
C238 C237 H237 120.0 . . ?
C237 C238 H238 120.0 . . ?
C237 C238 C239 120.0 . . ?
C239 C238 H238 120.0 . . ?
C238 C239 C242 120.1(6) . . ?
C240 C239 C238 120.0 . . ?
C240 C239 C242 119.9(6) . . ?
C239 C240 H240 120.0 . . ?
C239 C240 C241 120.0 . . ?
C241 C240 H240 120.0 . . ?
C236 C241 H241 120.0 . . ?
C240 C241 C236 120.0 . . ?
C240 C241 H241 120.0 . . ?
C170 C171 H171 120.0 . . ?
C170 C171 C172 120.0 . . ?
C172 C171 H171 120.0 . . ?
C171 C170 N5 119.5(5) . . ?
C171 C170 C175 120.0 . . ?
C175 C170 N5 120.5(5) . . ?
C170 C175 H175 120.0 . . ?
C174 C175 C170 120.0 . . ?
C174 C175 H175 120.0 . . ?
C175 C174 H174 120.0 . . ?
C173 C174 C175 120.0 . . ?
C173 C174 H174 120.0 . . ?
C174 C173 C176 120.1(6) . . ?
C172 C173 C174 120.0 . . ?
C172 C173 C176 119.3(5) . . ?
C171 C172 H172 120.0 . . ?
C173 C172 C171 120.0 . . ?
C173 C172 H172 120.0 . . ?
C6 C7 H7 120.0 . . ?
C6 C7 C2 120.0 . . ?
C2 C7 H7 120.0 . . ?
C7 C6 H6 120.0 . . ?
C5 C6 C7 120.0 . . ?
C5 C6 H6 120.0 . . ?
C6 C5 C4 120.0 . . ?
C6 C5 C8 111.1(10) . . ?
C4 C5 C8 128.3(10) . . ?
C5 C4 H4 120.0 . . ?
C3 C4 C5 120.0 . . ?
C3 C4 H4 120.0 . . ?
C4 C3 H3 120.0 . . ?
C4 C3 C2 120.0 . . ?
C2 C3 H3 120.0 . . ?
C7 C2 C1 125.3(8) . . ?
C3 C2 C7 120.0 . . ?
C3 C2 C1 113.8(8) . . ?
C161 C160 H160 120.0 . . ?
C161 C160 C159 120.0 . . ?
C159 C160 H160 120.0 . . ?
C160 C161 C162 120.0 . . ?
C160 C161 C164 119.3(4) . . ?
C162 C161 C164 120.4(4) . . ?
C161 C162 H162 120.0 . . ?
C163 C162 C161 120.0 . . ?
C163 C162 H162 120.0 . . ?
C162 C163 H163 120.0 . . ?
C158 C163 C162 120.0 . . ?
C158 C163 H163 120.0 . . ?
C163 C158 C159 120.0 . . ?
C163 C158 C157 119.6(6) . . ?
C159 C158 C157 119.5(6) . . ?
C160 C159 H159 120.0 . . ?
C158 C159 C160 120.0 . . ?
C158 C159 H159 120.0 . . ?
C188 C183 N5 120.2(6) . . ?
C188 C183 C184 120.0 . . ?
C184 C183 N5 119.5(6) . . ?
C183 C188 H188 120.0 . . ?
C183 C188 C187 120.0 . . ?
C187 C188 H188 120.0 . . ?
C188 C187 H187 120.0 . . ?
C186 C187 C188 120.0 . . ?
C186 C187 H187 120.0 . . ?
C187 C186 C189 121.6(15) . . ?
C185 C186 C187 120.0 . . ?
C185 C186 C189 118.4(15) . . ?
C186 C185 H185 120.0 . . ?
C186 C185 C184 120.0 . . ?
C184 C185 H185 120.0 . . ?
C183 C184 H184 120.0 . . ?
C185 C184 C183 120.0 . . ?
C185 C184 H184 120.0 . . ?
C262 C261 C266 120.0 . . ?
C262 C261 N7 119.5(5) . . ?
C266 C261 N7 120.0(5) . . ?
C261 C262 H262 120.0 . . ?
C261 C262 C263 120.0 . . ?
C263 C262 H262 120.0 . . ?
C262 C263 H263 120.0 . . ?
C264 C263 C262 120.0 . . ?
C264 C263 H263 120.0 . . ?
C263 C264 C265 120.0 . . ?
C263 C264 C267 119.7(6) . . ?
C265 C264 C267 120.0(7) . . ?
C264 C265 H265 120.0 . . ?
C264 C265 C266 120.0 . . ?
C266 C265 H265 120.0 . . ?
C261 C266 H266 120.0 . . ?
C265 C266 C261 120.0 . . ?
C265 C266 H266 120.0 . . ?
C1 O2 Th5 137.2(10) . . ?
C245 C246 H246 120.0 . . ?
C245 C246 C247 120.0 . . ?
C247 C246 H246 120.0 . . ?
C246 C245 N7 119.4(5) . . ?
C244 C245 C246 120.0 . . ?
C244 C245 N7 118.8(5) . . ?
C245 C244 H244 120.0 . . ?
C243 C244 C245 120.0 . . ?
C243 C244 H244 120.0 . . ?
C244 C243 H243 120.0 . . ?
C244 C243 C242 120.0 . . ?
C242 C243 H243 120.0 . . ?
C243 C242 C239 119.4(6) . . ?
C247 C242 C239 119.3(6) . . ?
C247 C242 C243 120.0 . . ?
C246 C247 H247 120.0 . . ?
C242 C247 C246 120.0 . . ?
C242 C247 H247 120.0 . . ?
C41 C42 H42 120.0 . . ?
C41 C42 C43 120.0 . . ?
C43 C42 H42 120.0 . . ?
C42 C41 C46 120.0 . . ?
C42 C41 C40 120.0(6) . . ?
C46 C41 C40 120.0(6) . . ?
C41 C46 H46 120.0 . . ?
C45 C46 C41 120.0 . . ?
C45 C46 H46 120.0 . . ?
C46 C45 H45 120.0 . . ?
C44 C45 C46 120.0 . . ?
C44 C45 H45 120.0 . . ?
C45 C44 C47 113.2(12) . . ?
C43 C44 C45 120.0 . . ?
C43 C44 C47 126.8(12) . . ?
C42 C43 H43 120.0 . . ?
C44 C43 C42 120.0 . . ?
C44 C43 H43 120.0 . . ?
O1 C1 C2 120.8(14) . . ?
O1 C1 O2 121.0(15) . . ?
O2 C1 C2 115.9(10) . . ?
C166 C165 H165 120.0 . . ?
C166 C165 C164 120.0 . . ?
C164 C165 H165 120.0 . . ?
C165 C166 H166 120.0 . . ?
C167 C166 C165 120.0 . . ?
C167 C166 H166 120.0 . . ?
C166 C167 N5 119.9(6) . . ?
C166 C167 C168 120.0 . . ?
C168 C167 N5 120.1(6) . . ?
C167 C168 H168 120.0 . . ?
C169 C168 C167 120.0 . . ?
C169 C168 H168 120.0 . . ?
C168 C169 H169 120.0 . . ?
C168 C169 C164 120.0 . . ?
C164 C169 H169 120.0 . . ?
C165 C164 C161 120.0(5) . . ?
C169 C164 C161 120.0(5) . . ?
C169 C164 C165 120.0 . . ?
O13 C79 C80 113.2(13) . . ?
O14 C79 O13 126.1(16) . . ?
O14 C79 C80 118.2(12) . . ?
C13 C8 C5 122.2(11) . . ?
C13 C8 C9 120.0 . . ?
C9 C8 C5 117.6(11) . . ?
C8 C13 H13 120.0 . . ?
C12 C13 C8 120.0 . . ?
C12 C13 H13 120.0 . . ?
C13 C12 H12 120.0 . . ?
C13 C12 C11 120.0 . . ?
C11 C12 H12 120.0 . . ?
C12 C11 C10 120.0 . . ?
C12 C11 N1 118.7(17) . . ?
C10 C11 N1 119.3(17) . . ?
C11 C10 H10 120.0 . . ?
C11 C10 C9 120.0 . . ?
C9 C10 H10 120.0 . . ?
C8 C9 H9 120.0 . . ?
C10 C9 C8 120.0 . . ?
C10 C9 H9 120.0 . . ?
C88 C87 H87 120.0 . . ?
C88 C87 C86 120.0 . . ?
C86 C87 H87 120.0 . . ?
C87 C88 H88 120.0 . . ?
C87 C88 C89 120.0 . . ?
C89 C88 H88 120.0 . . ?
C88 C89 N3 120.9(14) . . ?
C90 C89 C88 120.0 . . ?
C90 C89 N3 118.0(14) . . ?
C89 C90 H90 120.0 . . ?
C91 C90 C89 120.0 . . ?
C91 C90 H90 120.0 . . ?
C90 C91 H91 120.0 . . ?
C86 C91 C90 120.0 . . ?
C86 C91 H91 120.0 . . ?
C87 C86 C83 114.6(15) . . ?
C91 C86 C87 120.0 . . ?
C91 C86 C83 125.0(14) . . ?
O25 C157 C158 119.9(15) . . ?
O25 C157 O26 123.0(16) . . ?
O26 C157 C158 112.5(11) . . ?
C278 C277 H277 120.0 . . ?
C278 C277 C276 120.0 . . ?
C276 C277 H277 120.0 . . ?
C277 C278 C279 120.0 . . ?
C277 C278 C281 116.9(5) . . ?
C279 C278 C281 122.9(5) . . ?
C278 C279 H279 120.0 . . ?
C278 C279 C280 120.0 . . ?
C280 C279 H279 120.0 . . ?
C279 C280 H280 120.0 . . ?
C275 C280 C279 120.0 . . ?
C275 C280 H280 120.0 . . ?
C280 C275 C274 120.9(8) . . ?
C276 C275 C280 120.0 . . ?
C276 C275 C274 119.0(8) . . ?
C277 C276 H276 120.0 . . ?
C275 C276 C277 120.0 . . ?
C275 C276 H276 120.0 . . ?
C54 C53 C58 120.0 . . ?
C54 C53 N2 120.9(7) . . ?
C58 C53 N2 119.0(7) . . ?
C53 C54 H54 120.0 . . ?
C55 C54 C53 120.0 . . ?
C55 C54 H54 120.0 . . ?
C54 C55 H55 120.0 . . ?
C56 C55 C54 120.0 . . ?
C56 C55 H55 120.0 . . ?
C55 C56 C57 120.0 . . ?
C55 C56 C59 119.5(5) . . ?
C57 C56 C59 120.1(6) . . ?
C56 C57 H57 120.0 . . ?
C58 C57 C56 120.0 . . ?
C58 C57 H57 120.0 . . ?
C53 C58 H58 120.0 . . ?
C57 C58 C53 120.0 . . ?
C57 C58 H58 120.0 . . ?
C72 C77 H77 120.0 . . ?
C72 C77 C76 120.0 . . ?
C76 C77 H77 120.0 . . ?
C77 C72 C73 120.0 . . ?
C77 C72 C69 118.1(10) . . ?
C73 C72 C69 121.8(10) . . ?
C72 C73 H73 120.0 . . ?
C74 C73 C72 120.0 . . ?
C74 C73 H73 120.0 . . ?
C73 C74 H74 120.0 . . ?
C75 C74 C73 120.0 . . ?
C75 C74 H74 120.0 . . ?
C74 C75 C76 120.0 . . ?
C74 C75 C78 117.4(12) . . ?
C76 C75 C78 121.9(12) . . ?
C77 C76 H76 120.0 . . ?
C75 C76 C77 120.0 . . ?
C75 C76 H76 120.0 . . ?
C64 C63 H63 120.0 . . ?
C64 C63 C62 120.0 . . ?
C62 C63 H63 120.0 . . ?
C63 C64 H64 120.0 . . ?
C63 C64 C59 120.0 . . ?
C59 C64 H64 120.0 . . ?
C64 C59 C56 120.4(6) . . ?
C60 C59 C56 119.5(6) . . ?
C60 C59 C64 120.0 . . ?
C59 C60 H60 120.0 . . ?
C59 C60 C61 120.0 . . ?
C61 C60 H60 120.0 . . ?
C60 C61 H61 120.0 . . ?
C62 C61 C60 120.0 . . ?
C62 C61 H61 120.0 . . ?
C63 C62 C65 119.8(6) . . ?
C61 C62 C63 120.0 . . ?
C61 C62 C65 119.7(6) . . ?
C53 N2 C66 118.7(13) . . ?
C53 N2 C50 121.4(10) . . ?
C50 N2 C66 118.4(13) . . ?
C69 C68 H68 120.0 . . ?
C69 C68 C67 120.0 . . ?
C67 C68 H68 120.0 . . ?
C68 C69 C72 119.7(10) . . ?
C70 C69 C72 119.7(10) . . ?
C70 C69 C68 120.0 . . ?
C69 C70 H70 120.0 . . ?
C69 C70 C71 120.0 . . ?
C71 C70 H70 120.0 . . ?
C70 C71 H71 120.0 . . ?
C66 C71 C70 120.0 . . ?
C66 C71 H71 120.0 . . ?
C71 C66 N2 120.7(14) . . ?
C71 C66 C67 120.0 . . ?
C67 C66 N2 119.0(14) . . ?
C68 C67 H67 120.0 . . ?
C66 C67 C68 120.0 . . ?
C66 C67 H67 120.0 . . ?
C52 C51 H51 120.0 . . ?
C52 C51 C50 120.0 . . ?
C50 C51 H51 120.0 . . ?
C51 C52 H52 120.0 . . ?
C47 C52 C51 120.0 . . ?
C47 C52 H52 120.0 . . ?
C52 C47 C44 128.0(12) . . ?
C48 C47 C44 111.9(12) . . ?
C48 C47 C52 120.0 . . ?
C47 C48 H48 120.0 . . ?
C47 C48 C49 120.0 . . ?
C49 C48 H48 120.0 . . ?
C48 C49 H49 120.0 . . ?
C50 C49 C48 120.0 . . ?
C50 C49 H49 120.0 . . ?
C51 C50 N2 119.2(10) . . ?
C49 C50 N2 118.4(9) . . ?
C49 C50 C51 120.0 . . ?
C283 C282 H282 120.0 . . ?
C283 C282 C281 120.0 . . ?
C281 C282 H282 120.0 . . ?
C282 C283 H283 120.0 . . ?
C282 C283 C284 120.0 . . ?
C284 C283 H283 120.0 . . ?
C283 C284 N8 120.7(6) . . ?
C285 C284 C283 120.0 . . ?
C285 C284 N8 119.1(6) . . ?
C284 C285 H285 120.0 . . ?
C284 C285 C286 120.0 . . ?
C286 C285 H285 120.0 . . ?
C285 C286 H286 120.0 . . ?
C281 C286 C285 120.0 . . ?
C281 C286 H286 120.0 . . ?
C282 C281 C278 130.7(6) . . ?
C286 C281 C278 109.1(6) . . ?
C286 C281 C282 120.0 . . ?
C81 C80 C79 119.8(6) . . ?
C81 C80 C85 120.0 . . ?
C85 C80 C79 120.2(6) . . ?
C80 C81 H81 120.0 . . ?
C82 C81 C80 120.0 . . ?
C82 C81 H81 120.0 . . ?
C81 C82 H82 120.0 . . ?
C83 C82 C81 120.0 . . ?
C83 C82 H82 120.0 . . ?
C82 C83 C86 120.9(15) . . ?
C82 C83 C84 120.0 . . ?
C84 C83 C86 118.9(16) . . ?
C83 C84 H84 120.0 . . ?
C83 C84 C85 120.0 . . ?
C85 C84 H84 120.0 . . ?
C80 C85 H85 120.0 . . ?
C84 C85 C80 120.0 . . ?
C84 C85 H85 120.0 . . ?
C261 N7 C245 114.2(7) . . ?
C248 N7 C261 117.1(8) . . ?
C248 N7 C245 128.3(7) . . ?
C250 C251 C252 120.0 . . ?
C250 C251 C254 120.3(5) . . ?
C252 C251 C254 119.5(5) . . ?
C251 C250 H250 120.0 . . ?
C249 C250 C251 120.0 . . ?
C249 C250 H250 120.0 . . ?
C250 C249 H249 120.0 . . ?
C248 C249 C250 120.0 . . ?
C248 C249 H249 120.0 . . ?
C249 C248 N7 120.2(6) . . ?
C249 C248 C253 120.0 . . ?
C253 C248 N7 119.8(6) . . ?
C248 C253 H253 120.0 . . ?
C248 C253 C252 120.0 . . ?
C252 C253 H253 120.0 . . ?
C251 C252 H252 120.0 . . ?
C253 C252 C251 120.0 . . ?
C253 C252 H252 120.0 . . ?
C271 C270 C269 120.0 . . ?
C271 C270 C273 114.3(6) . . ?
C269 C270 C273 125.7(6) . . ?
C270 C271 H271 120.0 . . ?
C270 C271 C272 120.0 . . ?
C272 C271 H271 120.0 . . ?
C271 C272 H272 120.0 . . ?
C267 C272 C271 120.0 . . ?
C267 C272 H272 120.0 . . ?
C272 C267 C264 120.0(6) . . ?
C268 C267 C264 120.0(6) . . ?
C268 C267 C272 120.0 . . ?
C267 C268 H268 120.0 . . ?
C267 C268 C269 120.0 . . ?
C269 C268 H268 120.0 . . ?
C270 C269 H269 120.0 . . ?
C268 C269 C270 120.0 . . ?
C268 C269 H269 120.0 . . ?
C32 C31 H31 120.0 . . ?
C32 C31 C30 120.0 . . ?
C30 C31 H31 120.0 . . ?
C31 C32 H32 120.0 . . ?
C27 C32 C31 120.0 . . ?
C27 C32 H32 120.0 . . ?
C32 C27 C28 120.0 . . ?
C32 C27 N1 120.4(6) . . ?
C28 C27 N1 119.6(6) . . ?
C27 C28 H28 120.0 . . ?
C29 C28 C27 120.0 . . ?
C29 C28 H28 120.0 . . ?
C28 C29 H29 120.0 . . ?
C30 C29 C28 120.0 . . ?
C30 C29 H29 120.0 . . ?
C31 C30 C33 119.2(5) . . ?
C29 C30 C31 120.0 . . ?
C29 C30 C33 119.0(6) . . ?
C37 C36 C35 120.0 . . ?
C37 C36 C39 119.8(5) . . ?
C35 C36 C39 120.0(5) . . ?
C36 C37 H37 120.0 . . ?
C36 C37 C38 120.0 . . ?
C38 C37 H37 120.0 . . ?
C37 C38 H38 120.0 . . ?
C33 C38 C37 120.0 . . ?
C33 C38 H38 120.0 . . ?
C38 C33 C30 119.9(5) . . ?
C38 C33 C34 120.0 . . ?
C34 C33 C30 120.1(6) . . ?
C33 C34 H34 120.0 . . ?
C33 C34 C35 120.0 . . ?
C35 C34 H34 120.0 . . ?
C36 C35 H35 120.0 . . ?
C34 C35 C36 120.0 . . ?
C34 C35 H35 120.0 . . ?
C78 O12 Th7 134.0(14) . . ?
O11 C78 C75 132.3(15) . . ?
O11 C78 O12 120.7(15) . . ?
O12 C78 C75 106.2(13) . . ?
O43 C274 C275 117.9(14) . . ?
O44 C274 O43 121.3(15) . . ?
O44 C274 C275 120.4(12) . . ?
C11 N1 C27 115.6(15) . . ?
C11 N1 C14 120.2(13) . . ?
C27 N1 C14 124.0(10) . . ?
C18 C19 H19 120.0 . . ?
C18 C19 C14 120.0 . . ?
C14 C19 H19 120.0 . . ?
C19 C18 H18 120.0 . . ?
C17 C18 C19 120.0 . . ?
C17 C18 H18 120.0 . . ?
C18 C17 C16 120.0 . . ?
C18 C17 C20 128.0(9) . . ?
C16 C17 C20 111.9(9) . . ?
C17 C16 H16 120.0 . . ?
C15 C16 C17 120.0 . . ?
C15 C16 H16 120.0 . . ?
C16 C15 H15 120.0 . . ?
C16 C15 C14 120.0 . . ?
C14 C15 H15 120.0 . . ?
C19 C14 N1 122.8(8) . . ?
C15 C14 N1 117.1(8) . . ?
C15 C14 C19 120.0 . . ?
O5 C39 C36 109.9(16) . . ?
O5 C39 O6 120.2(19) . . ?
O6 C39 C36 122.6(12) . . ?
C110 C105 C106 120.0 . . ?
C110 C105 N3 110.3(7) . . ?
C106 C105 N3 128.8(8) . . ?
C105 C110 H110 120.0 . . ?
C109 C110 C105 120.0 . . ?
C109 C110 H110 120.0 . . ?
C110 C109 H109 120.0 . . ?
C110 C109 C108 120.0 . . ?
C108 C109 H109 120.0 . . ?
C109 C108 C111 119.9(6) . . ?
C107 C108 C109 120.0 . . ?
C107 C108 C111 119.7(6) . . ?
C108 C107 H107 120.0 . . ?
C108 C107 C106 120.0 . . ?
C106 C107 H107 120.0 . . ?
C105 C106 H106 120.0 . . ?
C107 C106 C105 120.0 . . ?
C107 C106 H106 120.0 . . ?
C191 C192 C193 120.0 . . ?
C191 C192 C195 119.7(6) . . ?
C193 C192 C195 120.0(6) . . ?
C192 C191 H191 120.0 . . ?
C192 C191 C190 120.0 . . ?
C190 C191 H191 120.0 . . ?
C191 C190 H190 120.0 . . ?
C189 C190 C191 120.0 . . ?
C189 C190 H190 120.0 . . ?
C190 C189 C186 118.1(15) . . ?
C190 C189 C194 120.0 . . ?
C194 C189 C186 121.5(16) . . ?
C189 C194 H194 120.0 . . ?
C193 C194 C189 120.0 . . ?
C193 C194 H194 120.0 . . ?
C192 C193 H193 120.0 . . ?
C194 C193 C192 120.0 . . ?
C194 C193 H193 120.0 . . ?
C100 C101 C102 120.0 . . ?
C100 C101 C104 120.5(6) . . ?
C102 C101 C104 119.4(7) . . ?
C101 C100 H100 120.0 . . ?
C101 C100 C99 120.0 . . ?
C99 C100 H100 120.0 . . ?
C100 C99 H99 120.0 . . ?
C98 C99 C100 120.0 . . ?
C98 C99 H99 120.0 . . ?
C99 C98 C95 119.9(6) . . ?
C103 C98 C99 120.0 . . ?
C103 C98 C95 120.0(6) . . ?
C98 C103 H103 120.0 . . ?
C98 C103 C102 120.0 . . ?
C102 C103 H103 120.0 . . ?
C101 C102 H102 120.0 . . ?
C103 C102 C101 120.0 . . ?
C103 C102 H102 120.0 . . ?
C104 O16 Th11 138.1(16) . . ?
C89 N3 C105 119.3(12) . . ?
C89 N3 C92 126.1(15) . . ?
C105 N3 C92 113.2(12) . . ?
C96 C95 C98 120.0(6) . . ?
C96 C95 C94 120.0 . . ?
C94 C95 C98 119.7(6) . . ?
C95 C96 H96 120.0 . . ?
C97 C96 C95 120.0 . . ?
C97 C96 H96 120.0 . . ?
C96 C97 H97 120.0 . . ?
C96 C97 C92 120.0 . . ?
C92 C97 H97 120.0 . . ?
C97 C92 N3 112.9(14) . . ?
C97 C92 C93 120.0 . . ?
C93 C92 N3 126.7(15) . . ?
C92 C93 H93 120.0 . . ?
C94 C93 C92 120.0 . . ?
C94 C93 H93 120.0 . . ?
C95 C94 H94 120.0 . . ?
C93 C94 C95 120.0 . . ?
C93 C94 H94 120.0 . . ?
C254 C259 H259 120.0 . . ?
C254 C259 C258 120.0 . . ?
C258 C259 H259 120.0 . . ?
C259 C254 C251 119.3(5) . . ?
C259 C254 C255 120.0 . . ?
C255 C254 C251 120.0(5) . . ?
C254 C255 H255 120.0 . . ?
C256 C255 C254 120.0 . . ?
C256 C255 H255 120.0 . . ?
C255 C256 H256 120.0 . . ?
C257 C256 C255 120.0 . . ?
C257 C256 H256 120.0 . . ?
C256 C257 C258 120.0 . . ?
C256 C257 C260 120.1(6) . . ?
C258 C257 C260 119.7(6) . . ?
C259 C258 H258 120.0 . . ?
C257 C258 C259 120.0 . . ?
C257 C258 H258 120.0 . . ?
C40 O7 Th1 129.4(17) . . ?
C40 O8 Th2 125.3(17) . . ?
C116 C111 C108 121.7(10) . . ?
C116 C111 C112 120.0 . . ?
C112 C111 C108 118.3(10) . . ?
C111 C116 H116 120.0 . . ?
C111 C116 C115 120.0 . . ?
C115 C116 H116 120.0 . . ?
C116 C115 H115 120.0 . . ?
C116 C115 C114 120.0 . . ?
C114 C115 H115 120.0 . . ?
C115 C114 C117 119.7(7) . . ?
C113 C114 C115 120.0 . . ?
C113 C114 C117 119.4(7) . . ?
C114 C113 H113 120.0 . . ?
C112 C113 C114 120.0 . . ?
C112 C113 H113 120.0 . . ?
C111 C112 H112 120.0 . . ?
C113 C112 C111 120.0 . . ?
C113 C112 H112 120.0 . . ?
C65 O9 Th11 130.7(17) . 1_565 ?
Th3 O56 Th2 105.7(4) . . ?
Th6 O56 Th3 106.2(4) . . ?
Th6 O56 Th2 104.8(5) . . ?
Th9 O63 Th10 108.0(4) . . ?
Th12 O63 Th9 106.9(4) . . ?
Th12 O63 Th10 106.5(4) . . ?
C65 O10 Th8 139.3(18) . 1_565 ?
Th1 O52 Th2 106.9(9) . . ?
Th1 O52 Th5 104.9(9) . . ?
Th2 O52 Th5 100.8(9) . . ?
Th4 O54 Th3 109.8(4) . . ?
Th4 O54 Th5 106.7(3) . . ?
Th5 O54 Th3 105.9(3) . . ?
C273 O42 Th11 126.5(12) . 1_665 ?
C273 O41 Th9 137.2(17) . 1_665 ?
C157 O26 Th3 136.3(13) . . ?
C195 O30 Th8 126.4(13) . 1_666 ?
Th3 O53 Th6 109.7(5) . . ?
Th4 O53 Th3 113.8(4) . . ?
Th4 O53 Th6 108.5(4) . . ?
Th11 O64 Th9 115.3(9) . . ?
Th10 O64 Th9 121.7(10) . . ?
Th10 O64 Th11 118.8(10) . . ?
C260 O40 Th7 158.1(17) . 1_565 ?
C260 O39 Th8 129.1(15) . 1_565 ?
O42 C273 C270 110.4(11) . . ?
O41 C273 C270 115.1(14) . . ?
O41 C273 O42 132.9(18) . . ?
Th1 O51 Th5 109.6(5) . . ?
Th4 O51 Th1 110.8(4) . . ?
Th4 O51 Th5 109.8(5) . . ?
Th12 O58 Th7 104.9(4) . . ?
Th12 O58 Th8 105.6(5) . . ?
Th8 O58 Th7 107.8(4) . . ?
C21 C20 C17 111.1(7) . . ?
C21 C20 C25 120.0 . . ?
C25 C20 C17 128.9(7) . . ?
C20 C21 H21 120.0 . . ?
C22 C21 C20 120.0 . . ?
C22 C21 H21 120.0 . . ?
C21 C22 H22 120.0 . . ?
C23 C22 C21 120.0 . . ?
C23 C22 H22 120.0 . . ?
C22 C23 C24 120.0 . . ?
C22 C23 C26 119.7(6) . . ?
C24 C23 C26 120.3(6) . . ?
C23 C24 H24 120.0 . . ?
C25 C24 C23 120.0 . . ?
C25 C24 H24 120.0 . . ?
C20 C25 H25 120.0 . . ?
C24 C25 C20 120.0 . . ?
C24 C25 H25 120.0 . . ?
O15 C104 C101 119.1(12) . . ?
O15 C104 O16 126.6(16) . . ?
O16 C104 C101 114.1(14) . . ?
C195 O29 Th9 135.6(12) . 1_666 ?
C182 O27 Th10 133.2(19) . 1_656 ?
O9 C65 C62 116.7(14) . . ?
O9 C65 O10 126.1(18) . . ?
O10 C65 C62 117.0(15) . . ?
O7 C40 C41 115.4(14) . . ?
O7 C40 O8 120.9(18) . . ?
O8 C40 C41 123.0(14) . . ?
C235 O37 Th5 134.7(14) . . ?
O40 C260 C257 130.9(16) . . ?
O39 C260 C257 114.6(12) . . ?
O39 C260 O40 110.4(17) . . ?
C182 O28 Th12 123.0(11) . 1_656 ?
C26 O3 Th11 136.1(12) . 1_565 ?
C301 C300 C305 120.0 . . ?
C301 C300 N8 120.0(4) . . ?
C305 C300 N8 120.0(4) . . ?
C300 C301 H301 120.0 . . ?
C302 C301 C300 120.0 . . ?
C302 C301 H301 120.0 . . ?
C301 C302 H302 120.0 . . ?
C301 C302 C303 120.0 . . ?
C303 C302 H302 120.0 . . ?
C302 C303 C304 120.0 . . ?
C302 C303 C306 119.9(5) . . ?
C304 C303 C306 119.6(5) . . ?
C303 C304 H304 120.0 . . ?
C305 C304 C303 120.0 . . ?
C305 C304 H304 120.0 . . ?
C300 C305 H305 120.0 . . ?
C304 C305 C300 120.0 . . ?
C304 C305 H305 120.0 . . ?
C294 C295 H295 120.0 . . ?
C294 C295 C296 120.0 . . ?
C296 C295 H295 120.0 . . ?
C295 C294 H294 120.0 . . ?
C293 C294 C295 120.0 . . ?
C293 C294 H294 120.0 . . ?
C294 C293 C298 120.0 . . ?
C294 C293 C290 120.2(5) . . ?
C298 C293 C290 119.8(5) . . ?
C293 C298 H298 120.0 . . ?
C293 C298 C297 120.0 . . ?
C297 C298 H298 120.0 . . ?
C298 C297 H297 120.0 . . ?
C296 C297 C298 120.0 . . ?
C296 C297 H297 120.0 . . ?
C295 C296 C299 120.1(5) . . ?
C297 C296 C295 120.0 . . ?
C297 C296 C299 119.9(5) . . ?
C289 C290 C293 120.7(4) . . ?
C289 C290 C291 120.0 . . ?
C291 C290 C293 119.2(4) . . ?
C290 C289 H289 120.0 . . ?
C288 C289 C290 120.0 . . ?
C288 C289 H289 120.0 . . ?
C289 C288 H288 120.0 . . ?
C289 C288 C287 120.0 . . ?
C287 C288 H288 120.0 . . ?
C288 C287 N8 120.1(6) . . ?
C292 C287 C288 120.0 . . ?
C292 C287 N8 119.3(6) . . ?
C287 C292 H292 120.0 . . ?
C287 C292 C291 120.0 . . ?
C291 C292 H292 120.0 . . ?
C290 C291 H291 120.0 . . ?
C292 C291 C290 120.0 . . ?
C292 C291 H291 120.0 . . ?
C284 N8 C300 120.6(7) . . ?
C287 N8 C284 113.8(9) . . ?
C287 N8 C300 124.5(10) . . ?
C307 C306 C303 119.4(5) . . ?
C307 C306 C311 120.0 . . ?
C311 C306 C303 119.2(4) . . ?
C306 C307 H307 120.0 . . ?
C306 C307 C308 120.0 . . ?
C308 C307 H307 120.0 . . ?
C307 C308 H308 120.0 . . ?
C309 C308 C307 120.0 . . ?
C309 C308 H308 120.0 . . ?
C308 C309 C312 119.8(6) . . ?
C310 C309 C308 120.0 . . ?
C310 C309 C312 119.7(6) . . ?
C309 C310 H310 120.0 . . ?
C309 C310 C311 120.0 . . ?
C311 C310 H310 120.0 . . ?
C306 C311 H311 120.0 . . ?
C310 C311 C306 120.0 . . ?
C310 C311 H311 120.0 . . ?
C179 C180 H180 120.0 . . ?
C179 C180 C181 120.0 . . ?
C181 C180 H180 120.0 . . ?
C180 C179 C178 120.0 . . ?
C180 C179 C182 120.5(5) . . ?
C178 C179 C182 119.5(5) . . ?
C179 C178 H178 120.0 . . ?
C179 C178 C177 120.0 . . ?
C177 C178 H178 120.0 . . ?
C178 C177 H177 120.0 . . ?
C178 C177 C176 120.0 . . ?
C176 C177 H177 120.0 . . ?
C177 C176 C173 119.8(6) . . ?
C181 C176 C173 120.1(6) . . ?
C181 C176 C177 120.0 . . ?
C180 C181 H181 120.0 . . ?
C176 C181 C180 120.0 . . ?
C176 C181 H181 120.0 . . ?
C312 O48 Th7 131.7(18) . 1_455 ?
O30 C195 C192 114.3(11) . . ?
O29 C195 C192 111.6(9) . . ?
O29 C195 O30 134.0(13) . . ?
O48 C312 C309 112.0(15) . . ?
O48 C312 O47 130.2(18) . . ?
O47 C312 C309 117.8(11) . . ?
O38 C235 C236 117.6(14) . . ?
O38 C235 O37 122.1(17) . . ?
O37 C235 C236 118.0(12) . . ?
O3 C26 C23 122.4(12) . . ?
O4 C26 C23 110.7(12) . . ?
O4 C26 O3 126.7(16) . . ?
Th9 O61 Th11 105.5(5) . . ?
Th8 O61 Th9 106.6(4) . . ?
Th8 O61 Th11 103.6(4) . . ?
Th11 O60 Th10 104.7(4) . . ?
Th7 O60 Th11 105.2(4) . . ?
Th7 O60 Th10 106.6(5) . . ?
C117 O18 Th5 149.0(17) . 1_545 ?
O18 C117 C114 127.4(14) . . ?
O17 C117 C114 116.9(13) . . ?
O17 C117 O18 111.0(17) . . ?
O27 C182 O28 138.2(17) . . ?
O27 C182 C179 107.2(15) . . ?
O28 C182 C179 114.4(10) . . ?
C39 O5 Th3 134.9(18) . 1_455 ?
C39 O6 Th2 141.8(14) . 1_455 ?
C299 O46 Th6 126.1(12) . 1_454 ?
C312 O47 Th12 130.7(14) . 1_455 ?
C299 O45 Th4 148.5(17) . 1_454 ?
O46 C299 C296 116.7(11) . . ?
O45 C299 C296 118.8(13) . . ?
O45 C299 O46 124.5(16) . . ?
C204 C203 C208 120.0 . . ?
C204 C203 C200 118.7(5) . . ?
C208 C203 C200 120.8(5) . . ?
C203 C204 H204 120.0 . . ?
C203 C204 C205 120.0 . . ?
C205 C204 H204 120.0 . . ?
C204 C205 H205 120.0 . . ?
C206 C205 C204 120.0 . . ?
C206 C205 H205 120.0 . . ?
C205 C206 N6 119.6(7) . . ?
C207 C206 C205 120.0 . . ?
C207 C206 N6 120.3(7) . . ?
C206 C207 H207 120.0 . . ?
C206 C207 C208 120.0 . . ?
C208 C207 H207 120.0 . . ?
C203 C208 H208 120.0 . . ?
C207 C208 C203 120.0 . . ?
C207 C208 H208 120.0 . . ?
C201 C200 C203 120.5(6) . . ?
C201 C200 C199 120.0 . . ?
C199 C200 C203 119.4(6) . . ?
C200 C201 H201 120.0 . . ?
C200 C201 C202 120.0 . . ?
C202 C201 H201 120.0 . . ?
C201 C202 H202 120.0 . . ?
C201 C202 C197 120.0 . . ?
C197 C202 H202 120.0 . . ?
C202 C197 C196 116.9(15) . . ?
C198 C197 C202 120.0 . . ?
C198 C197 C196 123.0(15) . . ?
C197 C198 H198 120.0 . . ?
C197 C198 C199 120.0 . . ?
C199 C198 H198 120.0 . . ?
C200 C199 H199 120.0 . . ?
C198 C199 C200 120.0 . . ?
C198 C199 H199 120.0 . . ?
O31 C196 O32 121.7(16) . . ?
O31 C196 C197 116.8(16) . . ?
O32 C196 C197 120.0(16) . . ?
C206 N6 C209 120.6(9) . . ?
C222 N6 C206 120.5(9) . . ?
C222 N6 C209 116.1(8) . . ?
C223 C222 N6 120.0(5) . . ?
C223 C222 C227 120.0 . . ?
C227 C222 N6 119.9(5) . . ?
C222 C223 H223 120.0 . . ?
C224 C223 C222 120.0 . . ?
C224 C223 H223 120.0 . . ?
C223 C224 H224 120.0 . . ?
C223 C224 C225 120.0 . . ?
C225 C224 H224 120.0 . . ?
C224 C225 C228 120.0(6) . . ?
C226 C225 C224 120.0 . . ?
C226 C225 C228 120.0(6) . . ?
C225 C226 H226 120.0 . . ?
C227 C226 C225 120.0 . . ?
C227 C226 H226 120.0 . . ?
C222 C227 H227 120.0 . . ?
C226 C227 C222 120.0 . . ?
C226 C227 H227 120.0 . . ?
C213 C214 H214 120.0 . . ?
C213 C214 C209 120.0 . . ?
C209 C214 H214 120.0 . . ?
C214 C213 H213 120.0 . . ?
C212 C213 C214 120.0 . . ?
C212 C213 H213 120.0 . . ?
C213 C212 C211 120.0 . . ?
C213 C212 C215 120.7(12) . . ?
C211 C212 C215 119.2(12) . . ?
C212 C211 H211 120.0 . . ?
C210 C211 C212 120.0 . . ?
C210 C211 H211 120.0 . . ?
C211 C210 H210 120.0 . . ?
C211 C210 C209 120.0 . . ?
C209 C210 H210 120.0 . . ?
C214 C209 N6 119.9(6) . . ?
C210 C209 N6 120.1(6) . . ?
C210 C209 C214 120.0 . . ?
C228 C233 H233 120.0 . . ?
C228 C233 C232 120.0 . . ?
C232 C233 H233 120.0 . . ?
C233 C228 C225 119.9(5) . . ?
C233 C228 C229 120.0 . . ?
C229 C228 C225 119.0(5) . . ?
C228 C229 H229 120.0 . . ?
C228 C229 C230 120.0 . . ?
C230 C229 H229 120.0 . . ?
C229 C230 H230 120.0 . . ?
C229 C230 C231 120.0 . . ?
C231 C230 H230 120.0 . . ?
C230 C231 C232 120.0 . . ?
C230 C231 C234 118.8(5) . . ?
C232 C231 C234 121.0(5) . . ?
C233 C232 H232 120.0 . . ?
C231 C232 C233 120.0 . . ?
C231 C232 H232 120.0 . . ?
C216 C215 C212 120.3(10) . . ?
C216 C215 C220 120.0 . . ?
C220 C215 C212 119.7(10) . . ?
C215 C216 H216 120.0 . . ?
C215 C216 C217 120.0 . . ?
C217 C216 H216 120.0 . . ?
C216 C217 H217 120.0 . . ?
C218 C217 C216 120.0 . . ?
C218 C217 H217 120.0 . . ?
C217 C218 C219 120.0 . . ?
C217 C218 C221 119.8(6) . . ?
C219 C218 C221 120.2(6) . . ?
C218 C219 H219 120.0 . . ?
C220 C219 C218 120.0 . . ?
C220 C219 H219 120.0 . . ?
C215 C220 H220 120.0 . . ?
C219 C220 C215 120.0 . . ?
C219 C220 H220 120.0 . . ?
C221 O33 Th9 139.1(13) . 1_666 ?
C221 O34 Th12 140.6(16) . 1_666 ?
C124 C123 H123 120.0 . . ?
C124 C123 C122 120.0 . . ?
C122 C123 H123 120.0 . . ?
C123 C124 H124 120.0 . . ?
C119 C124 C123 120.0 . . ?
C119 C124 H124 120.0 . . ?
C124 C119 C118 119.8(6) . . ?
C120 C119 C124 120.0 . . ?
C120 C119 C118 120.2(6) . . ?
C119 C120 H120 120.0 . . ?
C119 C120 C121 120.0 . . ?
C121 C120 H120 120.0 . . ?
C120 C121 H121 120.0 . . ?
C122 C121 C120 120.0 . . ?
C122 C121 H121 120.0 . . ?
C123 C122 C125 117.8(12) . . ?
C121 C122 C123 120.0 . . ?
C121 C122 C125 122.2(12) . . ?
C131 N4 C144 120.7(16) . . ?
C131 N4 C128 117.8(16) . . ?
C144 N4 C128 120.2(16) . . ?
C131 C136 H136 120.0 . . ?
C131 C136 C135 120.0 . . ?
C135 C136 H136 120.0 . . ?
C136 C131 N4 115.5(12) . . ?
C132 C131 N4 124.5(12) . . ?
C132 C131 C136 120.0 . . ?
C131 C132 H132 120.0 . . ?
C131 C132 C133 120.0 . . ?
C133 C132 H132 120.0 . . ?
C132 C133 H133 120.0 . . ?
C132 C133 C134 120.0 . . ?
C134 C133 H133 120.0 . . ?
C133 C134 C137 119.9(11) . . ?
C135 C134 C133 120.0 . . ?
C135 C134 C137 119.7(11) . . ?
C136 C135 H135 120.0 . . ?
C134 C135 C136 120.0 . . ?
C134 C135 H135 120.0 . . ?
C148 C149 H149 120.0 . . ?
C148 C149 C144 120.0 . . ?
C144 C149 H149 120.0 . . ?
C149 C148 H148 120.0 . . ?
C147 C148 C149 120.0 . . ?
C147 C148 H148 120.0 . . ?
C148 C147 C146 120.0 . . ?
C148 C147 C150 116.1(13) . . ?
C146 C147 C150 123.8(13) . . ?
C147 C146 H146 120.0 . . ?
C145 C146 C147 120.0 . . ?
C145 C146 H146 120.0 . . ?
C146 C145 H145 120.0 . . ?
C144 C145 C146 120.0 . . ?
C144 C145 H145 120.0 . . ?
C149 C144 N4 130.0(12) . . ?
C145 C144 N4 110.0(12) . . ?
C145 C144 C149 120.0 . . ?
C150 C151 H151 120.0 . . ?
C150 C151 C152 120.0 . . ?
C152 C151 H151 120.0 . . ?
C151 C150 C147 120.1(10) . . ?
C155 C150 C147 119.5(10) . . ?
C155 C150 C151 120.0 . . ?
C150 C155 H155 120.0 . . ?
C150 C155 C154 120.0 . . ?
C154 C155 H155 120.0 . . ?
C155 C154 H154 120.0 . . ?
C153 C154 C155 120.0 . . ?
C153 C154 H154 120.0 . . ?
C154 C153 C152 120.0 . . ?
C154 C153 C156 120.0(6) . . ?
C152 C153 C156 120.0(6) . . ?
C151 C152 H152 120.0 . . ?
C153 C152 C151 120.0 . . ?
C153 C152 H152 120.0 . . ?
O33 C221 C218 118.0(12) . . ?
O34 C221 C218 121.4(14) . . ?
O34 C221 O33 120.5(16) . . ?
C139 C138 H138 120.0 . . ?
C139 C138 C137 120.0 . . ?
C137 C138 H138 120.0 . . ?
C138 C139 H139 120.0 . . ?
C138 C139 C140 120.0 . . ?
C140 C139 H139 120.0 . . ?
C139 C140 C143 120.0(6) . . ?
C141 C140 C139 120.0 . . ?
C141 C140 C143 120.0(6) . . ?
C140 C141 H141 120.0 . . ?
C142 C141 C140 120.0 . . ?
C142 C141 H141 120.0 . . ?
C141 C142 H142 120.0 . . ?
C137 C142 C141 120.0 . . ?
C137 C142 H142 120.0 . . ?
C138 C137 C134 119.4(10) . . ?
C142 C137 C134 120.3(10) . . ?
C142 C137 C138 120.0 . . ?
C129 C128 N4 118.9(11) . . ?
C129 C128 C127 120.0 . . ?
C127 C128 N4 119.8(11) . . ?
C128 C129 H129 120.0 . . ?
C130 C129 C128 120.0 . . ?
C130 C129 H129 120.0 . . ?
C129 C130 H130 120.0 . . ?
C129 C130 C125 120.0 . . ?
C125 C130 H130 120.0 . . ?
C130 C125 C122 116.9(16) . . ?
C126 C125 C122 121.2(17) . . ?
C126 C125 C130 120.0 . . ?
C125 C126 H126 120.0 . . ?
C125 C126 C127 120.0 . . ?
C127 C126 H126 120.0 . . ?
C128 C127 H127 120.0 . . ?
C126 C127 C128 120.0 . . ?
C126 C127 H127 120.0 . . ?
C118 O20 Th3 139.4(16) . . ?
C118 O19 Th6 131.5(9) . . ?
O20 C118 C119 120.0(13) . . ?
O19 C118 C119 113.1(9) . . ?
O19 C118 O20 126.9(15) . . ?
O21 C143 C140 122.5(15) . . ?
O22 C143 C140 123.4(13) . . ?
O22 C143 O21 112.8(18) . . ?
O36 C234 C231 114.2(9) . . ?
O35 C234 C231 118.0(11) . . ?
O35 C234 O36 127.1(14) . . ?
C156 O24 Th1 137.9(19) . 1_655 ?
C156 O23 Th4 139.8(14) . 1_655 ?
O24 C156 C153 117.7(15) . . ?
O24 C156 O23 121.8(18) . . ?
O23 C156 C153 120.2(12) . . ?
C143 O22 Th12 143.7(18) . 1_656 ?
C234 O35 Th6 141.9(14) . 1_565 ?
Th11 O57 Th7 110.1(4) . . ?
Th8 O57 Th11 109.3(5) . . ?
Th8 O57 Th7 113.9(5) . . ?

loop_
_geom_bond_atom_site_label_1
_geom_bond_atom_site_label_2
_geom_bond_distance
_geom_bond_site_symmetry_2
_geom_bond_publ_flag
Th1 Th6 3.933(3) . ?
Th1 Th4 3.952(2) . ?
Th1 Th5 3.945(2) . ?
Th1 O49 2.339(8) . ?
Th1 O50 2.513(9) . ?
Th1 O1 2.540(18) . ?
Th1 O14 2.505(14) . ?
Th1 O7 2.48(2) . ?
Th1 O52 2.44(2) . ?
Th1 O51 2.414(10) . ?
Th1 O65 2.70(2) . ?
Th1 O24 2.49(2) 1_455 ?
Th3 Th6 3.950(2) . ?
Th3 Th2 3.951(3) . ?
Th3 Th5 3.917(3) . ?
Th3 O55 2.311(8) . ?
Th3 O31 2.489(14) . ?
Th3 O56 2.473(10) . ?
Th3 O54 2.460(9) . ?
Th3 O26 2.481(14) . ?
Th3 O53 2.397(11) . ?
Th3 O5 2.66(2) 1_655 ?
Th3 O67 2.67(3) . ?
Th3 O20 2.537(19) . ?
Th9 Th11 3.929(2) . ?
Th9 Th12 3.925(3) . ?
Th9 Th8 3.945(3) . ?
Th9 O43 2.45(2) . ?
Th9 O62 2.293(8) . ?
Th9 O63 2.457(11) . ?
Th9 O41 2.562(19) 1_445 ?
Th9 O64 2.33(2) . ?
Th9 O29 2.568(16) 1_444 ?
Th9 O61 2.465(10) . ?
Th9 O71 2.84(2) . ?
Th9 O33 2.611(14) 1_444 ?
Th6 Th4 3.917(3) . ?
Th6 Th2 3.923(3) . ?
Th6 O49 2.318(8) . ?
Th6 O50 2.517(9) . ?
Th6 O13 2.52(2) . ?
Th6 O56 2.466(12) . ?
Th6 O53 2.433(11) . ?
Th6 O46 2.542(16) 1_656 ?
Th6 O19 2.553(14) . ?
Th6 O35 2.462(15) 1_545 ?
Th4 Th5 3.928(2) . ?
Th4 O50 2.513(10) . ?
Th4 O25 2.486(19) . ?
Th4 O54 2.446(10) . ?
Th4 O53 2.394(11) . ?
Th4 O51 2.387(11) . ?
Th4 O45 2.478(16) 1_656 ?
Th4 O23 2.477(17) 1_455 ?
Th4 O68 2.65(3) . ?
Th2 Th5 3.890(3) . ?
Th2 O49 2.323(9) . ?
Th2 O38 2.481(18) . ?
Th2 O55 2.309(8) . ?
Th2 O8 2.48(2) . ?
Th2 O56 2.485(11) . ?
Th2 O52 2.51(3) . ?
Th2 O6 2.498(16) 1_655 ?
Th2 O66 2.513(13) . ?
Th5 O55 2.312(8) . ?
Th5 O32 2.49(2) . ?
Th5 O2 2.468(13) . ?
Th5 O52 2.54(2) . ?
Th5 O54 2.448(8) . ?
Th5 O51 2.415(12) . ?
Th5 O37 2.492(16) . ?
Th5 O18 2.317(18) 1_565 ?
Th11 Th7 3.908(3) . ?
Th11 Th10 3.932(2) . ?
Th11 Th8 3.871(3) . ?
Th11 O16 2.506(18) . ?
Th11 O9 2.47(3) 1_545 ?
Th11 O42 2.542(17) 1_445 ?
Th11 O64 2.32(2) . ?
Th11 O3 2.401(11) 1_545 ?
Th11 O61 2.470(10) . ?
Th11 O60 2.474(11) . ?
Th11 O57 2.378(12) . ?
Th7 Th12 3.914(3) . ?
Th7 Th10 3.958(3) . ?
Th7 O59 2.320(8) . ?
Th7 O15 2.543(16) . ?
Th7 O12 2.639(18) . ?
Th7 O40 2.314(18) 1_545 ?
Th7 O58 2.487(11) . ?
Th7 O48 2.56(2) 1_655 ?
Th7 O60 2.444(11) . ?
Th7 O69 2.76(3) . ?
Th7 O57 2.390(11) . ?
Th12 Th10 3.938(3) . ?
Th12 Th8 3.907(2) . ?
Th12 O59 2.306(8) . ?
Th12 O62 2.307(8) . ?
Th12 O63 2.430(12) . ?
Th12 O58 2.452(12) . ?
Th12 O28 2.725(17) 1_454 ?
Th12 O47 2.497(17) 1_655 ?
Th12 O34 2.523(18) 1_444 ?
Th12 O22 2.402(14) 1_454 ?
Th10 O59 2.312(8) . ?
Th10 O11 2.296(18) . ?
Th10 O44 2.54(2) . ?
Th10 O63 2.484(11) . ?
Th10 O64 2.25(2) . ?
Th10 O27 2.53(2) 1_454 ?
Th10 O60 2.491(11) . ?
Th10 O72 2.52(3) . ?
Th8 O62 2.315(8) . ?
Th8 O10 2.35(3) 1_545 ?
Th8 O30 2.523(18) 1_444 ?
Th8 O39 2.60(2) 1_545 ?
Th8 O58 2.452(11) . ?
Th8 O61 2.457(9) . ?
Th8 O70 2.55(2) . ?
Th8 O57 2.370(11) . ?
O1 C1 1.255(10) . ?
O25 C157 1.254(14) . ?
O38 C235 1.245(14) . ?
N5 C170 1.466(11) . ?
N5 C183 1.454(11) . ?
N5 C167 1.480(11) . ?
O13 C79 1.263(14) . ?
O14 C79 1.255(15) . ?
O31 C196 1.261(15) . ?
O15 C104 1.242(15) . ?
O43 C274 1.260(13) . ?
O32 C196 1.274(15) . ?
O11 C78 1.240(15) . ?
O44 C274 1.258(15) . ?
C236 C237 1.3900 . ?
C236 C241 1.3900 . ?
C236 C235 1.502(10) . ?
C237 H237 0.9500 . ?
C237 C238 1.3900 . ?
C238 H238 0.9500 . ?
C238 C239 1.3900 . ?
C239 C240 1.3900 . ?
C239 C242 1.499(9) . ?
C240 H240 0.9500 . ?
C240 C241 1.3900 . ?
C241 H241 0.9500 . ?
C171 H171 0.9500 . ?
C171 C170 1.3900 . ?
C171 C172 1.3900 . ?
C170 C175 1.3900 . ?
C175 H175 0.9500 . ?
C175 C174 1.3900 . ?
C174 H174 0.9500 . ?
C174 C173 1.3900 . ?
C173 C172 1.3900 . ?
C173 C176 1.525(11) . ?
C172 H172 0.9500 . ?
C7 H7 0.9500 . ?
C7 C6 1.3900 . ?
C7 C2 1.3900 . ?
C6 H6 0.9500 . ?
C6 C5 1.3900 . ?
C5 C4 1.3900 . ?
C5 C8 1.495(13) . ?
C4 H4 0.9500 . ?
C4 C3 1.3900 . ?
C3 H3 0.9500 . ?
C3 C2 1.3900 . ?
C2 C1 1.515(11) . ?
C160 H160 0.9500 . ?
C160 C161 1.3900 . ?
C160 C159 1.3900 . ?
C161 C162 1.3900 . ?
C161 C164 1.512(9) . ?
C162 H162 0.9500 . ?
C162 C163 1.3900 . ?
C163 H163 0.9500 . ?
C163 C158 1.3900 . ?
C158 C159 1.3900 . ?
C158 C157 1.530(13) . ?
C159 H159 0.9500 . ?
C183 C188 1.3900 . ?
C183 C184 1.3900 . ?
C188 H188 0.9500 . ?
C188 C187 1.3900 . ?
C187 H187 0.9500 . ?
C187 C186 1.3900 . ?
C186 C185 1.3900 . ?
C186 C189 1.515(11) . ?
C185 H185 0.9500 . ?
C185 C184 1.3900 . ?
C184 H184 0.9500 . ?
C261 C262 1.3900 . ?
C261 C266 1.3900 . ?
C261 N7 1.475(10) . ?
C262 H262 0.9500 . ?
C262 C263 1.3900 . ?
C263 H263 0.9500 . ?
C263 C264 1.3900 . ?
C264 C265 1.3900 . ?
C264 C267 1.517(10) . ?
C265 H265 0.9500 . ?
C265 C266 1.3900 . ?
C266 H266 0.9500 . ?
O2 C1 1.257(11) . ?
C246 H246 0.9500 . ?
C246 C245 1.3900 . ?
C246 C247 1.3900 . ?
C245 C244 1.3900 . ?
C245 N7 1.478(11) . ?
C244 H244 0.9500 . ?
C244 C243 1.3900 . ?
C243 H243 0.9500 . ?
C243 C242 1.3900 . ?
C242 C247 1.3900 . ?
C247 H247 0.9500 . ?
C42 H42 0.9500 . ?
C42 C41 1.3900 . ?
C42 C43 1.3900 . ?
C41 C46 1.3900 . ?
C41 C40 1.508(11) . ?
C46 H46 0.9500 . ?
C46 C45 1.3900 . ?
C45 H45 0.9500 . ?
C45 C44 1.3900 . ?
C44 C43 1.3900 . ?
C44 C47 1.521(12) . ?
C43 H43 0.9500 . ?
C165 H165 0.9500 . ?
C165 C166 1.3900 . ?
C165 C164 1.3900 . ?
C166 H166 0.9500 . ?
C166 C167 1.3900 . ?
C167 C168 1.3900 . ?
C168 H168 0.9500 . ?
C168 C169 1.3900 . ?
C169 H169 0.9500 . ?
C169 C164 1.3900 . ?
C79 C80 1.524(13) . ?
C8 C13 1.3900 . ?
C8 C9 1.3900 . ?
C13 H13 0.9500 . ?
C13 C12 1.3900 . ?
C12 H12 0.9500 . ?
C12 C11 1.3900 . ?
C11 C10 1.3900 . ?
C11 N1 1.459(13) . ?
C10 H10 0.9500 . ?
C10 C9 1.3900 . ?
C9 H9 0.9500 . ?
C87 H87 0.9500 . ?
C87 C88 1.3900 . ?
C87 C86 1.3900 . ?
C88 H88 0.9500 . ?
C88 C89 1.3900 . ?
C89 C90 1.3900 . ?
C89 N3 1.475(13) . ?
C90 H90 0.9500 . ?
C90 C91 1.3900 . ?
C91 H91 0.9500 . ?
C91 C86 1.3900 . ?
C86 C83 1.520(13) . ?
C157 O26 1.267(15) . ?
C277 H277 0.9500 . ?
C277 C278 1.3900 . ?
C277 C276 1.3900 . ?
C278 C279 1.3900 . ?
C278 C281 1.518(10) . ?
C279 H279 0.9500 . ?
C279 C280 1.3900 . ?
C280 H280 0.9500 . ?
C280 C275 1.3900 . ?
C275 C276 1.3900 . ?
C275 C274 1.505(11) . ?
C276 H276 0.9500 . ?
C53 C54 1.3900 . ?
C53 C58 1.3900 . ?
C53 N2 1.482(12) . ?
C54 H54 0.9500 . ?
C54 C55 1.3900 . ?
C55 H55 0.9500 . ?
C55 C56 1.3900 . ?
C56 C57 1.3900 . ?
C56 C59 1.531(11) . ?
C57 H57 0.9500 . ?
C57 C58 1.3900 . ?
C58 H58 0.9500 . ?
C77 H77 0.9500 . ?
C77 C72 1.3900 . ?
C77 C76 1.3900 . ?
C72 C73 1.3900 . ?
C72 C69 1.514(13) . ?
C73 H73 0.9500 . ?
C73 C74 1.3900 . ?
C74 H74 0.9500 . ?
C74 C75 1.3900 . ?
C75 C76 1.3900 . ?
C75 C78 1.510(11) . ?
C76 H76 0.9500 . ?
C63 H63 0.9500 . ?
C63 C64 1.3900 . ?
C63 C62 1.3900 . ?
C64 H64 0.9500 . ?
C64 C59 1.3900 . ?
C59 C60 1.3900 . ?
C60 H60 0.9500 . ?
C60 C61 1.3900 . ?
C61 H61 0.9500 . ?
C61 C62 1.3900 . ?
C62 C65 1.518(11) . ?
N2 C66 1.490(13) . ?
N2 C50 1.482(14) . ?
C68 H68 0.9500 . ?
C68 C69 1.3900 . ?
C68 C67 1.3900 . ?
C69 C70 1.3900 . ?
C70 H70 0.9500 . ?
C70 C71 1.3900 . ?
C71 H71 0.9500 . ?
C71 C66 1.3900 . ?
C66 C67 1.3900 . ?
C67 H67 0.9500 . ?
C51 H51 0.9500 . ?
C51 C52 1.3900 . ?
C51 C50 1.3900 . ?
C52 H52 0.9500 . ?
C52 C47 1.3900 . ?
C47 C48 1.3900 . ?
C48 H48 0.9500 . ?
C48 C49 1.3900 . ?
C49 H49 0.9500 . ?
C49 C50 1.3900 . ?
C282 H282 0.9500 . ?
C282 C283 1.3900 . ?
C282 C281 1.3900 . ?
C283 H283 0.9500 . ?
C283 C284 1.3900 . ?
C284 C285 1.3900 . ?
C284 N8 1.457(11) . ?
C285 H285 0.9500 . ?
C285 C286 1.3900 . ?
C286 H286 0.9500 . ?
C286 C281 1.3900 . ?
C80 C81 1.3900 . ?
C80 C85 1.3900 . ?
C81 H81 0.9500 . ?
C81 C82 1.3900 . ?
C82 H82 0.9500 . ?
C82 C83 1.3900 . ?
C83 C84 1.3900 . ?
C84 H84 0.9500 . ?
C84 C85 1.3900 . ?
C85 H85 0.9500 . ?
N7 C248 1.472(11) . ?
C251 C250 1.3900 . ?
C251 C252 1.3900 . ?
C251 C254 1.497(11) . ?
C250 H250 0.9500 . ?
C250 C249 1.3900 . ?
C249 H249 0.9500 . ?
C249 C248 1.3900 . ?
C248 C253 1.3900 . ?
C253 H253 0.9500 . ?
C253 C252 1.3900 . ?
C252 H252 0.9500 . ?
C270 C271 1.3900 . ?
C270 C269 1.3900 . ?
C270 C273 1.515(13) . ?
C271 H271 0.9500 . ?
C271 C272 1.3900 . ?
C272 H272 0.9500 . ?
C272 C267 1.3900 . ?
C267 C268 1.3900 . ?
C268 H268 0.9500 . ?
C268 C269 1.3900 . ?
C269 H269 0.9500 . ?
C31 H31 0.9500 . ?
C31 C32 1.3900 . ?
C31 C30 1.3900 . ?
C32 H32 0.9500 . ?
C32 C27 1.3900 . ?
C27 C28 1.3900 . ?
C27 N1 1.472(12) . ?
C28 H28 0.9500 . ?
C28 C29 1.3900 . ?
C29 H29 0.9500 . ?
C29 C30 1.3900 . ?
C30 C33 1.500(12) . ?
C36 C37 1.3900 . ?
C36 C35 1.3900 . ?
C36 C39 1.510(13) . ?
C37 H37 0.9500 . ?
C37 C38 1.3900 . ?
C38 H38 0.9500 . ?
C38 C33 1.3900 . ?
C33 C34 1.3900 . ?
C34 H34 0.9500 . ?
C34 C35 1.3900 . ?
C35 H35 0.9500 . ?
O12 C78 1.246(15) . ?
N1 C14 1.478(13) . ?
C19 H19 0.9500 . ?
C19 C18 1.3900 . ?
C19 C14 1.3900 . ?
C18 H18 0.9500 . ?
C18 C17 1.3900 . ?
C17 C16 1.3900 . ?
C17 C20 1.517(11) . ?
C16 H16 0.9500 . ?
C16 C15 1.3900 . ?
C15 H15 0.9500 . ?
C15 C14 1.3900 . ?
C39 O5 1.252(15) . ?
C39 O6 1.253(15) . ?
C105 C110 1.3900 . ?
C105 C106 1.3900 . ?
C105 N3 1.481(12) . ?
C110 H110 0.9500 . ?
C110 C109 1.3900 . ?
C109 H109 0.9500 . ?
C109 C108 1.3900 . ?
C108 C107 1.3900 . ?
C108 C111 1.516(10) . ?
C107 H107 0.9500 . ?
C107 C106 1.3900 . ?
C106 H106 0.9500 . ?
C192 C191 1.3900 . ?
C192 C193 1.3900 . ?
C192 C195 1.508(10) . ?
C191 H191 0.9500 . ?
C191 C190 1.3900 . ?
C190 H190 0.9500 . ?
C190 C189 1.3900 . ?
C189 C194 1.3900 . ?
C194 H194 0.9500 . ?
C194 C193 1.3900 . ?
C193 H193 0.9500 . ?
C101 C100 1.3900 . ?
C101 C102 1.3900 . ?
C101 C104 1.510(10) . ?
C100 H100 0.9500 . ?
C100 C99 1.3900 . ?
C99 H99 0.9500 . ?
C99 C98 1.3900 . ?
C98 C103 1.3900 . ?
C98 C95 1.514(11) . ?
C103 H103 0.9500 . ?
C103 C102 1.3900 . ?
C102 H102 0.9500 . ?
O16 C104 1.252(15) . ?
N3 C92 1.485(13) . ?
C95 C96 1.3900 . ?
C95 C94 1.3900 . ?
C96 H96 0.9500 . ?
C96 C97 1.3900 . ?
C97 H97 0.9500 . ?
C97 C92 1.3900 . ?
C92 C93 1.3900 . ?
C93 H93 0.9500 . ?
C93 C94 1.3900 . ?
C94 H94 0.9500 . ?
C259 H259 0.9500 . ?
C259 C254 1.3900 . ?
C259 C258 1.3900 . ?
C254 C255 1.3900 . ?
C255 H255 0.9500 . ?
C255 C256 1.3900 . ?
C256 H256 0.9500 . ?
C256 C257 1.3900 . ?
C257 C258 1.3900 . ?
C257 C260 1.508(11) . ?
C258 H258 0.9500 . ?
O7 C40 1.25(3) . ?
O8 C40 1.35(3) . ?
C111 C116 1.3900 . ?
C111 C112 1.3900 . ?
C116 H116 0.9500 . ?
C116 C115 1.3900 . ?
C115 H115 0.9500 . ?
C115 C114 1.3900 . ?
C114 C113 1.3900 . ?
C114 C117 1.525(10) . ?
C113 H113 0.9500 . ?
C113 C112 1.3900 . ?
C112 H112 0.9500 . ?
O9 Th11 2.47(3) 1_565 ?
O9 C65 1.30(3) . ?
O10 Th8 2.35(3) 1_565 ?
O10 C65 1.30(3) . ?
O42 Th11 2.543(17) 1_665 ?
O42 C273 1.263(15) . ?
O41 Th9 2.562(19) 1_665 ?
O41 C273 1.256(14) . ?
O30 Th8 2.523(18) 1_666 ?
O30 C195 1.267(11) . ?
O40 Th7 2.314(18) 1_565 ?
O40 C260 1.260(15) . ?
O39 Th8 2.60(2) 1_565 ?
O39 C260 1.250(16) . ?
C20 C21 1.3900 . ?
C20 C25 1.3900 . ?
C21 H21 0.9500 . ?
C21 C22 1.3900 . ?
C22 H22 0.9500 . ?
C22 C23 1.3900 . ?
C23 C24 1.3900 . ?
C23 C26 1.506(10) . ?
C24 H24 0.9500 . ?
C24 C25 1.3900 . ?
C25 H25 0.9500 . ?
O29 Th9 2.568(16) 1_666 ?
O29 C195 1.256(12) . ?
O27 Th10 2.53(2) 1_656 ?
O27 C182 1.259(15) . ?
O37 C235 1.249(15) . ?
O28 Th12 2.725(17) 1_656 ?
O28 C182 1.277(16) . ?
O3 Th11 2.401(11) 1_565 ?
O3 C26 1.250(12) . ?
O4 C26 1.242(15) . ?
C300 C301 1.3900 . ?
C300 C305 1.3900 . ?
C300 N8 1.512(11) . ?
C301 H301 0.9500 . ?
C301 C302 1.3900 . ?
C302 H302 0.9500 . ?
C302 C303 1.3900 . ?
C303 C304 1.3900 . ?
C303 C306 1.537(11) . ?
C304 H304 0.9500 . ?
C304 C305 1.3900 . ?
C305 H305 0.9500 . ?
C295 H295 0.9500 . ?
C295 C294 1.3900 . ?
C295 C296 1.3900 . ?
C294 H294 0.9500 . ?
C294 C293 1.3900 . ?
C293 C298 1.3900 . ?
C293 C290 1.476(11) . ?
C298 H298 0.9500 . ?
C298 C297 1.3900 . ?
C297 H297 0.9500 . ?
C297 C296 1.3900 . ?
C296 C299 1.508(12) . ?
C290 C289 1.3900 . ?
C290 C291 1.3900 . ?
C289 H289 0.9500 . ?
C289 C288 1.3900 . ?
C288 H288 0.9500 . ?
C288 C287 1.3900 . ?
C287 C292 1.3900 . ?
C287 N8 1.446(11) . ?
C292 H292 0.9500 . ?
C292 C291 1.3900 . ?
C291 H291 0.9500 . ?
C306 C307 1.3900 . ?
C306 C311 1.3900 . ?
C307 H307 0.9500 . ?
C307 C308 1.3900 . ?
C308 H308 0.9500 . ?
C308 C309 1.3900 . ?
C309 C310 1.3900 . ?
C309 C312 1.520(11) . ?
C310 H310 0.9500 . ?
C310 C311 1.3900 . ?
C311 H311 0.9500 . ?
C180 H180 0.9500 . ?
C180 C179 1.3900 . ?
C180 C181 1.3900 . ?
C179 C178 1.3900 . ?
C179 C182 1.515(11) . ?
C178 H178 0.9500 . ?
C178 C177 1.3900 . ?
C177 H177 0.9500 . ?
C177 C176 1.3900 . ?
C176 C181 1.3900 . ?
C181 H181 0.9500 . ?
O48 Th7 2.56(2) 1_455 ?
O48 C312 1.262(13) . ?
C312 O47 1.270(15) . ?
O18 Th5 2.317(18) 1_545 ?
O18 C117 1.268(14) . ?
O17 C117 1.258(15) . ?
O5 Th3 2.66(2) 1_455 ?
O6 Th2 2.498(16) 1_455 ?
O46 Th6 2.542(16) 1_454 ?
O46 C299 1.254(15) . ?
O47 Th12 2.497(17) 1_455 ?
O45 Th4 2.478(16) 1_454 ?
O45 C299 1.250(14) . ?
C203 C204 1.3900 . ?
C203 C208 1.3900 . ?
C203 C200 1.499(11) . ?
C204 H204 0.9500 . ?
C204 C205 1.3900 . ?
C205 H205 0.9500 . ?
C205 C206 1.3900 . ?
C206 C207 1.3900 . ?
C206 N6 1.484(11) . ?
C207 H207 0.9500 . ?
C207 C208 1.3900 . ?
C208 H208 0.9500 . ?
C200 C201 1.3900 . ?
C200 C199 1.3900 . ?
C201 H201 0.9500 . ?
C201 C202 1.3900 . ?
C202 H202 0.9500 . ?
C202 C197 1.3900 . ?
C197 C198 1.3900 . ?
C197 C196 1.517(13) . ?
C198 H198 0.9500 . ?
C198 C199 1.3900 . ?
C199 H199 0.9500 . ?
N6 C222 1.483(11) . ?
N6 C209 1.491(12) . ?
C222 C223 1.3900 . ?
C222 C227 1.3900 . ?
C223 H223 0.9500 . ?
C223 C224 1.3900 . ?
C224 H224 0.9500 . ?
C224 C225 1.3900 . ?
C225 C226 1.3900 . ?
C225 C228 1.523(12) . ?
C226 H226 0.9500 . ?
C226 C227 1.3900 . ?
C227 H227 0.9500 . ?
C214 H214 0.9500 . ?
C214 C213 1.3900 . ?
C214 C209 1.3900 . ?
C213 H213 0.9500 . ?
C213 C212 1.3900 . ?
C212 C211 1.3900 . ?
C212 C215 1.501(12) . ?
C211 H211 0.9500 . ?
C211 C210 1.3900 . ?
C210 H210 0.9500 . ?
C210 C209 1.3900 . ?
C233 H233 0.9500 . ?
C233 C228 1.3900 . ?
C233 C232 1.3900 . ?
C228 C229 1.3900 . ?
C229 H229 0.9500 . ?
C229 C230 1.3900 . ?
C230 H230 0.9500 . ?
C230 C231 1.3900 . ?
C231 C232 1.3900 . ?
C231 C234 1.542(14) . ?
C232 H232 0.9500 . ?
C215 C216 1.3900 . ?
C215 C220 1.3900 . ?
C216 H216 0.9500 . ?
C216 C217 1.3900 . ?
C217 H217 0.9500 . ?
C217 C218 1.3900 . ?
C218 C219 1.3900 . ?
C218 C221 1.505(10) . ?
C219 H219 0.9500 . ?
C219 C220 1.3900 . ?
C220 H220 0.9500 . ?
O33 Th9 2.611(14) 1_666 ?
O33 C221 1.243(15) . ?
O34 Th12 2.523(18) 1_666 ?
O34 C221 1.239(14) . ?
C123 H123 0.9500 . ?
C123 C124 1.3900 . ?
C123 C122 1.3900 . ?
C124 H124 0.9500 . ?
C124 C119 1.3900 . ?
C119 C120 1.3900 . ?
C119 C118 1.513(10) . ?
C120 H120 0.9500 . ?
C120 C121 1.3900 . ?
C121 H121 0.9500 . ?
C121 C122 1.3900 . ?
C122 C125 1.521(11) . ?
N4 C131 1.45(2) . ?
N4 C144 1.46(2) . ?
N4 C128 1.51(2) . ?
C136 H136 0.9500 . ?
C136 C131 1.3900 . ?
C136 C135 1.3900 . ?
C131 C132 1.3900 . ?
C132 H132 0.9500 . ?
C132 C133 1.3900 . ?
C133 H133 0.9500 . ?
C133 C134 1.3900 . ?
C134 C135 1.3900 . ?
C134 C137 1.516(11) . ?
C135 H135 0.9500 . ?
C149 H149 0.9500 . ?
C149 C148 1.3900 . ?
C149 C144 1.3900 . ?
C148 H148 0.9500 . ?
C148 C147 1.3900 . ?
C147 C146 1.3900 . ?
C147 C150 1.511(15) . ?
C146 H146 0.9500 . ?
C146 C145 1.3900 . ?
C145 H145 0.9500 . ?
C145 C144 1.3900 . ?
C151 H151 0.9500 . ?
C151 C150 1.3900 . ?
C151 C152 1.3900 . ?
C150 C155 1.3900 . ?
C155 H155 0.9500 . ?
C155 C154 1.3900 . ?
C154 H154 0.9500 . ?
C154 C153 1.3900 . ?
C153 C152 1.3900 . ?
C153 C156 1.517(11) . ?
C152 H152 0.9500 . ?
C138 H138 0.9500 . ?
C138 C139 1.3900 . ?
C138 C137 1.3900 . ?
C139 H139 0.9500 . ?
C139 C140 1.3900 . ?
C140 C141 1.3900 . ?
C140 C143 1.513(11) . ?
C141 H141 0.9500 . ?
C141 C142 1.3900 . ?
C142 H142 0.9500 . ?
C142 C137 1.3900 . ?
C128 C129 1.3900 . ?
C128 C127 1.3900 . ?
C129 H129 0.9500 . ?
C129 C130 1.3900 . ?
C130 H130 0.9500 . ?
C130 C125 1.3900 . ?
C125 C126 1.3900 . ?
C126 H126 0.9500 . ?
C126 C127 1.3900 . ?
C127 H127 0.9500 . ?
O20 C118 1.262(10) . ?
O19 C118 1.259(11) . ?
C143 O21 1.253(15) . ?
C143 O22 1.13(2) . ?
C234 O36 1.307(12) . ?
C234 O35 1.285(12) . ?
O24 Th1 2.49(2) 1_655 ?
O24 C156 1.264(14) . ?
O23 Th4 2.477(17) 1_655 ?
O23 C156 1.273(15) . ?
O22 Th12 2.402(15) 1_656 ?
O35 Th6 2.462(15) 1_565 ?

loop_
_geom_torsion_atom_site_label_1
_geom_torsion_atom_site_label_2
_geom_torsion_atom_site_label_3
_geom_torsion_atom_site_label_4
_geom_torsion
_geom_torsion_site_symmetry_1
_geom_torsion_site_symmetry_2
_geom_torsion_site_symmetry_3
_geom_torsion_site_symmetry_4
_geom_torsion_publ_flag
Th1 O1 C1 C2 176.6(15) . . . . ?
Th1 O1 C1 O2 -22(3) . . . . ?
Th1 O14 C79 O13 -1(4) . . . . ?
Th1 O14 C79 C80 -162(2) . . . . ?
Th1 O7 C40 C41 -120.4(18) . . . . ?
Th1 O7 C40 O8 68(3) . . . . ?
Th1 O24 C156 C153 -160.0(19) 1_655 . . . ?
Th1 O24 C156 O23 13(4) 1_655 . . . ?
Th3 O31 C196 O32 -10(5) . . . . ?
Th3 O31 C196 C197 156(2) . . . . ?
Th3 O20 C118 C119 -171.8(19) . . . . ?
Th3 O20 C118 O19 11(4) . . . . ?
Th9 O43 C274 O44 -60(3) . . . . ?
Th9 O43 C274 C275 126.3(17) . . . . ?
Th9 O41 C273 C270 157.6(17) 1_665 . . . ?
Th9 O41 C273 O42 -6(5) 1_665 . . . ?
Th9 O29 C195 C192 161.4(15) 1_666 . . . ?
Th9 O29 C195 O30 -16(5) 1_666 . . . ?
Th9 O33 C221 C218 -174.0(15) 1_666 . . . ?
Th9 O33 C221 O34 3(3) 1_666 . . . ?
Th6 O13 C79 O14 8(3) . . . . ?
Th6 O13 C79 C80 169.6(12) . . . . ?
Th6 O46 C299 C296 -168.5(11) 1_454 . . . ?
Th6 O46 C299 O45 14(3) 1_454 . . . ?
Th6 O19 C118 C119 166.8(15) . . . . ?
Th6 O19 C118 O20 -16(3) . . . . ?
Th4 O25 C157 C158 -131(2) . . . . ?
Th4 O25 C157 O26 23(4) . . . . ?
Th4 O45 C299 C296 177(2) 1_454 . . . ?
Th4 O45 C299 O46 -5(4) 1_454 . . . ?
Th4 O23 C156 C153 157.0(17) 1_655 . . . ?
Th4 O23 C156 O24 -16(3) 1_655 . . . ?
Th2 O38 C235 C236 -173.5(17) . . . . ?
Th2 O38 C235 O37 -11(4) . . . . ?
Th2 O8 C40 C41 133.9(15) . . . . ?
Th2 O8 C40 O7 -55(3) . . . . ?
Th5 O32 C196 O31 4(4) . . . . ?
Th5 O32 C196 C197 -161.6(18) . . . . ?
Th5 O2 C1 O1 18(3) . . . . ?
Th5 O2 C1 C2 -179.2(14) . . . . ?
Th5 O37 C235 O38 13(3) . . . . ?
Th5 O37 C235 C236 175.0(12) . . . . ?
Th5 O18 C117 C114 -2(4) 1_545 . . . ?
Th5 O18 C117 O17 152(2) 1_545 . . . ?
Th11 O16 C104 O15 2(3) . . . . ?
Th11 O16 C104 C101 -174.3(13) . . . . ?
Th11 O9 C65 C62 172.2(14) 1_565 . . . ?
Th11 O9 C65 O10 -2(4) 1_565 . . . ?
Th11 O42 C273 C270 -167.5(12) 1_665 . . . ?
Th11 O42 C273 O41 -3(4) 1_665 . . . ?
Th11 O3 C26 C23 -78(2) 1_565 . . . ?
Th11 O3 C26 O4 97(3) 1_565 . . . ?
Th7 O15 C104 C101 169.5(11) . . . . ?
Th7 O15 C104 O16 -6(3) . . . . ?
Th7 O12 C78 O11 12(5) . . . . ?
Th7 O12 C78 C75 -158(2) . . . . ?
Th7 O40 C260 C257 -95(5) 1_565 . . . ?
Th7 O40 C260 O39 60(6) 1_565 . . . ?
Th7 O48 C312 C309 -149(2) 1_455 . . . ?
Th7 O48 C312 O47 31(4) 1_455 . . . ?
Th12 O28 C182 O27 -8(4) 1_656 . . . ?
Th12 O28 C182 C179 178.0(11) 1_656 . . . ?
Th12 O34 C221 C218 172.6(15) 1_666 . . . ?
Th12 O34 C221 O33 -4(3) 1_666 . . . ?
Th10 O11 C78 C75 160(3) . . . . ?
Th10 O11 C78 O12 -8(6) . . . . ?
Th10 O44 C274 O43 52(3) . . . . ?
Th10 O44 C274 C275 -134.8(12) . . . . ?
Th10 O27 C182 O28 -1(5) 1_656 . . . ?
Th10 O27 C182 C179 173.3(19) 1_656 . . . ?
Th8 O10 C65 C62 169.3(18) 1_565 . . . ?
Th8 O10 C65 O9 -17(4) 1_565 . . . ?
Th8 O30 C195 C192 -165.5(13) 1_666 . . . ?
Th8 O30 C195 O29 12(5) 1_666 . . . ?
Th8 O39 C260 C257 132.7(16) 1_565 . . . ?
Th8 O39 C260 O40 -27(3) 1_565 . . . ?
O25 C157 O26 Th3 -26(4) . . . . ?
N5 C170 C175 C174 -178.3(18) . . . . ?
N5 C183 C188 C187 174.6(11) . . . . ?
N5 C183 C184 C185 -174.6(11) . . . . ?
N5 C167 C168 C169 -179.9(12) . . . . ?
O13 C79 C80 C81 -159.1(17) . . . . ?
O13 C79 C80 C85 19(2) . . . . ?
O14 C79 C80 C81 4(2) . . . . ?
O14 C79 C80 C85 -177.2(16) . . . . ?
C236 C237 C238 C239 0.0 . . . . ?
C237 C236 C241 C240 0.0 . . . . ?
C237 C236 C235 O38 -7.4(18) . . . . ?
C237 C236 C235 O37 -170.6(13) . . . . ?
C237 C238 C239 C240 0.0 . . . . ?
C237 C238 C239 C242 -177.6(11) . . . . ?
C238 C239 C240 C241 0.0 . . . . ?
C238 C239 C242 C243 158.8(6) . . . . ?
C238 C239 C242 C247 -34.0(12) . . . . ?
C239 C240 C241 C236 0.0 . . . . ?
C239 C242 C247 C246 -167.2(10) . . . . ?
C240 C239 C242 C243 -18.9(11) . . . . ?
C240 C239 C242 C247 148.4(5) . . . . ?
C241 C236 C237 C238 0.0 . . . . ?
C241 C236 C235 O38 176.0(14) . . . . ?
C241 C236 C235 O37 12.7(18) . . . . ?
C171 C170 C175 C174 0.0 . . . . ?
C170 N5 C183 C188 42.8(16) . . . . ?
C170 N5 C183 C184 -142.6(12) . . . . ?
C170 N5 C167 C166 62.8(15) . . . . ?
C170 N5 C167 C168 -117.3(12) . . . . ?
C170 C171 C172 C173 0.0 . . . . ?
C170 C175 C174 C173 0.0 . . . . ?
C175 C174 C173 C172 0.0 . . . . ?
C175 C174 C173 C176 172(2) . . . . ?
C174 C173 C172 C171 0.0 . . . . ?
C174 C173 C176 C177 -153.6(10) . . . . ?
C174 C173 C176 C181 30.7(18) . . . . ?
C173 C176 C181 C180 175.7(15) . . . . ?
C172 C171 C170 N5 178.4(18) . . . . ?
C172 C171 C170 C175 0.0 . . . . ?
C172 C173 C176 C177 18.0(17) . . . . ?
C172 C173 C176 C181 -157.7(6) . . . . ?
C7 C6 C5 C4 0.0 . . . . ?
C7 C6 C5 C8 172(2) . . . . ?
C7 C2 C1 O1 172.3(15) . . . . ?
C7 C2 C1 O2 10(2) . . . . ?
C6 C7 C2 C3 0.0 . . . . ?
C6 C7 C2 C1 168.1(16) . . . . ?
C6 C5 C4 C3 0.0 . . . . ?
C6 C5 C8 C13 27(2) . . . . ?
C6 C5 C8 C9 -158.0(10) . . . . ?
C5 C4 C3 C2 0.0 . . . . ?
C5 C8 C13 C12 174.8(17) . . . . ?
C5 C8 C9 C10 -175.1(16) . . . . ?
C4 C5 C8 C13 -162.2(12) . . . . ?
C4 C5 C8 C9 13(2) . . . . ?
C4 C3 C2 C7 0.0 . . . . ?
C4 C3 C2 C1 -169.4(14) . . . . ?
C3 C2 C1 O1 -19(2) . . . . ?
C3 C2 C1 O2 178.4(15) . . . . ?
C2 C7 C6 C5 0.0 . . . . ?
C160 C161 C162 C163 0.0 . . . . ?
C160 C161 C164 C165 21.6(15) . . . . ?
C160 C161 C164 C169 -158.3(7) . . . . ?
C161 C160 C159 C158 0.0 . . . . ?
C161 C162 C163 C158 0.0 . . . . ?
C162 C161 C164 C165 -164.5(8) . . . . ?
C162 C161 C164 C169 15.7(11) . . . . ?
C162 C163 C158 C159 0.0 . . . . ?
C162 C163 C158 C157 169.4(17) . . . . ?
C163 C158 C159 C160 0.0 . . . . ?
C163 C158 C157 O25 162.9(16) . . . . ?
C163 C158 C157 O26 6(2) . . . . ?
C158 C157 O26 Th3 129.3(18) . . . . ?
C159 C160 C161 C162 0.0 . . . . ?
C159 C160 C161 C164 173.9(13) . . . . ?
C159 C158 C157 O25 -28(3) . . . . ?
C159 C158 C157 O26 175.7(15) . . . . ?
C183 N5 C170 C171 -145.1(11) . . . . ?
C183 N5 C170 C175 33.3(16) . . . . ?
C183 N5 C167 C166 -120.5(9) . . . . ?
C183 N5 C167 C168 59.4(12) . . . . ?
C183 C188 C187 C186 0.0 . . . . ?
C188 C183 C184 C185 0.0 . . . . ?
C188 C187 C186 C185 0.0 . . . . ?
C188 C187 C186 C189 179(2) . . . . ?
C187 C186 C185 C184 0.0 . . . . ?
C187 C186 C189 C190 -165.4(10) . . . . ?
C187 C186 C189 C194 22(2) . . . . ?
C186 C185 C184 C183 0.0 . . . . ?
C186 C189 C194 C193 172(2) . . . . ?
C185 C186 C189 C190 13(2) . . . . ?
C185 C186 C189 C194 -159.0(12) . . . . ?
C184 C183 C188 C187 0.0 . . . . ?
C261 C262 C263 C264 0.0 . . . . ?
C261 N7 C248 C249 136.2(7) . . . . ?
C261 N7 C248 C253 -43.4(10) . . . . ?
C262 C261 C266 C265 0.0 . . . . ?
C262 C261 N7 C245 -52.1(11) . . . . ?
C262 C261 N7 C248 121.5(8) . . . . ?
C262 C263 C264 C265 0.0 . . . . ?
C262 C263 C264 C267 -173.7(17) . . . . ?
C263 C264 C265 C266 0.0 . . . . ?
C263 C264 C267 C272 -154.8(8) . . . . ?
C263 C264 C267 C268 25.0(17) . . . . ?
C264 C265 C266 C261 0.0 . . . . ?
C264 C267 C268 C269 -179.8(17) . . . . ?
C265 C264 C267 C272 31.5(18) . . . . ?
C265 C264 C267 C268 -148.7(8) . . . . ?
C266 C261 C262 C263 0.0 . . . . ?
C266 C261 N7 C245 135.6(8) . . . . ?
C266 C261 N7 C248 -50.8(11) . . . . ?
C246 C245 C244 C243 0.0 . . . . ?
C246 C245 N7 C261 -41.2(11) . . . . ?
C246 C245 N7 C248 146.0(8) . . . . ?
C245 C246 C247 C242 0.0 . . . . ?
C245 C244 C243 C242 0.0 . . . . ?
C245 N7 C248 C249 -51.3(11) . . . . ?
C245 N7 C248 C253 129.2(9) . . . . ?
C244 C245 N7 C261 153.8(7) . . . . ?
C244 C245 N7 C248 -19.0(11) . . . . ?
C244 C243 C242 C239 167.2(11) . . . . ?
C244 C243 C242 C247 0.0 . . . . ?
C243 C242 C247 C246 0.0 . . . . ?
C242 C239 C240 C241 177.6(11) . . . . ?
C247 C246 C245 C244 0.0 . . . . ?
C247 C246 C245 N7 -164.8(8) . . . . ?
C42 C41 C46 C45 0.0 . . . . ?
C42 C41 C40 O7 2(2) . . . . ?
C42 C41 C40 O8 173.7(17) . . . . ?
C41 C42 C43 C44 0.0 . . . . ?
C41 C46 C45 C44 0.0 . . . . ?
C46 C41 C40 O7 -174.9(15) . . . . ?
C46 C41 C40 O8 -4(2) . . . . ?
C46 C45 C44 C43 0.0 . . . . ?
C46 C45 C44 C47 178.5(11) . . . . ?
C45 C44 C43 C42 0.0 . . . . ?
C45 C44 C47 C52 -49.0(15) . . . . ?
C45 C44 C47 C48 135.1(8) . . . . ?
C44 C47 C48 C49 176.3(16) . . . . ?
C43 C42 C41 C46 0.0 . . . . ?
C43 C42 C41 C40 -177.3(11) . . . . ?
C43 C44 C47 C52 129.4(11) . . . . ?
C43 C44 C47 C48 -46.5(14) . . . . ?
C165 C166 C167 N5 179.9(12) . . . . ?
C165 C166 C167 C168 0.0 . . . . ?
C166 C165 C164 C161 -179.8(12) . . . . ?
C166 C165 C164 C169 0.0 . . . . ?
C166 C167 C168 C169 0.0 . . . . ?
C167 N5 C170 C171 31.3(19) . . . . ?
C167 N5 C170 C175 -150.4(8) . . . . ?
C167 N5 C183 C188 -133.9(11) . . . . ?
C167 N5 C183 C184 40.7(12) . . . . ?
C167 C168 C169 C164 0.0 . . . . ?
C168 C169 C164 C161 179.8(12) . . . . ?
C168 C169 C164 C165 0.0 . . . . ?
C164 C161 C162 C163 -173.9(13) . . . . ?
C164 C165 C166 C167 0.0 . . . . ?
C79 C80 C81 C82 178.6(12) . . . . ?
C79 C80 C85 C84 -178.5(12) . . . . ?
C8 C5 C4 C3 -170(2) . . . . ?
C8 C13 C12 C11 0.0 . . . . ?
C13 C8 C9 C10 0.0 . . . . ?
C13 C12 C11 C10 0.0 . . . . ?
C13 C12 C11 N1 164(2) . . . . ?
C12 C11 C10 C9 0.0 . . . . ?
C12 C11 N1 C27 -146.1(11) . . . . ?
C12 C11 N1 C14 37.8(19) . . . . ?
C11 C10 C9 C8 0.0 . . . . ?
C11 N1 C14 C19 55.2(17) . . . . ?
C11 N1 C14 C15 -125.1(15) . . . . ?
C10 C11 N1 C27 18(2) . . . . ?
C10 C11 N1 C14 -158.3(11) . . . . ?
C9 C8 C13 C12 0.0 . . . . ?
C87 C88 C89 C90 0.0 . . . . ?
C87 C88 C89 N3 -168.0(19) . . . . ?
C87 C86 C83 C82 -36.3(18) . . . . ?
C87 C86 C83 C84 148.6(13) . . . . ?
C88 C87 C86 C91 0.0 . . . . ?
C88 C87 C86 C83 -172.4(16) . . . . ?
C88 C89 C90 C91 0.0 . . . . ?
C88 C89 N3 C105 -118.0(17) . . . . ?
C88 C89 N3 C92 48(3) . . . . ?
C89 C90 C91 C86 0.0 . . . . ?
C89 N3 C92 C97 40(3) . . . . ?
C89 N3 C92 C93 -132(2) . . . . ?
C90 C89 N3 C105 74(2) . . . . ?
C90 C89 N3 C92 -120(2) . . . . ?
C90 C91 C86 C87 0.0 . . . . ?
C90 C91 C86 C83 171.6(19) . . . . ?
C91 C86 C83 C82 151.7(10) . . . . ?
C91 C86 C83 C84 -23(2) . . . . ?
C86 C87 C88 C89 0.0 . . . . ?
C86 C83 C84 C85 175(2) . . . . ?
C157 C158 C159 C160 -169.4(18) . . . . ?
C277 C278 C279 C280 0.0 . . . . ?
C277 C278 C281 C282 36.3(8) . . . . ?
C277 C278 C281 C286 -139.0(4) . . . . ?
C278 C277 C276 C275 0.0 . . . . ?
C278 C279 C280 C275 0.0 . . . . ?
C279 C278 C281 C282 -137.7(6) . . . . ?
C279 C278 C281 C286 47.0(5) . . . . ?
C279 C280 C275 C276 0.0 . . . . ?
C279 C280 C275 C274 176.1(9) . . . . ?
C280 C275 C276 C277 0.0 . . . . ?
C280 C275 C274 O43 -1.2(19) . . . . ?
C280 C275 C274 O44 -175.0(13) . . . . ?
C276 C277 C278 C279 0.0 . . . . ?
C276 C277 C278 C281 -174.2(5) . . . . ?
C276 C275 C274 O43 175.0(15) . . . . ?
C276 C275 C274 O44 1.2(19) . . . . ?
C53 C54 C55 C56 0.0 . . . . ?
C53 N2 C66 C71 127.9(16) . . . . ?
C53 N2 C66 C67 -59(2) . . . . ?
C53 N2 C50 C51 -43(2) . . . . ?
C53 N2 C50 C49 154.7(12) . . . . ?
C54 C53 C58 C57 0.0 . . . . ?
C54 C53 N2 C66 -38(2) . . . . ?
C54 C53 N2 C50 156.8(13) . . . . ?
C54 C55 C56 C57 0.0 . . . . ?
C54 C55 C56 C59 173.4(12) . . . . ?
C55 C56 C57 C58 0.0 . . . . ?
C55 C56 C59 C64 148.6(6) . . . . ?
C55 C56 C59 C60 -29.1(12) . . . . ?
C56 C57 C58 C53 0.0 . . . . ?
C56 C59 C60 C61 177.7(11) . . . . ?
C57 C56 C59 C64 -38.0(13) . . . . ?
C57 C56 C59 C60 144.3(6) . . . . ?
C58 C53 C54 C55 0.0 . . . . ?
C58 C53 N2 C66 140.6(15) . . . . ?
C58 C53 N2 C50 -25(2) . . . . ?
C77 C72 C73 C74 0.0 . . . . ?
C77 C72 C69 C68 -153.1(11) . . . . ?
C77 C72 C69 C70 18.1(17) . . . . ?
C72 C77 C76 C75 0.0 . . . . ?
C72 C73 C74 C75 0.0 . . . . ?
C72 C69 C70 C71 -171.1(19) . . . . ?
C73 C72 C69 C68 30.8(19) . . . . ?
C73 C72 C69 C70 -158.0(9) . . . . ?
C73 C74 C75 C76 0.0 . . . . ?
C73 C74 C75 C78 170(2) . . . . ?
C74 C75 C76 C77 0.0 . . . . ?
C74 C75 C78 O11 0(5) . . . . ?
C74 C75 C78 O12 170(2) . . . . ?
C76 C77 C72 C73 0.0 . . . . ?
C76 C77 C72 C69 -176.2(16) . . . . ?
C76 C75 C78 O11 170(3) . . . . ?
C76 C75 C78 O12 -20(3) . . . . ?
C63 C64 C59 C56 -177.6(11) . . . . ?
C63 C64 C59 C60 0.0 . . . . ?
C63 C62 C65 O9 11(2) . . . . ?
C63 C62 C65 O10 -174.7(15) . . . . ?
C64 C63 C62 C61 0.0 . . . . ?
C64 C63 C62 C65 172.2(9) . . . . ?
C64 C59 C60 C61 0.0 . . . . ?
C59 C56 C57 C58 -173.4(12) . . . . ?
C59 C60 C61 C62 0.0 . . . . ?
C60 C61 C62 C63 0.0 . . . . ?
C60 C61 C62 C65 -172.2(9) . . . . ?
C61 C62 C65 O9 -177.2(16) . . . . ?
C61 C62 C65 O10 -2(2) . . . . ?
C62 C63 C64 C59 0.0 . . . . ?
N2 C53 C54 C55 178.2(11) . . . . ?
N2 C53 C58 C57 -178.3(11) . . . . ?
N2 C66 C67 C68 -173(2) . . . . ?
C68 C69 C70 C71 0.0 . . . . ?
C69 C72 C73 C74 176.0(17) . . . . ?
C69 C68 C67 C66 0.0 . . . . ?
C69 C70 C71 C66 0.0 . . . . ?
C70 C71 C66 N2 173(2) . . . . ?
C70 C71 C66 C67 0.0 . . . . ?
C71 C66 C67 C68 0.0 . . . . ?
C66 N2 C50 C51 151.6(16) . . . . ?
C66 N2 C50 C49 -11(2) . . . . ?
C67 C68 C69 C72 171.1(19) . . . . ?
C67 C68 C69 C70 0.0 . . . . ?
C51 C52 C47 C44 -176(2) . . . . ?
C51 C52 C47 C48 0.0 . . . . ?
C52 C51 C50 N2 -162.2(15) . . . . ?
C52 C51 C50 C49 0.0 . . . . ?
C52 C47 C48 C49 0.0 . . . . ?
C47 C44 C43 C42 -178.3(12) . . . . ?
C47 C48 C49 C50 0.0 . . . . ?
C48 C49 C50 N2 162.3(16) . . . . ?
C48 C49 C50 C51 0.0 . . . . ?
C50 N2 C66 C71 -66(2) . . . . ?
C50 N2 C66 C67 106.8(17) . . . . ?
C50 C51 C52 C47 0.0 . . . . ?
C282 C283 C284 C285 0.0 . . . . ?
C282 C283 C284 N8 175.3(7) . . . . ?
C283 C282 C281 C278 -174.9(7) . . . . ?
C283 C282 C281 C286 0.0 . . . . ?
C283 C284 C285 C286 0.0 . . . . ?
C283 C284 N8 C300 -133.6(9) . . . . ?
C283 C284 N8 C287 35.2(9) . . . . ?
C284 C285 C286 C281 0.0 . . . . ?
C285 C284 N8 C300 41.8(11) . . . . ?
C285 C284 N8 C287 -149.4(7) . . . . ?
C285 C286 C281 C278 175.9(6) . . . . ?
C285 C286 C281 C282 0.0 . . . . ?
C281 C278 C279 C280 173.8(6) . . . . ?
C281 C282 C283 C284 0.0 . . . . ?
C80 C81 C82 C83 0.0 . . . . ?
C81 C80 C85 C84 0.0 . . . . ?
C81 C82 C83 C86 -175(2) . . . . ?
C81 C82 C83 C84 0.0 . . . . ?
C82 C83 C84 C85 0.0 . . . . ?
C83 C84 C85 C80 0.0 . . . . ?
C85 C80 C81 C82 0.0 . . . . ?
N7 C261 C262 C263 -172.3(10) . . . . ?
N7 C261 C266 C265 172.3(10) . . . . ?
N7 C245 C244 C243 164.9(8) . . . . ?
N7 C248 C253 C252 179.6(7) . . . . ?
C251 C250 C249 C248 0.0 . . . . ?
C251 C254 C255 C256 -170.3(10) . . . . ?
C250 C251 C252 C253 0.0 . . . . ?
C250 C251 C254 C259 150.6(5) . . . . ?
C250 C251 C254 C255 -39.0(9) . . . . ?
C250 C249 C248 N7 -179.6(7) . . . . ?
C250 C249 C248 C253 0.0 . . . . ?
C249 C248 C253 C252 0.0 . . . . ?
C248 C253 C252 C251 0.0 . . . . ?
C252 C251 C250 C249 0.0 . . . . ?
C252 C251 C254 C259 -34.5(8) . . . . ?
C252 C251 C254 C255 135.9(6) . . . . ?
C270 C271 C272 C267 0.0 . . . . ?
C271 C270 C269 C268 0.0 . . . . ?
C271 C270 C273 O42 162.1(16) . . . . ?
C271 C270 C273 O41 -5(2) . . . . ?
C271 C272 C267 C264 179.8(17) . . . . ?
C271 C272 C267 C268 0.0 . . . . ?
C272 C267 C268 C269 0.0 . . . . ?
C267 C264 C265 C266 173.7(16) . . . . ?
C267 C268 C269 C270 0.0 . . . . ?
C269 C270 C271 C272 0.0 . . . . ?
C269 C270 C273 O42 -18(3) . . . . ?
C269 C270 C273 O41 174.8(17) . . . . ?
C31 C32 C27 C28 0.0 . . . . ?
C31 C32 C27 N1 178.0(17) . . . . ?
C31 C30 C33 C38 9(2) . . . . ?
C31 C30 C33 C34 -169.1(9) . . . . ?
C32 C31 C30 C29 0.0 . . . . ?
C32 C31 C30 C33 164.5(19) . . . . ?
C32 C27 C28 C29 0.0 . . . . ?
C32 C27 N1 C11 75.8(17) . . . . ?
C32 C27 N1 C14 -108.3(10) . . . . ?
C27 C28 C29 C30 0.0 . . . . ?
C27 N1 C14 C19 -120.5(10) . . . . ?
C27 N1 C14 C15 59.2(11) . . . . ?
C28 C27 N1 C11 -106.2(17) . . . . ?
C28 C27 N1 C14 69.6(16) . . . . ?
C28 C29 C30 C31 0.0 . . . . ?
C28 C29 C30 C33 -164.5(19) . . . . ?
C29 C30 C33 C38 173.3(4) . . . . ?
C29 C30 C33 C34 -4(2) . . . . ?
C30 C31 C32 C27 0.0 . . . . ?
C30 C33 C34 C35 178(2) . . . . ?
C36 C37 C38 C33 0.0 . . . . ?
C36 C39 O5 Th3 177.6(17) . . . 1_455 ?
C36 C39 O6 Th2 -164.5(14) . . . 1_455 ?
C37 C36 C35 C34 0.0 . . . . ?
C37 C36 C39 O5 9(2) . . . . ?
C37 C36 C39 O6 159.3(15) . . . . ?
C37 C38 C33 C30 -178(2) . . . . ?
C37 C38 C33 C34 0.0 . . . . ?
C38 C33 C34 C35 0.0 . . . . ?
C33 C34 C35 C36 0.0 . . . . ?
C35 C36 C37 C38 0.0 . . . . ?
C35 C36 C39 O5 -165.4(15) . . . . ?
C35 C36 C39 O6 -15(2) . . . . ?
C78 C75 C76 C77 -170(2) . . . . ?
C274 C275 C276 C277 -176.2(9) . . . . ?
N1 C11 C10 C9 -164(2) . . . . ?
N1 C27 C28 C29 -178.0(16) . . . . ?
C19 C18 C17 C16 0.0 . . . . ?
C19 C18 C17 C20 177.0(10) . . . . ?
C18 C19 C14 N1 179.7(6) . . . . ?
C18 C19 C14 C15 0.0 . . . . ?
C18 C17 C16 C15 0.0 . . . . ?
C18 C17 C20 C21 43.2(9) . . . . ?
C18 C17 C20 C25 -135.9(6) . . . . ?
C17 C16 C15 C14 0.0 . . . . ?
C17 C20 C21 C22 -179.2(8) . . . . ?
C17 C20 C25 C24 179.0(9) . . . . ?
C16 C17 C20 C21 -139.6(4) . . . . ?
C16 C17 C20 C25 41.3(8) . . . . ?
C16 C15 C14 N1 -179.7(6) . . . . ?
C16 C15 C14 C19 0.0 . . . . ?
C14 C19 C18 C17 0.0 . . . . ?
C39 C36 C37 C38 -174.4(11) . . . . ?
C39 C36 C35 C34 174.4(12) . . . . ?
C105 C110 C109 C108 0.0 . . . . ?
C105 N3 C92 C97 -153.6(13) . . . . ?
C105 N3 C92 C93 34(2) . . . . ?
C110 C105 C106 C107 0.0 . . . . ?
C110 C105 N3 C89 23(2) . . . . ?
C110 C105 N3 C92 -144.7(15) . . . . ?
C110 C109 C108 C107 0.0 . . . . ?
C110 C109 C108 C111 -173(2) . . . . ?
C109 C108 C107 C106 0.0 . . . . ?
C109 C108 C111 C116 40.3(18) . . . . ?
C109 C108 C111 C112 -138.8(10) . . . . ?
C108 C107 C106 C105 0.0 . . . . ?
C108 C111 C116 C115 -179.1(11) . . . . ?
C108 C111 C112 C113 179.1(11) . . . . ?
C107 C108 C111 C116 -132.4(9) . . . . ?
C107 C108 C111 C112 48.5(15) . . . . ?
C106 C105 C110 C109 0.0 . . . . ?
C106 C105 N3 C89 -146.3(17) . . . . ?
C106 C105 N3 C92 46(2) . . . . ?
C192 C191 C190 C189 0.0 . . . . ?
C191 C192 C193 C194 0.0 . . . . ?
C191 C192 C195 O30 166.7(19) . . . . ?
C191 C192 C195 O29 -12(3) . . . . ?
C191 C190 C189 C186 -173(2) . . . . ?
C191 C190 C189 C194 0.0 . . . . ?
C190 C189 C194 C193 0.0 . . . . ?
C189 C186 C185 C184 -179(2) . . . . ?
C189 C194 C193 C192 0.0 . . . . ?
C193 C192 C191 C190 0.0 . . . . ?
C193 C192 C195 O30 -7(3) . . . . ?
C193 C192 C195 O29 175.0(18) . . . . ?
C101 C100 C99 C98 0.0 . . . . ?
C100 C101 C102 C103 0.0 . . . . ?
C100 C101 C104 O15 172.6(13) . . . . ?
C100 C101 C104 O16 -11.0(17) . . . . ?
C100 C99 C98 C103 0.0 . . . . ?
C100 C99 C98 C95 -176.9(9) . . . . ?
C99 C98 C103 C102 0.0 . . . . ?
C99 C98 C95 C96 -160.7(8) . . . . ?
C99 C98 C95 C94 13.1(11) . . . . ?
C98 C103 C102 C101 0.0 . . . . ?
C98 C95 C96 C97 173.9(10) . . . . ?
C98 C95 C94 C93 -173.9(10) . . . . ?
C103 C98 C95 C96 22.3(11) . . . . ?
C103 C98 C95 C94 -163.8(7) . . . . ?
C102 C101 C100 C99 0.0 . . . . ?
C102 C101 C104 O15 -2.6(18) . . . . ?
C102 C101 C104 O16 173.8(12) . . . . ?
N3 C89 C90 C91 168.3(18) . . . . ?
N3 C105 C110 C109 -170.3(14) . . . . ?
N3 C105 C106 C107 168.3(16) . . . . ?
N3 C92 C93 C94 171.6(19) . . . . ?
C95 C98 C103 C102 176.9(9) . . . . ?
C95 C96 C97 C92 0.0 . . . . ?
C96 C95 C94 C93 0.0 . . . . ?
C96 C97 C92 N3 -172.7(17) . . . . ?
C96 C97 C92 C93 0.0 . . . . ?
C97 C92 C93 C94 0.0 . . . . ?
C92 C93 C94 C95 0.0 . . . . ?
C94 C95 C96 C97 0.0 . . . . ?
C259 C254 C255 C256 0.0 . . . . ?
C254 C251 C250 C249 174.9(7) . . . . ?
C254 C251 C252 C253 -174.9(7) . . . . ?
C254 C259 C258 C257 0.0 . . . . ?
C254 C255 C256 C257 0.0 . . . . ?
C255 C256 C257 C258 0.0 . . . . ?
C255 C256 C257 C260 175.4(17) . . . . ?
C256 C257 C258 C259 0.0 . . . . ?
C256 C257 C260 O40 167.8(18) . . . . ?
C256 C257 C260 O39 13(2) . . . . ?
C258 C259 C254 C251 170.4(10) . . . . ?
C258 C259 C254 C255 0.0 . . . . ?
C258 C257 C260 O40 -17(3) . . . . ?
C258 C257 C260 O39 -171.5(15) . . . . ?
C111 C108 C107 C106 173(2) . . . . ?
C111 C116 C115 C114 0.0 . . . . ?
C116 C111 C112 C113 0.0 . . . . ?
C116 C115 C114 C113 0.0 . . . . ?
C116 C115 C114 C117 169.1(12) . . . . ?
C115 C114 C113 C112 0.0 . . . . ?
C115 C114 C117 O18 159.2(14) . . . . ?
C115 C114 C117 O17 6.0(17) . . . . ?
C114 C113 C112 C111 0.0 . . . . ?
C113 C114 C117 O18 -31.6(19) . . . . ?
C113 C114 C117 O17 175.2(12) . . . . ?
C112 C111 C116 C115 0.0 . . . . ?
C273 C270 C271 C272 -179.8(13) . . . . ?
C273 C270 C269 C268 179.8(15) . . . . ?
C20 C17 C16 C15 -177.4(8) . . . . ?
C20 C21 C22 C23 0.0 . . . . ?
C21 C20 C25 C24 0.0 . . . . ?
C21 C22 C23 C24 0.0 . . . . ?
C21 C22 C23 C26 -178.5(8) . . . . ?
C22 C23 C24 C25 0.0 . . . . ?
C22 C23 C26 O3 1.0(18) . . . . ?
C22 C23 C26 O4 -174.3(11) . . . . ?
C23 C24 C25 C20 0.0 . . . . ?
C24 C23 C26 O3 -177.5(12) . . . . ?
C24 C23 C26 O4 7.2(17) . . . . ?
C25 C20 C21 C22 0.0 . . . . ?
C104 C101 C100 C99 -175.2(8) . . . . ?
C104 C101 C102 C103 175.2(8) . . . . ?
C40 C41 C46 C45 177.3(11) . . . . ?
C260 C257 C258 C259 -175.5(17) . . . . ?
C300 C301 C302 C303 0.0 . . . . ?
C301 C300 C305 C304 0.0 . . . . ?
C301 C300 N8 C284 -153.6(10) . . . . ?
C301 C300 N8 C287 38.9(14) . . . . ?
C301 C302 C303 C304 0.0 . . . . ?
C301 C302 C303 C306 -172(2) . . . . ?
C302 C303 C304 C305 0.0 . . . . ?
C302 C303 C306 C307 9(2) . . . . ?
C302 C303 C306 C311 175.8(9) . . . . ?
C303 C304 C305 C300 0.0 . . . . ?
C303 C306 C307 C308 166.8(16) . . . . ?
C303 C306 C311 C310 -166.9(16) . . . . ?
C304 C303 C306 C307 -163.2(10) . . . . ?
C304 C303 C306 C311 3.8(18) . . . . ?
C305 C300 C301 C302 0.0 . . . . ?
C305 C300 N8 C284 25.5(14) . . . . ?
C305 C300 N8 C287 -142.0(11) . . . . ?
C295 C294 C293 C298 0.0 . . . . ?
C295 C294 C293 C290 179.6(5) . . . . ?
C295 C296 C299 O46 -173.5(14) . . . . ?
C295 C296 C299 O45 3.9(19) . . . . ?
C294 C295 C296 C297 0.0 . . . . ?
C294 C295 C296 C299 178.3(8) . . . . ?
C294 C293 C298 C297 0.0 . . . . ?
C294 C293 C290 C289 -10.9(8) . . . . ?
C294 C293 C290 C291 165.2(6) . . . . ?
C293 C298 C297 C296 0.0 . . . . ?
C293 C290 C289 C288 176.0(6) . . . . ?
C293 C290 C291 C292 -176.1(6) . . . . ?
C298 C293 C290 C289 168.7(6) . . . . ?
C298 C293 C290 C291 -15.3(7) . . . . ?
C298 C297 C296 C295 0.0 . . . . ?
C298 C297 C296 C299 -178.3(8) . . . . ?
C297 C296 C299 O46 4.8(19) . . . . ?
C297 C296 C299 O45 -177.8(14) . . . . ?
C296 C295 C294 C293 0.0 . . . . ?
C290 C293 C298 C297 -179.6(5) . . . . ?
C290 C289 C288 C287 0.0 . . . . ?
C289 C290 C291 C292 0.0 . . . . ?
C289 C288 C287 C292 0.0 . . . . ?
C289 C288 C287 N8 -171.0(12) . . . . ?
C288 C287 C292 C291 0.0 . . . . ?
C288 C287 N8 C284 -113.8(9) . . . . ?
C288 C287 N8 C300 54.5(14) . . . . ?
C287 C292 C291 C290 0.0 . . . . ?
C292 C287 N8 C284 75.1(11) . . . . ?
C292 C287 N8 C300 -116.6(10) . . . . ?
C291 C290 C289 C288 0.0 . . . . ?
N8 C284 C285 C286 -175.4(7) . . . . ?
N8 C300 C301 C302 179.1(12) . . . . ?
N8 C300 C305 C304 -179.1(12) . . . . ?
N8 C287 C292 C291 171.1(13) . . . . ?
C306 C303 C304 C305 172(2) . . . . ?
C306 C307 C308 C309 0.0 . . . . ?
C307 C306 C311 C310 0.0 . . . . ?
C307 C308 C309 C310 0.0 . . . . ?
C307 C308 C309 C312 172(2) . . . . ?
C308 C309 C310 C311 0.0 . . . . ?
C308 C309 C312 O48 -177.6(17) . . . . ?
C308 C309 C312 O47 2(3) . . . . ?
C309 C310 C311 C306 0.0 . . . . ?
C309 C312 O47 Th12 154.0(19) . . . 1_455 ?
C310 C309 C312 O48 -6(3) . . . . ?
C310 C309 C312 O47 173.6(17) . . . . ?
C311 C306 C307 C308 0.0 . . . . ?
C180 C179 C178 C177 0.0 . . . . ?
C180 C179 C182 O27 3(2) . . . . ?
C180 C179 C182 O28 178.6(14) . . . . ?
C179 C180 C181 C176 0.0 . . . . ?
C179 C178 C177 C176 0.0 . . . . ?
C178 C179 C182 O27 -179.8(15) . . . . ?
C178 C179 C182 O28 -3.9(19) . . . . ?
C178 C177 C176 C173 -175.8(15) . . . . ?
C178 C177 C176 C181 0.0 . . . . ?
C177 C176 C181 C180 0.0 . . . . ?
C176 C173 C172 C171 -172(2) . . . . ?
C181 C180 C179 C178 0.0 . . . . ?
C181 C180 C179 C182 177.5(13) . . . . ?
O48 C312 O47 Th12 -26(4) . . . 1_455 ?
C195 C192 C191 C190 -173.4(14) . . . . ?
C195 C192 C193 C194 173.4(14) . . . . ?
C312 C309 C310 C311 -172(2) . . . . ?
C235 C236 C237 C238 -176.7(8) . . . . ?
C235 C236 C241 C240 176.7(8) . . . . ?
C26 C23 C24 C25 178.5(8) . . . . ?
C117 C114 C113 C112 -169.2(12) . . . . ?
C182 C179 C178 C177 -177.6(13) . . . . ?
O5 C39 O6 Th2 -17(3) . . . 1_455 ?
O6 C39 O5 Th3 27(3) . . . 1_455 ?
C203 C204 C205 C206 0.0 . . . . ?
C203 C200 C201 C202 177.5(12) . . . . ?
C203 C200 C199 C198 -177.5(12) . . . . ?
C204 C203 C208 C207 0.0 . . . . ?
C204 C203 C200 C201 174.1(11) . . . . ?
C204 C203 C200 C199 -8.4(13) . . . . ?
C204 C205 C206 C207 0.0 . . . . ?
C204 C205 C206 N6 176.7(12) . . . . ?
C205 C206 C207 C208 0.0 . . . . ?
C205 C206 N6 C222 128.2(8) . . . . ?
C205 C206 N6 C209 -32.1(14) . . . . ?
C206 C207 C208 C203 0.0 . . . . ?
C206 N6 C222 C223 -59.6(11) . . . . ?
C206 N6 C222 C227 116.7(9) . . . . ?
C206 N6 C209 C214 140.4(11) . . . . ?
C206 N6 C209 C210 -39.5(13) . . . . ?
C207 C206 N6 C222 -55.2(13) . . . . ?
C207 C206 N6 C209 144.5(10) . . . . ?
C208 C203 C204 C205 0.0 . . . . ?
C208 C203 C200 C201 2.3(14) . . . . ?
C208 C203 C200 C199 179.8(9) . . . . ?
C200 C203 C204 C205 -171.8(9) . . . . ?
C200 C203 C208 C207 171.6(9) . . . . ?
C200 C201 C202 C197 0.0 . . . . ?
C201 C200 C199 C198 0.0 . . . . ?
C201 C202 C197 C198 0.0 . . . . ?
C201 C202 C197 C196 178(2) . . . . ?
C202 C197 C198 C199 0.0 . . . . ?
C202 C197 C196 O31 -168.0(18) . . . . ?
C202 C197 C196 O32 -2(3) . . . . ?
C197 C198 C199 C200 0.0 . . . . ?
C198 C197 C196 O31 9(3) . . . . ?
C198 C197 C196 O32 175.7(19) . . . . ?
C199 C200 C201 C202 0.0 . . . . ?
C196 C197 C198 C199 -177(2) . . . . ?
N6 C206 C207 C208 -176.7(12) . . . . ?
N6 C222 C223 C224 176.4(7) . . . . ?
N6 C222 C227 C226 -176.4(7) . . . . ?
C222 N6 C209 C214 -20.7(15) . . . . ?
C222 N6 C209 C210 159.4(7) . . . . ?
C222 C223 C224 C225 0.0 . . . . ?
C223 C222 C227 C226 0.0 . . . . ?
C223 C224 C225 C226 0.0 . . . . ?
C223 C224 C225 C228 -179.2(10) . . . . ?
C224 C225 C226 C227 0.0 . . . . ?
C224 C225 C228 C233 138.1(6) . . . . ?
C224 C225 C228 C229 -29.8(12) . . . . ?
C225 C226 C227 C222 0.0 . . . . ?
C225 C228 C229 C230 167.9(14) . . . . ?
C226 C225 C228 C233 -41.1(13) . . . . ?
C226 C225 C228 C229 151.0(7) . . . . ?
C227 C222 C223 C224 0.0 . . . . ?
C214 C213 C212 C211 0.0 . . . . ?
C214 C213 C212 C215 175.5(15) . . . . ?
C213 C214 C209 N6 -179.9(12) . . . . ?
C213 C214 C209 C210 0.0 . . . . ?
C213 C212 C211 C210 0.0 . . . . ?
C213 C212 C215 C216 148.9(9) . . . . ?
C213 C212 C215 C220 -30.7(15) . . . . ?
C212 C211 C210 C209 0.0 . . . . ?
C212 C215 C216 C217 -179.5(12) . . . . ?
C212 C215 C220 C219 179.5(12) . . . . ?
C211 C212 C215 C216 -35.6(13) . . . . ?
C211 C212 C215 C220 144.9(9) . . . . ?
C211 C210 C209 N6 179.9(13) . . . . ?
C211 C210 C209 C214 0.0 . . . . ?
C209 N6 C222 C223 101.5(11) . . . . ?
C209 N6 C222 C227 -82.1(11) . . . . ?
C209 C214 C213 C212 0.0 . . . . ?
C233 C228 C229 C230 0.0 . . . . ?
C228 C225 C226 C227 179.2(10) . . . . ?
C228 C233 C232 C231 0.0 . . . . ?
C228 C229 C230 C231 0.0 . . . . ?
C229 C230 C231 C232 0.0 . . . . ?
C229 C230 C231 C234 -175(2) . . . . ?
C230 C231 C232 C233 0.0 . . . . ?
C230 C231 C234 O36 3(2) . . . . ?
C230 C231 C234 O35 -168.1(13) . . . . ?
C231 C234 O35 Th6 67(2) . . . 1_565 ?
C232 C233 C228 C225 -167.7(14) . . . . ?
C232 C233 C228 C229 0.0 . . . . ?
C232 C231 C234 O36 -172.8(13) . . . . ?
C232 C231 C234 O35 17(2) . . . . ?
C215 C212 C211 C210 -175.6(15) . . . . ?
C215 C216 C217 C218 0.0 . . . . ?
C216 C215 C220 C219 0.0 . . . . ?
C216 C217 C218 C219 0.0 . . . . ?
C216 C217 C218 C221 179.2(13) . . . . ?
C217 C218 C219 C220 0.0 . . . . ?
C217 C218 C221 O33 11.7(19) . . . . ?
C217 C218 C221 O34 -165.3(14) . . . . ?
C218 C219 C220 C215 0.0 . . . . ?
C219 C218 C221 O33 -169.1(13) . . . . ?
C219 C218 C221 O34 14(2) . . . . ?
C220 C215 C216 C217 0.0 . . . . ?
C123 C124 C119 C120 0.0 . . . . ?
C123 C124 C119 C118 -179.2(18) . . . . ?
C123 C122 C125 C130 -15.1(16) . . . . ?
C123 C122 C125 C126 -179.4(10) . . . . ?
C124 C123 C122 C121 0.0 . . . . ?
C124 C123 C122 C125 179.3(15) . . . . ?
C124 C119 C120 C121 0.0 . . . . ?
C124 C119 C118 O20 -2(2) . . . . ?
C124 C119 C118 O19 175.6(13) . . . . ?
C119 C120 C121 C122 0.0 . . . . ?
C120 C119 C118 O20 178.8(15) . . . . ?
C120 C119 C118 O19 -3.6(19) . . . . ?
C120 C121 C122 C123 0.0 . . . . ?
C120 C121 C122 C125 -179.2(16) . . . . ?
C121 C122 C125 C130 164.2(10) . . . . ?
C121 C122 C125 C126 0(2) . . . . ?
C122 C123 C124 C119 0.0 . . . . ?
C122 C125 C126 C127 163.9(19) . . . . ?
N4 C131 C132 C133 -179.5(8) . . . . ?
N4 C128 C129 C130 167.3(13) . . . . ?
N4 C128 C127 C126 -167.2(13) . . . . ?
C136 C131 C132 C133 0.0 . . . . ?
C131 N4 C144 C149 -41(3) . . . . ?
C131 N4 C144 C145 139.6(12) . . . . ?
C131 N4 C128 C129 144.1(12) . . . . ?
C131 N4 C128 C127 -48.5(17) . . . . ?
C131 C136 C135 C134 0.0 . . . . ?
C131 C132 C133 C134 0.0 . . . . ?
C132 C133 C134 C135 0.0 . . . . ?
C132 C133 C134 C137 172.5(14) . . . . ?
C133 C134 C135 C136 0.0 . . . . ?
C133 C134 C137 C138 22.4(14) . . . . ?
C133 C134 C137 C142 -164.0(6) . . . . ?
C135 C136 C131 N4 179.5(7) . . . . ?
C135 C136 C131 C132 0.0 . . . . ?
C135 C134 C137 C138 -165.1(7) . . . . ?
C135 C134 C137 C142 8.5(15) . . . . ?
C149 C148 C147 C146 0.0 . . . . ?
C149 C148 C147 C150 177(2) . . . . ?
C148 C149 C144 N4 -179(2) . . . . ?
C148 C149 C144 C145 0.0 . . . . ?
C148 C147 C146 C145 0.0 . . . . ?
C148 C147 C150 C151 149.5(7) . . . . ?
C148 C147 C150 C155 -23.2(16) . . . . ?
C147 C146 C145 C144 0.0 . . . . ?
C147 C150 C155 C154 172.7(14) . . . . ?
C146 C147 C150 C151 -34(2) . . . . ?
C146 C147 C150 C155 153.6(11) . . . . ?
C146 C145 C144 N4 179.0(18) . . . . ?
C146 C145 C144 C149 0.0 . . . . ?
C144 N4 C131 C136 -34.3(17) . . . . ?
C144 N4 C131 C132 145.2(15) . . . . ?
C144 N4 C128 C129 -23(2) . . . . ?
C144 N4 C128 C127 144.5(15) . . . . ?
C144 C149 C148 C147 0.0 . . . . ?
C151 C150 C155 C154 0.0 . . . . ?
C150 C147 C146 C145 -177(2) . . . . ?
C150 C151 C152 C153 0.0 . . . . ?
C150 C155 C154 C153 0.0 . . . . ?
C155 C154 C153 C152 0.0 . . . . ?
C155 C154 C153 C156 178.7(15) . . . . ?
C154 C153 C152 C151 0.0 . . . . ?
C154 C153 C156 O24 -174.0(16) . . . . ?
C154 C153 C156 O23 13(2) . . . . ?
C152 C151 C150 C147 -172.6(14) . . . . ?
C152 C151 C150 C155 0.0 . . . . ?
C152 C153 C156 O24 5(2) . . . . ?
C152 C153 C156 O23 -168.8(14) . . . . ?
C221 C218 C219 C220 -179.2(13) . . . . ?
C138 C139 C140 C141 0.0 . . . . ?
C138 C139 C140 C143 177.1(16) . . . . ?
C139 C138 C137 C134 173.6(14) . . . . ?
C139 C138 C137 C142 0.0 . . . . ?
C139 C140 C141 C142 0.0 . . . . ?
C139 C140 C143 O21 166.9(15) . . . . ?
C139 C140 C143 O22 0(2) . . . . ?
C140 C141 C142 C137 0.0 . . . . ?
C140 C143 O22 Th12 -61(3) . . . 1_656 ?
C141 C140 C143 O21 -16(2) . . . . ?
C141 C140 C143 O22 177.5(16) . . . . ?
C141 C142 C137 C134 -173.6(14) . . . . ?
C141 C142 C137 C138 0.0 . . . . ?
C137 C134 C135 C136 -172.6(14) . . . . ?
C137 C138 C139 C140 0.0 . . . . ?
C128 N4 C131 C136 158.7(12) . . . . ?
C128 N4 C131 C132 -21.7(15) . . . . ?
C128 N4 C144 C149 125.1(18) . . . . ?
C128 N4 C144 C145 -53.8(17) . . . . ?
C128 C129 C130 C125 0.0 . . . . ?
C129 C128 C127 C126 0.0 . . . . ?
C129 C130 C125 C122 -164.5(19) . . . . ?
C129 C130 C125 C126 0.0 . . . . ?
C130 C125 C126 C127 0.0 . . . . ?
C125 C126 C127 C128 0.0 . . . . ?
C127 C128 C129 C130 0.0 . . . . ?
C118 C119 C120 C121 179.2(19) . . . . ?
C143 C140 C141 C142 -177.1(16) . . . . ?
C234 C231 C232 C233 175(2) . . . . ?
O36 C234 O35 Th6 -103(2) . . . 1_565 ?
C156 C153 C152 C151 -178.7(15) . . . . ?
O21 C143 O22 Th12 131(2) . . . 1_656 ?
